data_7134014
loop_
_publ_author_name
'Yu, Haiyan'
'Wang, Xueting'
'Kong, Tingting'
'Gao, Mei-Yan'
'Cui, Xiaofeng'

_publ_section_title
;
 Assembling molecular semiconductor composites for enhanced photocatalytic
 cyclohexene oxidation.
;
_journal_issue 100
_journal_name_full 'Chemical communications (Cambridge, England)'
_journal_page_first 15051
_journal_page_last 15054
_journal_paper_doi 10.1039/d4cc04194a
_journal_volume 60
_journal_year 2024
_chemical_formula_moiety 'O40 P W12, C51 H119 O32 Ti12, C48 H112 O32 Ti12, 1.4[C3H8O], 2[H2O], 1.6[H2O]'
_chemical_formula_sum 'C103.2 H249.4 O109 P Ti24 W12'
_chemical_formula_weight 6621.58
_space_group_crystal_system monoclinic
_space_group_IT_number 14
_space_group_name_Hall '-P 2yn'
_space_group_name_H-M_alt 'P 1 21/n 1'
_atom_sites_solution_hydrogens mixed
_audit_creation_date 2024-11-15
_audit_creation_method
;
Olex2 1.5
(compiled 2024.02.16 svn.r378c4104 for OlexSys, GUI svn.r6928)
;
_audit_update_record
;
2024-11-16 deposited with the CCDC.	2024-11-25 downloaded from the CCDC.
;
_cell_angle_alpha 90
_cell_angle_beta 91.927(2)
_cell_angle_gamma 90
_cell_formula_units_Z 4
_cell_length_a 15.7675(4)
_cell_length_b 29.1952(7)
_cell_length_c 44.3515(14)
_cell_measurement_reflns_used 40147
_cell_measurement_temperature 293(2)
_cell_measurement_theta_max 31.2000
_cell_measurement_theta_min 1.7320
_cell_volume 20405.0(10)
_computing_cell_refinement 'CrysAlisPro 1.171.39.46c (Rigaku OD, 2018)'
_computing_data_collection 'CrysAlisPro 1.171.39.46c (Rigaku OD, 2018)'
_computing_data_reduction 'CrysAlisPro 1.171.39.46c (Rigaku OD, 2018)'
_computing_molecular_graphics 'Olex2 1.5 (Dolomanov et al., 2009)'
_computing_publication_material 'Olex2 1.5 (Dolomanov et al., 2009)'
_computing_structure_refinement 'SHELXL 2018/3 (Sheldrick, 2015)'
_computing_structure_solution 'olex2.solve 1.5 (Bourhis et al., 2015)'
_diffrn_ambient_temperature 293(2)
_diffrn_measured_fraction_theta_full 0.999
_diffrn_measured_fraction_theta_max 0.999
_diffrn_measurement_details
;
List of Runs (angles in degrees, time in seconds):

  # Type    Start    End  Width  t~exp~   \w     \q     \k     \f   Frames
#--------------------------------------------------------------------------
  1  \w      0.25 183.25   0.50   10.00    --   27.00  73.77 -25.75  366
  2  \w     -4.75 126.75   0.50   10.00    --   33.00  73.77  62.25  263
  3  \w     -2.75  69.25   0.50   10.00    --   33.00  73.77 154.25  144
;
_diffrn_measurement_device 'abstract diffractometer'
_diffrn_measurement_device_type 'Saxi-CrysAlisPro-abstract goniometer imported SAXI images'
_diffrn_measurement_method '\w scans'
_diffrn_radiation_type MoK\a
_diffrn_radiation_wavelength 0.71073
_diffrn_reflns_av_R_equivalents 0.0684
_diffrn_reflns_av_unetI/netI 0.0581
_diffrn_reflns_Laue_measured_fraction_full 0.999
_diffrn_reflns_Laue_measured_fraction_max 0.999
_diffrn_reflns_limit_h_max 15
_diffrn_reflns_limit_h_min -15
_diffrn_reflns_limit_k_max 29
_diffrn_reflns_limit_k_min -29
_diffrn_reflns_limit_l_max 44
_diffrn_reflns_limit_l_min -34
_diffrn_reflns_number 68433
_diffrn_reflns_point_group_measured_fraction_full 0.999
_diffrn_reflns_point_group_measured_fraction_max 0.999
_diffrn_reflns_theta_full 21.000
_diffrn_reflns_theta_max 21.000
_diffrn_reflns_theta_min 1.670
_exptl_absorpt_coefficient_mu 7.707
_exptl_absorpt_correction_T_max 1.00000
_exptl_absorpt_correction_T_min 0.42102
_exptl_absorpt_correction_type multi-scan
_exptl_absorpt_process_details
;
CrysAlisPro 1.171.39.46c (Rigaku Oxford Diffraction, 2018)
Empirical absorption correction using spherical harmonics,
 implemented in SCALE3 ABSPACK scaling algorithm.
;
_exptl_crystal_colour 'clear light white'
_exptl_crystal_colour_lustre clear
_exptl_crystal_colour_modifier light
_exptl_crystal_colour_primary white
_exptl_crystal_density_diffrn 2.155
_exptl_crystal_description strip
_exptl_crystal_F_000 12686
_exptl_crystal_size_max 0.37
_exptl_crystal_size_mid 0.32
_exptl_crystal_size_min 0.3
_refine_diff_density_max 2.922
_refine_diff_density_min -2.039
_refine_diff_density_rms 0.286
_refine_ls_extinction_method none
_refine_ls_goodness_of_fit_ref 1.055
_refine_ls_hydrogen_treatment constr
_refine_ls_matrix_type full
_refine_ls_number_parameters 2233
_refine_ls_number_reflns 21885
_refine_ls_number_restraints 3878
_refine_ls_restrained_S_all 41.532
_refine_ls_R_factor_all 0.1203
_refine_ls_R_factor_gt 0.0939
_refine_ls_shift/su_max 0.006
_refine_ls_shift/su_mean 0.000
_refine_ls_structure_factor_coef Fsqd
_refine_ls_weighting_details 'w=1/[\s^2^(Fo^2^)+(0.1369P)^2^+925.1064P] where P=(Fo^2^+2Fc^2^)/3'
_refine_ls_weighting_scheme calc
_refine_ls_wR_factor_gt 0.2482
_refine_ls_wR_factor_ref 0.2739
_reflns_Friedel_coverage 0.000
_reflns_number_gt 15948
_reflns_number_total 21885
_reflns_threshold_expression 'I > 2\s(I)'
_cod_data_source_file d4cc04194a2.cif
_cod_data_source_block Ti12TPA
_cod_depositor_comments 'Adding full bibliography for 7134014.cif.'
_cod_original_formula_sum 'C103.20 H249.40 O109 P Ti24 W12'
_cod_database_code 7134014
_shelx_shelxl_version_number 2018/3
_shelx_space_group_comment
;
The symmetry employed for this shelxl refinement is uniquely defined
by the following loop, which should always be used as a source of
symmetry information in preference to the above space-group names.
They are only intended as comments.
;
_shelx_estimated_absorpt_t_max 0.206
_shelx_estimated_absorpt_t_min 0.163
_olex2_refinement_description
;
1. Fixed Uiso
 At 1.2 times of:
  All C(H) groups
 At 1.5 times of:
  All C(H,H,H) groups
2. Restrained distances
 O39-C55
 1.45 with sigma of 0.01
 C55-C7 = C55-C57
 1.49 with sigma of 0.01
 C88-C62 = C72-C78
 1.49 with sigma of 0.01
 C61-C96
 1.49 with sigma of 0.01
 C59-C29 = C15-C59
 1.49 with sigma of 0.01
 O81-C59
 1.45 with sigma of 0.01
 O75-C61
 2.45 with sigma of 0.01
 C31-C2 = C63-C31
 1.49 with sigma of 0.01
 O29-C31
 1.45 with sigma of 0.01
 O77-C67
 1.45 with sigma of 0.01
 C67-C65 = C67-C33
 1.49 with sigma of 0.01
 O47-C9
 1.45 with sigma of 0.01
 C9-C71 = C73-C9
 1.49 with sigma of 0.01
 O47-C71
 2.45 with sigma of 0.01
 O21-C75
 1.45 with sigma of 0.01
 C19-C75 = C37-C75
 1.49 with sigma of 0.01
 Ti11-O25
 1.936 with sigma of 0.01
 Ti3-O25
 2 with sigma of 0.01
 Ti21-O25
 2.38 with sigma of 0.01
 O75-C96
 1.45 with sigma of 0.01
 C94-C96 = C61-C96
 1.49 with sigma of 0.01
 C90-C56 = C92-C56
 1.49 with sigma of 0.01
 O31-C56
 1.45 with sigma of 0.01
 C102-C13 = C51-C102
 1.49 with sigma of 0.01
 C94-C61
 2.55 with sigma of 0.01
 O3-C77
 1.45 with sigma of 0.01
 C79-C77 = C39-C77
 1.49 with sigma of 0.01
 C39-C79
 2.55 with sigma of 0.01
 O9-C5
 1.45 with sigma of 0.01
 C41-C5 = C81-C5
 1.49 with sigma of 0.01
 C81-C41
 2.55 with sigma of 0.01
 Ti7-C75
 3 with sigma of 0.01
 Ti11-O85
 1.97 with sigma of 0.01
 Ti23-O85
 1.99 with sigma of 0.01
 O19-C21
 1.45 with sigma of 0.01
 C21-C83 = C85-C21
 1.49 with sigma of 0.01
 C19-C37
 2.55 with sigma of 0.01
 Ti19-O103
 1.93 with sigma of 0.01
 Ti9A-O103
 2.07 with sigma of 0.01
 Ti13-O103
 1.91 with sigma of 0.01
 C11-C43 = C87-C43
 1.49 with sigma of 0.01
 Ti23-O41
 1.93 with sigma of 0.01
 Ti15-O41
 1.96 with sigma of 0.01
 O67-C89
 1.45 with sigma of 0.01
 C89-C91 = C89-C45
 1.49 with sigma of 0.01
 C82-C20
 1.49 with sigma of 0.01
 C80-C10
 1.49 with sigma of 0.01
 C73-O47
 2.45 with sigma of 0.01
 O81-C15
 2.45 with sigma of 0.01
 O49-C11
 2.45 with sigma of 0.01
 O67-C91
 2.45 with sigma of 0.01
 O49-C87
 2.45 with sigma of 0.01
 Ti9A-C43
 3.08 with sigma of 0.01
 C11-C87
 2.55 with sigma of 0.01
 O3-C39
 2.45 with sigma of 0.01
 O79-C47
 1.45 with sigma of 0.01
 C47-C23 = C47-C93
 1.49 with sigma of 0.01
 Ti5A-O79
 1.73 with sigma of 0.01
 C91-C45
 2.55 with sigma of 0.01
 C93-O79
 2.45 with sigma of 0.01
 O79-C23
 2.45 with sigma of 0.01
 O41-C95
 1.45 with sigma of 0.01
 C97-C95 = C95-C3
 1.49 with sigma of 0.01
 C98-C27 = C100-C98
 1.49 with sigma of 0.01
 C27-C100
 2.55 with sigma of 0.01
 O93-C49
 1.45 with sigma of 0.01
 C25-C49 = C99-C49
 1.49 with sigma of 0.01
 C86-C54 = C60-C54
 1.49 with sigma of 0.01
 O23-C100
 2.45 with sigma of 0.01
 O23-C27
 2.45 with sigma of 0.01
 C47-C93 = C47-C23
 1.49 with sigma of 0.01
 C93-C23
 2.55 with sigma of 0.01
 O81-C29
 2.45 with sigma of 0.01
 C65-C33
 2.55 with sigma of 0.01
 O77-C65
 2.45 with sigma of 0.01
 C67-Ti9A
 3.1 with sigma of 0.01
 C63-C2
 2.55 with sigma of 0.01
 C68-C76 = C68-C101
 1.49 with sigma of 0.01
 C72-C34
 1.49 with sigma of 0.01
 C6-C44 = C66-C6 = C70-C62 = C64-C32 = C74-C32
 1.49 with sigma of 0.01
 C8-C40 = C28-C10
 1.49 with sigma of 0.01
 Ti5A-C47
 3.07 with sigma of 0.01
 Ti5A-C93
 3.69 with sigma of 0.01
 C58-C14 = C50-C22
 1.49 with sigma of 0.01
 C42-C22
 1.49 with sigma of 0.01
 C24-C1
 1.49 with sigma of 0.01
 C52-C14
 1.49 with sigma of 0.01
 C36-C12 = C53-C12
 1.49 with sigma of 0.01
 C46-C4 = C4-C26
 1.49 with sigma of 0.01
 C84-C20 = C38-C1 = C67-C33
 1.49 with sigma of 0.001
 C59-C29 = C59-C15
 1.49 with sigma of 0.01
 C30-C18 = C30-C16
 1.49 with sigma of 0.01
 O49-C43
 1.46 with sigma of 0.01
 C7-C57
 2.55 with sigma of 0.01
 C81-C5
 1.49 with sigma of 0.01
 Ti9B-C43
 2.8 with sigma of 0.01
 O46-O22
 3 with sigma of 0.01
 H74A_$1-H45A
 2.1 with sigma of 0.01
 C8-C48
 1.49 with sigma of 0.01
 C101-C76
 2.55 with sigma of 0.01
 C5-C41
 1.493 with sigma of 0.01
 H41C-H5
 2.1 with sigma of 0.01
 H41B-H11C_$2
 2.1 with sigma of 0.01
 C66-C6
 1.49 with sigma of 0.01
 C8-C40
 1.49 with sigma of 0.01
 C10-O57 = C10-H10 = C10-C28 = C10-C80
 1.49 with sigma of 0.01
 C36-C12
 1.49 with sigma of 0.01
 C16-H16A = C16-H16B = C16-H16C = C16-C30
 1.49 with sigma of 0.01
 C32-H32 = C32-C64 = C32-C74 = C32-O92
 1.49 with sigma of 0.01
 C74-C32
 1.49 with sigma of 0.01
 C22-H22 = C22-C42 = C22-C50 = C22-O48
 1.49 with sigma of 0.01
 C34-H34A = C34-H34B = C34-H34C = C34-C72
 1.49 with sigma of 0.01
 C54-O59 = C54-H54 = C54-C60 = C54-C86
 1.49 with sigma of 0.01
 C86-C54
 1.49 with sigma of 0.01
 C56-O31 = C56-H56 = C56-C90 = C56-C92
 1.49 with sigma of 0.01
 C90-C56
 1.49 with sigma of 0.01
 C62-O53 = C62-H62 = C62-C70 = C62-C88
 1.49 with sigma of 0.01
 C88-C62
 1.49 with sigma of 0.01
 C72-C34 = C72-O69 = C72-H72 = C72-C78
 1.49 with sigma of 0.01
 C94-H94A = C94-H94B = C94-H94C = C94-C96
 1.49 with sigma of 0.01
 C96-C94 = C96-H96 = C96-C61 = C96-O75
 1.49 with sigma of 0.01
 C98-O23 = C98-H98 = C98-C100 = C98-C27
 1.49 with sigma of 0.01
 C98-C100
 1.49 with sigma of 0.01
 C102-H102 = C102-C51 = C102-C13 = C102-O55
 1.49 with sigma of 0.01
 C55-H55 = C55-C7 = C55-C57 = C55-O39
 1.49 with sigma of 0.01
 C31-O29 = C31-H31 = C31-C63 = C31-C2
 1.49 with sigma of 0.01
 C65-H65A = C65-H65B = C65-H65C = C65-C67
 1.49 with sigma of 0.01
 C71-H71B = C71-H71C = C71-H71A = C71-C9
 1.49 with sigma of 0.01
 C95-H95 = C95-C3 = C95-C97 = C95-O41
 1.49 with sigma of 0.01
 O35-C101
 2.45 with sigma of 0.01
 H3C-H25A
 2.1 with sigma of 0.01
 H48A-H74C
 2.1 with sigma of 0.01
 H5-H81B
 2.1 with sigma of 0.01
 H19C-H73C
 2.1 with sigma of 0.01
 H5-H81C
 2.1 with sigma of 0.01
 H46A-H70C
 2.1 with sigma of 0.01
 H10F-H42C
 2.1 with sigma of 0.01
 C43-C87
 1.49 with sigma of 0.01
 C49-C99
 1.49 with sigma of 0.01
 C49-C25
 1.49 with sigma of 0.01
 C83-C21
 1.49 with sigma of 0.01
 C89-C45
 1.49 with sigma of 0.01
 C97-C95
 1.53 with sigma of 0.01
 H95-H97B
 2.1 with sigma of 0.01
 C95-C3
 1.53 with sigma of 0.01
 H95-H3C
 2.1 with sigma of 0.01
 H83C-H97C
 2.1 with sigma of 0.01
 H3C-H25B
 2.1 with sigma of 0.001
 C82-C84
 2.55 with sigma of 0.01
 H76A-H71C_$3
 2.1 with sigma of 0.001
 Ti11-O71 = Ti5A-O71
 1.9 with sigma of 0.01
 W6-O43 = W4-O46 = W1-O27 = W7-O61 = W12-O15 = W11-O87 = W5-O33 = W9-O17 = W3-
 O89 = W2-O73 = W10-O45 = W8-O98
 1.69 with sigma of 0.01
 Ti24-O53
 1.73 with sigma of 0.01
 W10-O102 = W5-O84 = W9-O30 = W3-O4 = W3-O44 = W11-O104 = W7-O14 = W12-O12 =
 W12-O96 = W12-O78 = W4-O38 = W4-O6 = W4-O1 = W8-O68 = W1-O78 = W1-O8
 1.9 with sigma of 0.01
 Ti17-O39
 1.84 with sigma of 0.01
 Ti17-O5
 1.84 with sigma of 0.01
 Ti6-O62
 1.75 with sigma of 0.01
 Ti14-O16
 1.75 with sigma of 0.01
 Ti4-O76
 1.75 with sigma of 0.01
 Ti23-O51
 1.85 with sigma of 0.01
 Ti14-O69
 1.83 with sigma of 0.01
 Ti11-O83
 1.85 with sigma of 0.01
 W11-O87 = W12-O15 = W4-O46 = W8-O98 = W3-O89 = W9-O17 = W5-O33 = W10-O45 = W7-
 O61 = W1-O27 = W2-O73
 1.72 with sigma of 0.001
 Ti23-O19
 1.83 with sigma of 0.01
 Ti11-O3
 1.83 with sigma of 0.001
 W6-O43
 1.72 with sigma of 0.001
 W2-W8 = W7-W3 = W10-W4
 1.72 with sigma of 0.001
 Ti5B-C99
 3.5 with sigma of 0.01
 C68-C101
 1.54 with sigma of 0.02
 H23C_$4-H10A
 2.1 with sigma of 0.01
 H10B-C68
 1.9 with sigma of 0.01
 C68-H10B
 2.1 with sigma of 0.01
 C47-H23C
 2.1 with sigma of 0.01
3. Rigid bond restraints
 O41, C95
 with sigma for 1-2 distances of 0.01 and sigma for 1-3 distances of 0.01
 O49, C43
 with sigma for 1-2 distances of 0.01 and sigma for 1-3 distances of 0.01
 O77, C67
 with sigma for 1-2 distances of 0.01 and sigma for 1-3 distances of 0.01
 O93, C49
 with sigma for 1-2 distances of 0.01 and sigma for 1-3 distances of 0.01
 O35, C68
 with sigma for 1-2 distances of 0.01 and sigma for 1-3 distances of 0.01
 O67, C89
 with sigma for 1-2 distances of 0.01 and sigma for 1-3 distances of 0.01
 O57, C89, O67, C10
 with sigma for 1-2 distances of 0.001 and sigma for 1-3 distances of 0.001
 O48, C22
 with sigma for 1-2 distances of 0.001 and sigma for 1-3 distances of 0.001
 O13, C4
 with sigma for 1-2 distances of 0.001 and sigma for 1-3 distances of 0.001
 O53, C62
 with sigma for 1-2 distances of 0.001 and sigma for 1-3 distances of 0.001
 O54, C1
 with sigma for 1-2 distances of 0.001 and sigma for 1-3 distances of 0.001
 O64, C30
 with sigma for 1-2 distances of 0.001 and sigma for 1-3 distances of 0.001
 O92, C32
 with sigma for 1-2 distances of 0.001 and sigma for 1-3 distances of 0.001
 O94, C6
 with sigma for 1-2 distances of 0.001 and sigma for 1-3 distances of 0.001
 O100, C8
 with sigma for 1-2 distances of 0.001 and sigma for 1-3 distances of 0.001
 Ti2, O21
 with sigma for 1-2 distances of 0.01 and sigma for 1-3 distances of 0.01
 Ti2, O65
 with sigma for 1-2 distances of 0.01 and sigma for 1-3 distances of 0.01
 Ti2, O49
 with sigma for 1-2 distances of 0.01 and sigma for 1-3 distances of 0.01
 Ti5A, O63
 with sigma for 1-2 distances of 0.01 and sigma for 1-3 distances of 0.01
 Ti5A, O71
 with sigma for 1-2 distances of 0.01 and sigma for 1-3 distances of 0.01
 Ti3, O97
 with sigma for 1-2 distances of 0.01 and sigma for 1-3 distances of 0.01
 Ti7, O47
 with sigma for 1-2 distances of 0.01 and sigma for 1-3 distances of 0.01
 Ti7, O97
 with sigma for 1-2 distances of 0.001 and sigma for 1-3 distances of 0.001
 Ti7, O95
 with sigma for 1-2 distances of 0.001 and sigma for 1-3 distances of 0.001
 Ti17, O99
 with sigma for 1-2 distances of 0.001 and sigma for 1-3 distances of 0.001
 Ti21, O25
 with sigma for 1-2 distances of 0.001 and sigma for 1-3 distances of 0.001
 Ti23, O85
 with sigma for 1-2 distances of 0.01 and sigma for 1-3 distances of 0.01
 Ti23, O51
 with sigma for 1-2 distances of 0.001 and sigma for 1-3 distances of 0.001
 O90, C20
 with sigma for 1-2 distances of 0.01 and sigma for 1-3 distances of 0.01
 Ti13, O51
 with sigma for 1-2 distances of 0.001 and sigma for 1-3 distances of 0.001
 Ti15, O101
 with sigma for 1-2 distances of 0.01 and sigma for 1-3 distances of 0.01
 Ti13, Ti13, O101
 with sigma for 1-2 distances of 0.01 and sigma for 1-3 distances of 0.01
 Ti2, O95
 with sigma for 1-2 distances of 0.01 and sigma for 1-3 distances of 0.01
 O69, C72
 with sigma for 1-2 distances of 0.01 and sigma for 1-3 distances of 0.01
 W9, O30
 with sigma for 1-2 distances of 0.01 and sigma for 1-3 distances of 0.01
 C12, O76
 with sigma for 1-2 distances of 0.01 and sigma for 1-3 distances of 0.01
 O62, C14
 with sigma for 1-2 distances of 0.01 and sigma for 1-3 distances of 0.01
 O48, Ti1
 with sigma for 1-2 distances of 0.01 and sigma for 1-3 distances of 0.01
 O52, W2
 with sigma for 1-2 distances of 0.01 and sigma for 1-3 distances of 0.01
 O52, W5
 with sigma for 1-2 distances of 0.01 and sigma for 1-3 distances of 0.01
 P1, O86
 with sigma for 1-2 distances of 0.01 and sigma for 1-3 distances of 0.01
 Ti13, O67
 with sigma for 1-2 distances of 0.01 and sigma for 1-3 distances of 0.01
 Ti24, O53
 with sigma for 1-2 distances of 0.01 and sigma for 1-3 distances of 0.01
 Ti1, O48
 with sigma for 1-2 distances of 0.001 and sigma for 1-3 distances of 0.001
 O47, C9
 with sigma for 1-2 distances of 0.01 and sigma for 1-3 distances of 0.01
4. Uiso/Uaniso restraints and constraints
O1 \\sim O4 \\sim O6 \\sim O8 \\sim O10 \\sim O12 \\sim O14 \\sim O16 \\sim O18
\\sim O20 \\sim O22 \\sim O24 \\sim O26 \\sim O28 \\sim O30 \\sim O32 \\sim O34
\\sim O36 \\sim O38 \\sim O40 \\sim O42 \\sim O44 \\sim O46 \\sim O48 \\sim O50
\\sim O52 \\sim O54 \\sim O56 \\sim O58 \\sim O60 \\sim O62 \\sim O64 \\sim O66
\\sim O68 \\sim O70 \\sim O72 \\sim O74 \\sim O76 \\sim O78 \\sim O80 \\sim O82
\\sim O84 \\sim O86 \\sim O88 \\sim O90 \\sim O92 \\sim O94 \\sim O96 \\sim O98
\\sim O100 \\sim O102 \\sim O104 \\sim O13 \\sim O53 \\sim O27 \\sim O55 \\sim
O7 \\sim O57 \\sim O29 \\sim O59 \\sim O15 \\sim O61 \\sim O31 \\sim O63 \\sim
O2 \\sim O65 \\sim O33 \\sim O67 \\sim O17 \\sim O69 \\sim O35 \\sim O71 \\sim
O9 \\sim O73 \\sim O37 \\sim O75 \\sim O19 \\sim O77 \\sim O39 \\sim O79 \\sim
O5 \\sim O81 \\sim O41 \\sim O83 \\sim O21 \\sim O85 \\sim O43 \\sim O87 \\sim
O11 \\sim O89 \\sim O45 \\sim O91 \\sim O23 \\sim O93 \\sim O47 \\sim O95 \\sim
O3 \\sim O97 \\sim O49 \\sim O99 \\sim O25 \\sim O101 \\sim O51 \\sim O103:
within 3.8A with sigma of 0.01 and sigma for terminal atoms of 0.02 within 3.8A
C1 \\sim C4 \\sim C6 \\sim C8 \\sim C10 \\sim C12 \\sim C14 \\sim C16 \\sim C18
\\sim C20 \\sim C22 \\sim C24 \\sim C26 \\sim C28 \\sim C30 \\sim C32 \\sim C34
\\sim C36 \\sim C38 \\sim C40 \\sim C42 \\sim C44 \\sim C46 \\sim C48 \\sim C50
\\sim C52 \\sim C54 \\sim C56 \\sim C58 \\sim C60 \\sim C62 \\sim C64 \\sim C66
\\sim C68 \\sim C70 \\sim C72 \\sim C74 \\sim C76 \\sim C78 \\sim C80 \\sim C82
\\sim C84 \\sim C86 \\sim C88 \\sim C90 \\sim C92 \\sim C94 \\sim C96 \\sim C98
\\sim C100 \\sim C102 \\sim C51 \\sim C13 \\sim C53 \\sim C27 \\sim C55 \\sim
C7 \\sim C57 \\sim C29 \\sim C59 \\sim C15 \\sim C61 \\sim C31 \\sim C63 \\sim
C2 \\sim C65 \\sim C33 \\sim C67 \\sim C71 \\sim C9 \\sim C73 \\sim C37 \\sim
C75 \\sim C19 \\sim C77 \\sim C39 \\sim C79 \\sim C5 \\sim C81 \\sim C41 \\sim
C83 \\sim C21 \\sim C85 \\sim C43 \\sim C87 \\sim C11 \\sim C89 \\sim C45 \\sim
C91 \\sim C23 \\sim C93 \\sim C47 \\sim C95 \\sim C3 \\sim C97 \\sim C49 \\sim
C99 \\sim C25 \\sim C101: within 3.8A with sigma of 0.001 and sigma for
terminal atoms of 0.002 within 3.8A
C11 \\sim C43: within 2A with sigma of 0.01 and sigma for terminal atoms of
0.02 within 2A
O3 \\sim Ti11 \\sim C77: within 2A with sigma of 0.01 and sigma for terminal
atoms of 0.02 within 2A
C31 \\sim C63 \\sim C2: within 2A with sigma of 0.01 and sigma for terminal
atoms of 0.02 within 2A
C75 \\sim C19 \\sim C37: within 2A with sigma of 0.01 and sigma for terminal
atoms of 0.02 within 2A
C102 \\sim C13 \\sim C51 \\sim O55: within 2A with sigma of 0.01 and sigma for
terminal atoms of 0.02 within 2A
C31 \\sim O29 \\sim C63 \\sim C2: within 2A with sigma of 0.01 and sigma for
terminal atoms of 0.02 within 2A
C75 \\sim O21 \\sim C37 \\sim C19: within 2A with sigma of 0.01 and sigma for
terminal atoms of 0.02 within 2A
Ti3 \\sim O25 \\sim O65 \\sim O97 \\sim O59: within 2A with sigma of 0.01 and
sigma for terminal atoms of 0.02 within 2A
Ti13 \\sim O99 \\sim O101 \\sim O103 \\sim O51 \\sim O67: within 2A with sigma
of 0.01 and sigma for terminal atoms of 0.02 within 2A
Ti21 \\sim O88 \\sim O11 \\sim O97 \\sim O25 \\sim O75: within 2A with sigma of
0.01 and sigma for terminal atoms of 0.02 within 2A
O19 \\sim Ti23 \\sim C21: within 2A with sigma of 0.01 and sigma for terminal
atoms of 0.02 within 2A
O9 \\sim Ti2 \\sim C5: within 2A with sigma of 0.01 and sigma for terminal
atoms of 0.02 within 2A
O39 \\sim Ti17 \\sim C55: within 2A with sigma of 0.01 and sigma for terminal
atoms of 0.02 within 2A
O75 \\sim Ti21 \\sim C96: within 2A with sigma of 0.01 and sigma for terminal
atoms of 0.02 within 2A
O77 \\sim C67 \\sim Ti9A: within 2A with sigma of 0.01 and sigma for terminal
atoms of 0.02 within 2A
O31 \\sim Ti16 \\sim C56: within 2A with sigma of 0.01 and sigma for terminal
atoms of 0.02 within 2A
C59 \\sim O81 \\sim C15 \\sim C29: within 2A with sigma of 0.01 and sigma for
terminal atoms of 0.02 within 2A
C9 \\sim O47 \\sim C73 \\sim C71: within 2A with sigma of 0.01 and sigma for
terminal atoms of 0.02 within 2A
O81 \\sim Ti19 \\sim C59: within 2A with sigma of 0.01 and sigma for terminal
atoms of 0.02 within 2A
O37 \\sim Ti9A \\sim Ti1A \\sim Ti7: within 2A with sigma of 0.01 and sigma for
terminal atoms of 0.02 within 2A
C68 \\sim O35 \\sim C76 \\sim C101: within 2A with sigma of 0.01 and sigma for
terminal atoms of 0.02 within 2A
O48 \\sim Ti1 \\sim C22: within 2A with sigma of 0.01 and sigma for terminal
atoms of 0.02 within 2A
Uanis(Ti9A) \\sim Ueq: with sigma of 0.01 and sigma for terminal atoms of 0.02
Uanis(C101) \\sim Ueq: with sigma of 0.01 and sigma for terminal atoms of 0.02
Uanis(C19) \\sim Ueq, Uanis(C37) \\sim Ueq, Uanis(C75) \\sim Ueq: with sigma of
0.01 and sigma for terminal atoms of 0.02
Uanis(C75) \\sim Ueq: with sigma of 0.01 and sigma for terminal atoms of 0.02
Uanis(C34) \\sim Ueq: with sigma of 0.01 and sigma for terminal atoms of 0.02
Uanis(C20) \\sim Ueq: with sigma of 0.01 and sigma for terminal atoms of 0.02
Uanis(C73) \\sim Ueq, Uanis(C73) \\sim Ueq: with sigma of 0.01 and sigma for
terminal atoms of 0.02
Uanis(C30) \\sim Ueq: with sigma of 0.01 and sigma for terminal atoms of 0.02
Uanis(C76) \\sim Ueq: with sigma of 0.01 and sigma for terminal atoms of 0.02
Uanis(C38) \\sim Ueq: with sigma of 0.01 and sigma for terminal atoms of 0.02
Uanis(O97) \\sim Ueq: with sigma of 0.01 and sigma for terminal atoms of 0.02
Uanis(C15) \\sim Ueq: with sigma of 0.01 and sigma for terminal atoms of 0.02
Uanis(C10) \\sim Ueq: with sigma of 0.001 and sigma for terminal atoms of 0.002
Uanis(C95) \\sim Ueq: with sigma of 0.001 and sigma for terminal atoms of 0.002
Uanis(C68) \\sim Ueq: with sigma of 0.01 and sigma for terminal atoms of 0.02
Uanis(C87) \\sim Ueq: with sigma of 0.01 and sigma for terminal atoms of 0.02
Uanis(C11) \\sim Ueq: with sigma of 0.01 and sigma for terminal atoms of 0.02
5. Others
 Fixed Sof: Ti9A(0.5) Ti19(0.5) Ti5A(0.5) Ti11(0.5) Ti9(0.5) Ti9B(0.5)
 Ti1A(0.5) Ti5B(0.5)
6.a Riding coordinates:
 C20(H20), C38(H38A,H38B,H38C), C84(H84A,H84B,H84C), C51(H51A,H51B,H51C),
 C71(H71A,H71B,H71C), C37(H37A,H37B,H37C), C5(H5), C41(H41A,H41B,H41C),
 C87(H87A,H87B,H87C), C11(H11A,H11B,H11C), C23(H23A,H23B,H23C), C95(H95),
 C101(H10A,H10B,H10C)
6.b Ternary CH refined with riding coordinates:
 C1(H1), C4(H4), C6(H6), C8(H8), C10(H10), C12(H12), C14(H14), C22(H22),
 C30(H30), C32(H32), C54(H54), C56(H56), C62(H62), C68(H68), C72(H72), C96(H96),
  C98(H98), C102(H102), C55(H55), C59(H59), C31(H31), C67(H67), C9(H9),
 C75(H75), C77(H77), C21(H21), C43(H43), C89(H89), C47(H47), C49(H49)
6.c Idealised Me refined as rotating group:
 C16(H16A,H16B,H16C), C18(H18A,H18B,H18C), C24(H24A,H24B,H24C), C26(H26A,H26B,
 H26C), C28(H28A,H28B,H28C), C34(H34A,H34B,H34C), C36(H36A,H36B,H36C), C40(H40A,
 H40B,H40C), C42(H42A,H42B,H42C), C44(H44A,H44B,H44C), C46(H46A,H46B,H46C),
 C48(H48A,H48B,H48C), C50(H50A,H50B,H50C), C52(H52A,H52B,H52C), C58(H58A,H58B,
 H58C), C60(H60A,H60B,H60C), C64(H64A,H64B,H64C), C66(H66A,H66B,H66C), C70(H70A,
 H70B,H70C), C74(H74A,H74B,H74C), C76(H76A,H76B,H76C), C78(H78A,H78B,H78C),
 C80(H80A,H80B,H80C), C82(H82A,H82B,H82C), C86(H86A,H86B,H86C), C88(H88A,H88B,
 H88C), C90(H90A,H90B,H90C), C92(H92A,H92B,H92C), C94(H94A,H94B,H94C),
 C100(H10D,H10E,H10F), C13(H13A,H13B,H13C), C53(H53A,H53B,H53C), C27(H27A,H27B,
 H27C), C7(H7A,H7B,H7C), C57(H57A,H57B,H57C), C29(H29A,H29B,H29C), C15(H15A,
 H15B,H15C), C61(H61A,H61B,H61C), C63(H63A,H63B,H63C), C2(H2A,H2B,H2C),
 C65(H65A,H65B,H65C), C33(H33A,H33B,H33C), C73(H73A,H73B,H73C), C19(H19A,H19B,
 H19C), C39(H39A,H39B,H39C), C79(H79A,H79B,H79C), C81(H81A,H81B,H81C), C83(H83A,
 H83B,H83C), C85(H85A,H85B,H85C), C45(H45A,H45B,H45C), C91(H91A,H91B,H91C),
 C93(H93A,H93B,H93C), C3(H3A,H3B,H3C), C97(H97A,H97B,H97C), C99(H99A,H99B,H99C),
  C25(H25A,H25B,H25C)
;
_smtbx_masks_void_probe_radius 1.2
_smtbx_masks_void_truncation_radius 1.2
_platon_squeeze_void_probe_radius 1.20
_olex2_submission_special_instructions 'No special instructions were received'
_oxdiff_exptl_absorpt_empirical_details
;
Empirical correction (ABSPACK) includes:
- Absorption correction using spherical harmonics
- Frame scaling
- Detector area scaling
;

loop_
_space_group_symop_operation_xyz
'x, y, z'
'-x+1/2, y+1/2, -z+1/2'
'-x, -y, -z'
'x-1/2, -y-1/2, z-1/2'

loop_
_atom_site_label
_atom_site_type_symbol
_atom_site_fract_x
_atom_site_fract_y
_atom_site_fract_z
_atom_site_U_iso_or_equiv
_atom_site_adp_type
_atom_site_occupancy
_atom_site_site_symmetry_order
_atom_site_calc_flag
_atom_site_refinement_flags_posn
_atom_site_refinement_flags_adp
_atom_site_refinement_flags_occupancy
_atom_site_disorder_assembly
_atom_site_disorder_group
W1 W 0.47493(7) 0.24167(4) 0.32349(3) 0.0521(3) Uani 1 1 d D . . . .
W4 W 0.33965(7) 0.34124(4) 0.30933(3) 0.0521(3) Uani 1 1 d D . . . .
W6 W 0.13464(7) 0.33940(4) 0.32837(3) 0.0577(4) Uani 1 1 d D . . . .
W8 W 0.30696(8) 0.23787(4) 0.26432(3) 0.0587(4) Uani 1 1 d D . . . .
W10 W 0.39455(7) 0.14705(4) 0.35493(3) 0.0627(4) Uani 1 1 d D . . . .
W12 W 0.42454(8) 0.24308(5) 0.39640(3) 0.0614(4) Uani 1 1 d D . . . .
W3 W 0.10227(7) 0.23593(4) 0.28334(3) 0.0654(4) Uani 1 1 d D . . . .
W7 W 0.28948(8) 0.34293(4) 0.38257(3) 0.0651(4) Uani 1 1 d D . . . .
W2 W 0.22822(8) 0.14371(4) 0.29556(3) 0.0713(4) Uani 1 1 d D U . . .
W9 W 0.04720(8) 0.23660(5) 0.36224(4) 0.0772(5) Uani 1 1 d D U . . .
W5 W 0.17225(8) 0.14423(5) 0.37499(4) 0.0786(5) Uani 1 1 d D U . . .
W11 W 0.20254(9) 0.24013(5) 0.41669(3) 0.0788(4) Uani 1 1 d D . . . .
Ti1 Ti 0.7588(3) 0.42389(16) 0.33521(11) 0.0519(12) Uani 1 1 d . U . . .
Ti4 Ti 0.6625(3) 0.39883(15) 0.27719(11) 0.0499(12) Uani 1 1 d D . . . .
Ti6 Ti 0.5828(3) 0.46522(17) 0.32156(11) 0.0514(12) Uani 1 1 d D . . . .
Ti8 Ti 0.8761(3) 0.43523(16) 0.26878(11) 0.0513(12) Uani 1 1 d . . . . .
Ti10 Ti 0.7353(3) 0.45208(17) 0.22538(11) 0.0546(13) Uani 1 1 d . . . . .
Ti12 Ti 0.8931(3) 0.49433(17) 0.32206(11) 0.0505(12) Uani 1 1 d . . . . .
Ti14 Ti 0.6029(3) 0.56166(16) 0.29719(12) 0.0550(13) Uani 1 1 d D . . . .
Ti16 Ti 0.5868(3) 0.50294(16) 0.24472(11) 0.0519(12) Uani 1 1 d . U . . .
Ti18 Ti 0.8172(3) 0.59842(17) 0.28973(12) 0.0594(14) Uani 1 1 d . . . . .
Ti20 Ti 0.7442(3) 0.54522(17) 0.34137(11) 0.0550(13) Uani 1 1 d . . . . .
Ti22 Ti 0.7228(3) 0.57335(17) 0.23041(12) 0.0595(14) Uani 1 1 d . . . . .
Ti24 Ti 0.8980(3) 0.53224(18) 0.24624(12) 0.0607(14) Uani 1 1 d D U . . .
Ti3 Ti 0.7458(4) 0.1800(2) 0.60635(11) 0.0725(14) Uani 1 1 d D U . . .
Ti13 Ti 0.6959(4) 0.1890(2) 0.47607(12) 0.0766(14) Uani 1 1 d D U . . .
Ti7 Ti 0.6265(4) 0.0951(2) 0.56470(13) 0.0833(16) Uani 1 1 d D U . . .
Ti15 Ti 0.8178(4) 0.2734(2) 0.51729(14) 0.0806(17) Uani 1 1 d D U . . .
P1 P 0.2597(4) 0.2412(2) 0.34087(15) 0.0434(16) Uani 1 1 d . U . . .
Ti2 Ti 0.8162(4) 0.1000(2) 0.56225(17) 0.0989(19) Uani 1 1 d . U . . .
Ti17 Ti 0.8743(5) 0.1768(2) 0.50465(17) 0.1029(19) Uani 1 1 d D U . . .
Ti9A Ti 0.6886(6) 0.0940(3) 0.50344(19) 0.054(2) Uani 0.5 1 d D U P A 1
Ti19 Ti 0.5491(6) 0.1887(4) 0.5128(2) 0.057(2) Uani 0.5 1 d D U P A 1
Ti5A Ti 0.8920(5) 0.1874(3) 0.56647(19) 0.046(2) Uani 0.5 1 d D U P A 1
Ti21 Ti 0.5651(5) 0.1930(3) 0.57642(15) 0.1073(17) Uani 1 1 d D U . . .
Ti11 Ti 0.7509(6) 0.2788(3) 0.57730(18) 0.057(2) Uani 0.5 1 d D U P A 1
Ti23 Ti 0.6271(5) 0.2725(3) 0.52018(14) 0.114(2) Uani 1 1 d D U . . .
O1 O 0.4273(9) 0.3001(5) 0.3207(4) 0.062(2) Uani 1 1 d D U . . .
O4 O 0.1177(11) 0.2968(4) 0.2976(4) 0.065(2) Uani 1 1 d D U . . .
O6 O 0.3094(11) 0.2985(5) 0.2787(3) 0.063(2) Uani 1 1 d D U . . .
O8 O 0.4050(10) 0.2283(6) 0.2890(3) 0.065(2) Uani 1 1 d D U . . .
O10 O 0.8591(11) 0.4333(6) 0.3104(4) 0.064(2) Uani 1 1 d . U . . .
O12 O 0.3792(11) 0.3022(4) 0.3893(4) 0.066(2) Uani 1 1 d D U . . .
O14 O 0.3460(10) 0.3650(6) 0.3484(3) 0.064(2) Uani 1 1 d D U . . .
O16 O 0.5583(11) 0.5074(4) 0.2864(4) 0.065(2) Uani 1 1 d D U . . .
O18 O 0.7712(11) 0.4097(6) 0.2572(4) 0.065(2) Uani 1 1 d . U . . .
O20 O 0.2570(11) 0.2933(6) 0.3403(4) 0.0632(19) Uani 1 1 d . U . . .
O22 O 0.5635(9) 0.4133(6) 0.2978(4) 0.064(2) Uani 1 1 d D U . . .
O24 O 0.9237(12) 0.4944(7) 0.2820(4) 0.067(2) Uani 1 1 d . U . . .
O26 O 0.8448(12) 0.4731(7) 0.2340(4) 0.067(2) Uani 1 1 d . U . . .
O28 O 0.6910(11) 0.4506(6) 0.3025(4) 0.0634(18) Uani 1 1 d . U . . .
O30 O 0.0566(12) 0.2248(6) 0.3204(2) 0.070(2) Uani 1 1 d D U . . .
O32 O 0.6284(11) 0.4425(6) 0.2447(4) 0.065(2) Uani 1 1 d . U . . .
O34 O 0.6320(11) 0.5240(7) 0.3330(4) 0.065(2) Uani 1 1 d . U . . .
O36 O 0.1885(12) 0.2465(6) 0.2561(5) 0.067(2) Uani 1 1 d . U . . .
O38 O 0.2267(7) 0.3632(6) 0.3067(4) 0.064(2) Uani 1 1 d D U . . .
O40 O 0.4761(11) 0.1781(6) 0.3321(4) 0.065(2) Uani 1 1 d . U . . .
O42 O 0.7903(12) 0.5456(7) 0.2647(4) 0.0686(19) Uani 1 1 d . U . . .
O44 O 0.1288(12) 0.1730(3) 0.2804(5) 0.069(2) Uani 1 1 d D U . . .
O46 O 0.3862(9) 0.3827(5) 0.2879(3) 0.065(4) Uani 1 1 d D U . . .
O48 O 0.8078(12) 0.3983(7) 0.3660(4) 0.069(2) Uani 1 1 d D U . . .
O50 O 0.6225(12) 0.5650(7) 0.2556(4) 0.068(2) Uani 1 1 d . U . . .
O52 O 0.1764(12) 0.1370(6) 0.3315(5) 0.072(2) Uani 1 1 d . U . . .
O54 O 0.7244(12) 0.3698(7) 0.3114(4) 0.067(2) Uani 1 1 d . U . . .
O56 O 0.3309(12) 0.1397(6) 0.3187(5) 0.068(2) Uani 1 1 d . U . . .
O58 O 0.0785(11) 0.2975(6) 0.3520(4) 0.067(2) Uani 1 1 d . U . . .
O60 O 0.7096(12) 0.5885(7) 0.3099(4) 0.068(2) Uani 1 1 d . U . . .
O62 O 0.4844(8) 0.4714(6) 0.3380(4) 0.064(3) Uani 1 1 d D U . . .
O64 O 0.6472(11) 0.4331(6) 0.3534(4) 0.065(2) Uani 1 1 d . U . . .
O66 O 0.1891(11) 0.3648(6) 0.3638(4) 0.065(2) Uani 1 1 d . U . . .
O68 O 0.2859(11) 0.1744(3) 0.2654(5) 0.068(2) Uani 1 1 d D U . . .
O70 O 0.7923(12) 0.4876(7) 0.3456(4) 0.065(2) Uani 1 1 d . U . . .
O72 O 0.6871(12) 0.5098(7) 0.2204(4) 0.068(2) Uani 1 1 d . U . . .
O74 O 0.4358(11) 0.1801(6) 0.3891(4) 0.068(2) Uani 1 1 d . U . . .
O76 O 0.6249(11) 0.3497(5) 0.2587(4) 0.065(3) Uani 1 1 d D U . . .
O78 O 0.4994(8) 0.2533(6) 0.36480(19) 0.066(2) Uani 1 1 d D U . . .
O80 O 0.1975(11) 0.2246(6) 0.3634(5) 0.0671(19) Uani 1 1 d . U . . .
O82 O 0.8519(12) 0.5549(7) 0.3223(4) 0.068(2) Uani 1 1 d . U . . .
O84 O 0.0660(8) 0.1734(6) 0.3696(5) 0.072(2) Uani 1 1 d D U . . .
O86 O 0.2355(11) 0.2228(6) 0.3097(4) 0.0643(18) Uani 1 1 d . U . . .
O88 O 0.5640(17) 0.2366(9) 0.5477(5) 0.107(2) Uani 1 1 d . U . . .
O90 O 0.8460(12) 0.6482(7) 0.3102(5) 0.073(3) Uani 1 1 d . U . . .
O92 O 0.8348(12) 0.5633(7) 0.2137(4) 0.076(2) Uani 1 1 d D U . . .
O94 O 0.9222(13) 0.5895(7) 0.2691(5) 0.075(2) Uani 1 1 d . U . . .
O96 O 0.3189(8) 0.2298(6) 0.4135(4) 0.070(2) Uani 1 1 d D U . . .
O98 O 0.3490(11) 0.2435(7) 0.22923(18) 0.070(4) Uani 1 1 d D U . . .
O100 O 0.7583(13) 0.6276(8) 0.2547(5) 0.078(2) Uani 1 1 d . U . . .
O102 O 0.2913(8) 0.1392(6) 0.3750(4) 0.070(2) Uani 1 1 d D U . . .
O104 O 0.2269(11) 0.3008(4) 0.4046(4) 0.068(2) Uani 1 1 d D U . . .
O13 O 0.9533(12) 0.3987(7) 0.2586(4) 0.070(3) Uani 1 1 d . U . . .
O53 O 0.9945(8) 0.5259(7) 0.2294(4) 0.075(2) Uani 1 1 d D U . . .
O27 O 0.5720(6) 0.2496(7) 0.3078(4) 0.069(4) Uani 1 1 d D U . . .
O55 O 0.9831(12) 0.4918(7) 0.3453(4) 0.073(3) Uani 1 1 d D U . . .
O7 O 0.3489(11) 0.2264(6) 0.3495(4) 0.0647(19) Uani 1 1 d . U . . .
O57 O 0.6692(12) 0.5999(7) 0.2014(4) 0.076(2) Uani 1 1 d D U . . .
O29 O 0.7473(13) 0.5719(7) 0.3754(4) 0.076(3) Uani 1 1 d D U . . .
O59 O 0.7600(15) 0.1784(9) 0.6443(4) 0.097(3) Uani 1 1 d D U . . .
O15 O 0.4911(10) 0.2498(7) 0.4276(3) 0.082(4) Uani 1 1 d D U . . .
O61 O 0.3101(13) 0.3843(5) 0.4094(3) 0.079(4) Uani 1 1 d D U . . .
O31 O 0.4973(11) 0.5042(7) 0.2224(4) 0.071(3) Uani 1 1 d D U . . .
O63 O 0.8773(16) 0.1340(9) 0.5345(5) 0.105(2) Uani 1 1 d . U . . .
O2 O 0.0861(12) 0.2480(7) 0.4022(5) 0.073(2) Uani 1 1 d . U . . .
O65 O 0.8356(16) 0.1519(9) 0.5882(5) 0.104(2) Uani 1 1 d . U . . .
O33 O 0.1425(12) 0.0910(3) 0.3874(5) 0.084(4) Uani 1 1 d D U . . .
O67 O 0.6838(14) 0.1915(9) 0.4378(5) 0.105(2) Uani 1 1 d D U . . .
O17 O -0.0611(2) 0.2401(7) 0.3652(5) 0.082(4) Uani 1 1 d D U . . .
O69 O 0.5175(9) 0.6004(6) 0.3055(4) 0.072(3) Uani 1 1 d D U . . .
O35 O 0.7335(13) 0.4257(6) 0.1923(5) 0.077(3) Uani 1 1 d D U . . .
O71 O 0.8197(15) 0.2275(7) 0.5886(4) 0.108(2) Uani 1 1 d D U . . .
O9 O 0.8898(14) 0.0628(9) 0.5766(6) 0.109(3) Uani 1 1 d D U . . .
O73 O 0.2184(13) 0.0898(3) 0.2803(5) 0.085(4) Uani 1 1 d D U . . .
O37 O 0.5858(16) 0.0705(9) 0.5280(5) 0.106(2) Uani 1 1 d . U . . .
C1 C 0.7493(19) 0.3217(12) 0.3126(5) 0.101(2) Uani 1 1 d D U . . .
H1 H 0.715214 0.304668 0.297472 0.121 Uiso 1 1 calc R U . . .
C4 C 0.9936(19) 0.3587(12) 0.2484(8) 0.101(2) Uani 1 1 d D U . . .
H4 H 0.993432 0.337384 0.265505 0.121 Uiso 1 1 calc R U . . .
O75 O 0.4782(15) 0.2033(9) 0.5979(5) 0.111(3) Uani 1 1 d D U . . .
O19 O 0.5433(13) 0.3093(9) 0.5047(5) 0.115(2) Uani 1 1 d D U . . .
C6 C 1.002(2) 0.6158(10) 0.2679(7) 0.094(2) Uani 1 1 d D U . . .
H6 H 1.032847 0.602235 0.251242 0.113 Uiso 1 1 calc R U . . .
O77 O 0.6742(15) 0.0646(9) 0.4677(4) 0.107(3) Uani 1 1 d D U . . .
O39 O 0.9679(12) 0.1652(9) 0.4830(5) 0.111(3) Uani 1 1 d D U . . .
O79 O 0.9966(7) 0.1891(8) 0.5795(4) 0.113(3) Uani 1 1 d D U . . .
C8 C 0.7403(19) 0.6762(12) 0.2517(7) 0.0946(19) Uani 1 1 d D U . . .
H8 H 0.781692 0.691841 0.265140 0.114 Uiso 1 1 calc R U . . .
C10 C 0.6057(16) 0.6155(11) 0.1782(5) 0.095(2) Uani 1 1 d D U . . .
H10 H 0.622158 0.645095 0.169789 0.114 Uiso 1 1 calc DR U . . .
C12 C 0.562(3) 0.3169(15) 0.2516(10) 0.154(10) Uani 1 1 d D U . . .
H12 H 0.535035 0.303430 0.269181 0.184 Uiso 1 1 calc R U . . .
C14 C 0.400(3) 0.4781(17) 0.3456(10) 0.149(9) Uani 1 1 d D U . . .
H14 H 0.378669 0.450057 0.354860 0.178 Uiso 1 1 calc R U . . .
C16 C 0.610(2) 0.4498(11) 0.4039(7) 0.091(5) Uani 1 1 d D U . . .
H16A H 0.575626 0.473667 0.394799 0.137 Uiso 1 1 calc DR U . . .
H16B H 0.663697 0.462205 0.410454 0.137 Uiso 1 1 calc DR U . . .
H16C H 0.581433 0.437552 0.420945 0.137 Uiso 1 1 calc DR U . . .
O5 O 0.8938(17) 0.2235(7) 0.5316(5) 0.111(2) Uani 1 1 d D U . . .
C18 C 0.5479(19) 0.3823(12) 0.3771(7) 0.091(5) Uani 1 1 d D U . . .
H18A H 0.496901 0.400172 0.377639 0.137 Uiso 1 1 calc R U . . .
H18B H 0.547951 0.359747 0.392818 0.137 Uiso 1 1 calc R U . . .
H18C H 0.550459 0.367231 0.357858 0.137 Uiso 1 1 calc R U . . .
C20 C 0.8649(18) 0.6790(13) 0.3338(7) 0.136(8) Uani 1 1 d D U . . .
H20 H 0.906010 0.701230 0.326450 0.163 Uiso 1 1 d R U . . .
C22 C 0.8592(19) 0.3851(11) 0.3933(6) 0.105(2) Uani 1 1 d D U . . .
H22 H 0.829593 0.361774 0.404853 0.125 Uiso 1 1 calc DR U . . .
C24 C 0.8407(19) 0.3176(13) 0.3054(8) 0.101(2) Uani 1 1 d D U . . .
H24A H 0.871372 0.343296 0.313644 0.152 Uiso 1 1 calc R U . . .
H24B H 0.846116 0.316928 0.283888 0.152 Uiso 1 1 calc R U . . .
H24C H 0.863299 0.289781 0.313972 0.152 Uiso 1 1 calc R U . . .
C26 C 0.939(2) 0.3371(12) 0.2243(8) 0.101(3) Uani 1 1 d D U . . .
H26A H 0.882412 0.334002 0.231188 0.152 Uiso 1 1 calc R U . . .
H26B H 0.961353 0.307326 0.219710 0.152 Uiso 1 1 calc R U . . .
H26C H 0.938928 0.355855 0.206581 0.152 Uiso 1 1 calc R U . . .
C28 C 0.5273(19) 0.6201(13) 0.1957(8) 0.096(2) Uani 1 1 d D U . . .
H28A H 0.502947 0.590414 0.198705 0.144 Uiso 1 1 calc R U . . .
H28B H 0.487164 0.639091 0.184688 0.144 Uiso 1 1 calc R U . . .
H28C H 0.541038 0.633916 0.214851 0.144 Uiso 1 1 calc R U . . .
C30 C 0.623(2) 0.4128(10) 0.3815(7) 0.091(5) Uani 1 1 d D U . . .
H30 H 0.670413 0.393891 0.388979 0.109 Uiso 1 1 calc R U . . .
C32 C 0.866(2) 0.5678(9) 0.1827(5) 0.094(2) Uani 1 1 d D U . . .
H32 H 0.926950 0.562698 0.185470 0.113 Uiso 1 1 calc DR U . . .
C34 C 0.467(2) 0.6741(11) 0.3152(7) 0.098(2) Uani 1 1 d D U . . .
H34A H 0.412051 0.682264 0.322396 0.147 Uiso 1 1 calc DR U . . .
H34B H 0.491100 0.699950 0.305314 0.147 Uiso 1 1 calc DR U . . .
H34C H 0.503142 0.664805 0.331838 0.147 Uiso 1 1 calc DR U . . .
C36 C 0.501(3) 0.3376(15) 0.2291(11) 0.154(10) Uani 1 1 d D U . . .
H36A H 0.476273 0.364683 0.237509 0.230 Uiso 1 1 calc R U . . .
H36B H 0.456662 0.315984 0.224116 0.230 Uiso 1 1 calc R U . . .
H36C H 0.530148 0.345540 0.211243 0.230 Uiso 1 1 calc R U . . .
C38 C 0.733(2) 0.3028(12) 0.3430(5) 0.102(2) Uani 1 1 d D U . . .
H38A H 0.737911 0.270017 0.341921 0.154 Uiso 1 1 d R U . . .
H38B H 0.775821 0.314457 0.356971 0.154 Uiso 1 1 d R U . . .
H38C H 0.678001 0.310847 0.349811 0.154 Uiso 1 1 d R U . . .
C40 C 0.6561(18) 0.6841(13) 0.2648(8) 0.096(2) Uani 1 1 d D U . . .
H40A H 0.612707 0.670584 0.252025 0.144 Uiso 1 1 calc R U . . .
H40B H 0.646085 0.716463 0.266447 0.144 Uiso 1 1 calc R U . . .
H40C H 0.655114 0.670464 0.284506 0.144 Uiso 1 1 calc R U . . .
C42 C 0.942(2) 0.3674(14) 0.3834(8) 0.109(2) Uani 1 1 d D U . . .
H42A H 0.969499 0.390242 0.371535 0.163 Uiso 1 1 calc R U . . .
H42B H 0.933292 0.340232 0.371465 0.163 Uiso 1 1 calc R U . . .
H42C H 0.977697 0.360174 0.400773 0.163 Uiso 1 1 calc DR U . . .
C44 C 0.976(2) 0.6622(10) 0.2571(8) 0.095(2) Uani 1 1 d D U . . .
H44A H 0.919095 0.661066 0.248966 0.142 Uiso 1 1 calc R U . . .
H44B H 1.013561 0.671950 0.241643 0.142 Uiso 1 1 calc R U . . .
H44C H 0.979598 0.683375 0.273598 0.142 Uiso 1 1 calc R U . . .
C46 C 1.0844(19) 0.3708(12) 0.2445(8) 0.101(3) Uani 1 1 d D U . . .
H46A H 1.089695 0.403383 0.242377 0.152 Uiso 1 1 calc DR U . . .
H46B H 1.104527 0.355954 0.226843 0.152 Uiso 1 1 calc R U . . .
H46C H 1.117478 0.360851 0.261895 0.152 Uiso 1 1 calc R U . . .
C48 C 0.754(2) 0.6944(12) 0.2209(6) 0.095(2) Uani 1 1 d D U . . .
H48A H 0.731660 0.673241 0.206146 0.143 Uiso 1 1 calc DR U . . .
H48B H 0.814088 0.698193 0.218169 0.143 Uiso 1 1 calc R U . . .
H48C H 0.726364 0.723426 0.218514 0.143 Uiso 1 1 calc R U . . .
C50 C 0.867(3) 0.4286(11) 0.4106(8) 0.107(2) Uani 1 1 d D U . . .
H50A H 0.876053 0.421851 0.431633 0.160 Uiso 1 1 calc R U . . .
H50B H 0.815048 0.445902 0.407906 0.160 Uiso 1 1 calc R U . . .
H50C H 0.913268 0.446176 0.403475 0.160 Uiso 1 1 calc R U . . .
O81 O 0.4518(14) 0.1896(9) 0.4982(5) 0.108(2) Uani 1 1 d D U . . .
C52 C 0.399(3) 0.5159(16) 0.3681(11) 0.149(9) Uani 1 1 d D U . . .
H52A H 0.418818 0.504502 0.387439 0.223 Uiso 1 1 calc R U . . .
H52B H 0.342472 0.527383 0.369595 0.223 Uiso 1 1 calc R U . . .
H52C H 0.435874 0.540081 0.361872 0.223 Uiso 1 1 calc R U . . .
O41 O 0.7176(7) 0.3066(7) 0.5013(5) 0.114(3) Uani 1 1 d D U . . .
C54 C 0.744(3) 0.1866(15) 0.6766(5) 0.147(9) Uani 1 1 d D U . . .
H54 H 0.785807 0.210292 0.681794 0.177 Uiso 1 1 calc DR U . . .
C56 C 0.4060(12) 0.5032(12) 0.2151(7) 0.103(5) Uani 1 1 d D U . . .
H56 H 0.378624 0.529146 0.224890 0.124 Uiso 1 1 calc DR U . . .
C58 C 0.348(3) 0.4884(18) 0.3179(10) 0.149(9) Uani 1 1 d D U . . .
H58A H 0.368362 0.515711 0.308628 0.223 Uiso 1 1 calc R U . . .
H58B H 0.289605 0.492755 0.323113 0.223 Uiso 1 1 calc R U . . .
H58C H 0.351149 0.463253 0.303998 0.223 Uiso 1 1 calc R U . . .
C60 C 0.663(3) 0.2125(17) 0.6789(9) 0.147(9) Uani 1 1 d D U . . .
H60A H 0.623926 0.203146 0.663022 0.221 Uiso 1 1 calc R U . . .
H60B H 0.673983 0.244716 0.677194 0.221 Uiso 1 1 calc R U . . .
H60C H 0.638663 0.206363 0.698091 0.221 Uiso 1 1 calc R U . . .
C62 C 1.0868(10) 0.5298(11) 0.2240(6) 0.094(2) Uani 1 1 d D U . . .
H62 H 1.104985 0.561816 0.223039 0.113 Uiso 1 1 calc DR U . . .
C64 C 0.838(2) 0.5287(11) 0.1633(7) 0.095(2) Uani 1 1 d D U . . .
H64A H 0.783634 0.535296 0.154034 0.142 Uiso 1 1 calc R U . . .
H64B H 0.834339 0.501529 0.175395 0.142 Uiso 1 1 calc R U . . .
H64C H 0.878694 0.523915 0.147928 0.142 Uiso 1 1 calc R U . . .
C66 C 1.056(2) 0.6067(13) 0.2954(7) 0.095(2) Uani 1 1 d D U . . .
H66A H 1.047455 0.630342 0.310033 0.142 Uiso 1 1 calc R U . . .
H66B H 1.114823 0.606307 0.290196 0.142 Uiso 1 1 calc R U . . .
H66C H 1.041319 0.577573 0.303793 0.142 Uiso 1 1 calc R U . . .
C68 C 0.719(2) 0.4013(7) 0.1691(5) 0.117(5) Uani 1 1 d D U . . .
H68 H 0.660371 0.394999 0.173957 0.141 Uiso 1 1 calc R U . . .
C70 C 1.134(2) 0.5042(11) 0.2483(7) 0.095(2) Uani 1 1 d D U . . .
H70A H 1.109208 0.510867 0.267366 0.143 Uiso 1 1 calc R U . . .
H70B H 1.192141 0.513396 0.248908 0.143 Uiso 1 1 calc R U . . .
H70C H 1.129801 0.471946 0.244387 0.143 Uiso 1 1 calc DR U . . .
C72 C 0.4571(16) 0.6355(7) 0.2933(7) 0.097(2) Uani 1 1 d D U . . .
H72 H 0.479446 0.646240 0.274236 0.117 Uiso 1 1 calc DR U . . .
C74 C 0.861(2) 0.6164(9) 0.1727(8) 0.095(2) Uani 1 1 d D U . . .
H74A H 0.840006 0.617621 0.152086 0.143 Uiso 1 1 calc R U . . .
H74B H 0.916281 0.629925 0.174195 0.143 Uiso 1 1 calc R U . . .
H74C H 0.823018 0.632928 0.185221 0.143 Uiso 1 1 calc DR U . . .
C76 C 0.6967(16) 0.4247(9) 0.1404(6) 0.118(5) Uani 1 1 d D U . . .
H76A H 0.747139 0.430257 0.129387 0.177 Uiso 1 1 calc DR U . . .
H76B H 0.669564 0.453383 0.144519 0.177 Uiso 1 1 calc R U . . .
H76C H 0.658611 0.405765 0.128523 0.177 Uiso 1 1 calc R U . . .
C78 C 0.3777(19) 0.6100(12) 0.2857(8) 0.098(2) Uani 1 1 d D U . . .
H78A H 0.337959 0.614309 0.301389 0.147 Uiso 1 1 calc R U . . .
H78B H 0.390228 0.577931 0.283819 0.147 Uiso 1 1 calc R U . . .
H78C H 0.353506 0.621148 0.266954 0.147 Uiso 1 1 calc R U . . .
C80 C 0.601(2) 0.5798(11) 0.1542(7) 0.096(2) Uani 1 1 d D U . . .
H80A H 0.614828 0.550507 0.162785 0.144 Uiso 1 1 calc R U . . .
H80B H 0.640783 0.587076 0.138911 0.144 Uiso 1 1 calc R U . . .
H80C H 0.544741 0.578993 0.145285 0.144 Uiso 1 1 calc R U . . .
O83 O 0.7250(17) 0.2559(9) 0.5393(3) 0.112(2) Uani 1 1 d D U . . .
C82 C 0.905(2) 0.6574(14) 0.3611(9) 0.136(8) Uani 1 1 d D U . . .
H82A H 0.903590 0.678335 0.377714 0.204 Uiso 1 1 calc R U . . .
H82B H 0.963438 0.650120 0.357163 0.204 Uiso 1 1 calc R U . . .
H82C H 0.875475 0.629887 0.365867 0.204 Uiso 1 1 calc R U . . .
C84 C 0.7864(18) 0.7063(12) 0.3379(9) 0.136(8) Uani 1 1 d D U . . .
H84A H 0.782603 0.713183 0.359050 0.204 Uiso 1 1 d R U . . .
H84B H 0.789563 0.734313 0.326690 0.204 Uiso 1 1 d R U . . .
H84C H 0.737043 0.689423 0.331240 0.204 Uiso 1 1 d R U . . .
C86 C 0.776(3) 0.1471(14) 0.6947(8) 0.147(9) Uani 1 1 d D U . . .
H86A H 0.744704 0.120086 0.689222 0.221 Uiso 1 1 calc R U . . .
H86B H 0.770240 0.153309 0.715771 0.221 Uiso 1 1 calc R U . . .
H86C H 0.835214 0.142358 0.690771 0.221 Uiso 1 1 calc R U . . .
C88 C 1.094(2) 0.5064(12) 0.1944(7) 0.095(2) Uani 1 1 d D U . . .
H88A H 1.052301 0.482508 0.192574 0.143 Uiso 1 1 calc R U . . .
H88B H 1.149682 0.493426 0.193009 0.143 Uiso 1 1 calc R U . . .
H88C H 1.084668 0.528195 0.178378 0.143 Uiso 1 1 calc R U . . .
O21 O 0.7218(17) 0.0651(8) 0.5804(5) 0.110(2) Uani 1 1 d D U . . .
O85 O 0.6558(12) 0.3111(6) 0.5566(4) 0.114(2) Uani 1 1 d D U . . .
O43 O 0.0565(8) 0.3789(4) 0.3200(4) 0.065(4) Uani 1 1 d D U . . .
O87 O 0.1918(14) 0.2464(7) 0.45492(9) 0.088(5) Uani 1 1 d D U . . .
C90 C 0.374(2) 0.4597(11) 0.2279(9) 0.103(5) Uani 1 1 d D U . . .
H90A H 0.332836 0.446384 0.214050 0.155 Uiso 1 1 calc R U . . .
H90B H 0.348295 0.465757 0.246740 0.155 Uiso 1 1 calc R U . . .
H90C H 0.420535 0.438779 0.231015 0.155 Uiso 1 1 calc R U . . .
C92 C 0.397(2) 0.5086(14) 0.1818(6) 0.103(5) Uani 1 1 d D U . . .
H92A H 0.435135 0.488063 0.172192 0.155 Uiso 1 1 calc R U . . .
H92B H 0.409964 0.539566 0.176363 0.155 Uiso 1 1 calc R U . . .
H92C H 0.339617 0.501600 0.175308 0.155 Uiso 1 1 calc R U . . .
O11 O 0.5574(17) 0.1521(9) 0.5487(6) 0.109(2) Uani 1 1 d . U . . .
C94 C 0.423(3) 0.2258(17) 0.6454(6) 0.135(5) Uani 1 1 d D U . . .
H94A H 0.385376 0.246791 0.655135 0.203 Uiso 1 1 calc DR U . . .
H94B H 0.478617 0.228298 0.654344 0.203 Uiso 1 1 calc DR U . . .
H94C H 0.402042 0.195113 0.647779 0.203 Uiso 1 1 calc DR U . . .
C96 C 0.4249(16) 0.2371(11) 0.6127(6) 0.135(5) Uani 1 1 d D U . . .
H96 H 0.455595 0.266179 0.611617 0.162 Uiso 1 1 calc DR U . . .
O89 O 0.0147(8) 0.2410(7) 0.2594(4) 0.076(4) Uani 1 1 d D U . . .
O45 O 0.4418(11) 0.0944(3) 0.3601(5) 0.075(4) Uani 1 1 d D U . . .
O91 O 0.1852(12) 0.1756(7) 0.4110(5) 0.073(2) Uani 1 1 d . U . . .
O23 O 0.8956(14) 0.2986(10) 0.4946(5) 0.114(3) Uani 1 1 d D U . . .
O93 O 0.8453(17) 0.3033(9) 0.5539(5) 0.113(3) Uani 1 1 d D U . . .
O47 O 0.5406(13) 0.0819(10) 0.5844(5) 0.114(2) Uani 1 1 d D U . . .
C98 C 0.9701(14) 0.3035(9) 0.4752(5) 0.116(2) Uani 1 1 d D U . . .
H98 H 0.978688 0.336568 0.473003 0.140 Uiso 1 1 calc DR U . . .
C100 C 0.949(2) 0.2865(14) 0.4441(4) 0.115(2) Uani 1 1 d D U . . .
H10D H 0.903391 0.264948 0.444822 0.172 Uiso 1 1 calc R U . . .
H10E H 0.998157 0.271793 0.436192 0.172 Uiso 1 1 calc R U . . .
H10F H 0.932777 0.311811 0.431435 0.172 Uiso 1 1 calc DR U . . .
O95 O 0.7167(16) 0.1244(9) 0.5417(5) 0.1026(19) Uani 1 1 d . U . . .
O3 O 0.7699(16) 0.3138(7) 0.6111(3) 0.111(3) Uani 1 1 d D U . . .
O97 O 0.6503(16) 0.1512(9) 0.5939(5) 0.0994(19) Uani 1 1 d . U . . .
O49 O 0.7835(15) 0.0578(7) 0.5216(5) 0.112(2) Uani 1 1 d D U . . .
C102 C 1.0632(15) 0.4838(12) 0.3633(6) 0.110(5) Uani 1 1 d D U . . .
H102 H 1.063875 0.455184 0.374882 0.132 Uiso 1 1 calc DR U . . .
C51 C 1.126(2) 0.4855(14) 0.3392(8) 0.110(5) Uani 1 1 d D U . . .
H51A H 1.099331 0.479082 0.319925 0.166 Uiso 1 1 d R U . . .
H51B H 1.169801 0.463162 0.343425 0.166 Uiso 1 1 d R U . . .
H51C H 1.151291 0.515522 0.338845 0.166 Uiso 1 1 d R U . . .
C13 C 1.064(2) 0.5259(12) 0.3823(9) 0.111(5) Uani 1 1 d D U . . .
H13A H 1.119049 0.539587 0.382423 0.166 Uiso 1 1 calc R U . . .
H13B H 1.049535 0.518067 0.402536 0.166 Uiso 1 1 calc R U . . .
H13C H 1.022664 0.547306 0.374148 0.166 Uiso 1 1 calc R U . . .
C53 C 0.609(3) 0.2837(16) 0.2331(11) 0.154(10) Uani 1 1 d D U . . .
H53A H 0.657879 0.298547 0.225137 0.231 Uiso 1 1 calc R U . . .
H53B H 0.572954 0.272929 0.216741 0.231 Uiso 1 1 calc R U . . .
H53C H 0.627070 0.258286 0.245437 0.231 Uiso 1 1 calc R U . . .
C27 C 1.0485(14) 0.2862(14) 0.4908(7) 0.117(2) Uani 1 1 d D U . . .
H27A H 1.058277 0.302852 0.509284 0.176 Uiso 1 1 calc R U . . .
H27B H 1.095948 0.290343 0.478074 0.176 Uiso 1 1 calc R U . . .
H27C H 1.042063 0.254225 0.495249 0.176 Uiso 1 1 calc R U . . .
O99 O 0.7846(17) 0.1504(9) 0.4858(5) 0.109(2) Uani 1 1 d . U . . .
C55 C 1.019(2) 0.1505(10) 0.4576(6) 0.128(5) Uani 1 1 d D U . . .
H55 H 1.049201 0.176223 0.448783 0.154 Uiso 1 1 calc DR U . . .
C7 C 0.965(2) 0.1260(15) 0.4347(8) 0.129(5) Uani 1 1 d D U . . .
H7A H 0.923573 0.107634 0.444685 0.193 Uiso 1 1 calc R U . . .
H7B H 0.999627 0.106564 0.422820 0.193 Uiso 1 1 calc R U . . .
H7C H 0.936003 0.147840 0.421825 0.193 Uiso 1 1 calc R U . . .
C57 C 1.075(2) 0.1224(15) 0.4778(8) 0.129(5) Uani 1 1 d D U . . .
H57A H 1.130148 0.136541 0.479621 0.193 Uiso 1 1 calc R U . . .
H57B H 1.080805 0.092275 0.469392 0.193 Uiso 1 1 calc R U . . .
H57C H 1.051283 0.120204 0.497347 0.193 Uiso 1 1 calc R U . . .
C29 C 0.379(2) 0.1384(13) 0.4620(8) 0.136(5) Uani 1 1 d D U . . .
H29A H 0.437904 0.132214 0.459190 0.204 Uiso 1 1 calc R U . . .
H29B H 0.353631 0.150087 0.443542 0.204 Uiso 1 1 calc R U . . .
H29C H 0.350668 0.110618 0.467449 0.204 Uiso 1 1 calc R U . . .
C59 C 0.3702(15) 0.1730(14) 0.4865(7) 0.135(5) Uani 1 1 d D U . . .
H59 H 0.354361 0.199451 0.473888 0.162 Uiso 1 1 calc R U . . .
C15 C 0.3029(16) 0.1770(17) 0.5091(8) 0.136(5) Uani 1 1 d D U . . .
H15A H 0.320184 0.160918 0.527153 0.204 Uiso 1 1 calc R U . . .
H15B H 0.251013 0.164049 0.501006 0.204 Uiso 1 1 calc R U . . .
H15C H 0.293979 0.208761 0.513769 0.204 Uiso 1 1 calc R U . . .
C61 C 0.3431(19) 0.2445(15) 0.5957(7) 0.135(5) Uani 1 1 d D U . . .
H61A H 0.322035 0.215725 0.588161 0.203 Uiso 1 1 calc R U . . .
H61B H 0.351961 0.264911 0.579138 0.203 Uiso 1 1 calc R U . . .
H61C H 0.302611 0.257695 0.608869 0.203 Uiso 1 1 calc R U . . .
C31 C 0.7292(18) 0.5861(11) 0.4063(5) 0.118(5) Uani 1 1 d D U . . .
H31 H 0.753396 0.616747 0.409462 0.141 Uiso 1 1 calc DR U . . .
C63 C 0.6352(19) 0.5910(14) 0.4043(9) 0.119(5) Uani 1 1 d D U . . .
H63A H 0.614039 0.579045 0.385335 0.178 Uiso 1 1 calc R U . . .
H63B H 0.620261 0.622763 0.405813 0.178 Uiso 1 1 calc R U . . .
H63C H 0.610567 0.574270 0.420479 0.178 Uiso 1 1 calc R U . . .
C2 C 0.766(2) 0.5556(13) 0.4302(8) 0.119(5) Uani 1 1 d D U . . .
H2A H 0.737494 0.526582 0.429508 0.178 Uiso 1 1 calc R U . . .
H2B H 0.758935 0.569449 0.449641 0.178 Uiso 1 1 calc R U . . .
H2C H 0.825349 0.551192 0.427023 0.178 Uiso 1 1 calc R U . . .
C65 C 0.5740(16) 0.0717(14) 0.4246(6) 0.130(5) Uani 1 1 d D U . . .
H65A H 0.552781 0.041102 0.426613 0.195 Uiso 1 1 calc DR U . . .
H65B H 0.569947 0.080802 0.403812 0.195 Uiso 1 1 calc DR U . . .
H65C H 0.540983 0.092227 0.436435 0.195 Uiso 1 1 calc DR U . . .
C33 C 0.7242(17) 0.0384(11) 0.4243(8) 0.130(5) Uani 1 1 d D U . . .
H33A H 0.781347 0.047191 0.429741 0.195 Uiso 1 1 calc R U . . .
H33B H 0.717992 0.036117 0.402725 0.195 Uiso 1 1 calc R U . . .
H33C H 0.712008 0.009237 0.433179 0.195 Uiso 1 1 calc R U . . .
C67 C 0.6642(15) 0.0734(9) 0.4354(3) 0.130(5) Uani 1 1 d D U . . .
H67 H 0.686885 0.103911 0.431222 0.156 Uiso 1 1 calc R U . . .
C71 C 0.3901(12) 0.0638(15) 0.5884(7) 0.136(4) Uani 1 1 d D U . . .
H71A H 0.393902 0.040300 0.573375 0.204 Uiso 1 1 d DR U . . .
H71B H 0.367872 0.091280 0.579195 0.204 Uiso 1 1 d DR U . . .
H71C H 0.352992 0.053900 0.603845 0.204 Uiso 1 1 d DR U . . .
C9 C 0.4736(17) 0.0694(15) 0.6047(5) 0.136(4) Uani 1 1 d D U . . .
H9 H 0.487874 0.036964 0.607552 0.163 Uiso 1 1 calc R U . . .
C73 C 0.492(3) 0.0859(16) 0.6360(5) 0.136(4) Uani 1 1 d D U . . .
H73A H 0.479282 0.062010 0.650085 0.204 Uiso 1 1 calc R U . . .
H73B H 0.457302 0.112174 0.639924 0.204 Uiso 1 1 calc R U . . .
H73C H 0.550656 0.094099 0.638287 0.204 Uiso 1 1 calc DR U . . .
C37 C 0.673(3) -0.0113(14) 0.5909(8) 0.136(4) Uani 1 1 d D U . . .
H37A H 0.676987 -0.037613 0.603879 0.204 Uiso 1 1 d R U . . .
H37B H 0.616367 0.001127 0.591559 0.204 Uiso 1 1 d R U . . .
H37C H 0.684087 -0.020333 0.570579 0.204 Uiso 1 1 d R U . . .
C75 C 0.7268(16) 0.0274(9) 0.6021(6) 0.136(4) Uani 1 1 d D U . . .
H75 H 0.785228 0.016107 0.601227 0.163 Uiso 1 1 calc R U . . .
C19 C 0.717(3) 0.0422(14) 0.6340(8) 0.136(4) Uani 1 1 d D U . . .
H19A H 0.768002 0.057315 0.641095 0.204 Uiso 1 1 calc R U . . .
H19B H 0.707065 0.015842 0.646306 0.204 Uiso 1 1 calc R U . . .
H19C H 0.670014 0.062890 0.635052 0.204 Uiso 1 1 calc DR U . . .
O25 O 0.6786(7) 0.2364(4) 0.5974(4) 0.112(2) Uani 1 1 d D U . . .
O101 O 0.7950(16) 0.2224(9) 0.4859(5) 0.106(2) Uani 1 1 d . U . . .
O51 O 0.6171(16) 0.2260(7) 0.4925(4) 0.1095(19) Uani 1 1 d D U . . .
C77 C 0.790(2) 0.3235(9) 0.6427(4) 0.139(5) Uani 1 1 d D U . . .
H77 H 0.742237 0.312528 0.654465 0.167 Uiso 1 1 calc R U . . .
C39 C 0.800(3) 0.3737(9) 0.6483(7) 0.139(5) Uani 1 1 d D U . . .
H39A H 0.822673 0.378456 0.668420 0.209 Uiso 1 1 calc R U . . .
H39B H 0.745581 0.388470 0.646153 0.209 Uiso 1 1 calc R U . . .
H39C H 0.837782 0.386370 0.634055 0.209 Uiso 1 1 calc R U . . .
C79 C 0.864(3) 0.2936(12) 0.6497(10) 0.139(5) Uani 1 1 d D U . . .
H79A H 0.906453 0.298166 0.634786 0.209 Uiso 1 1 calc R U . . .
H79B H 0.846961 0.262065 0.649496 0.209 Uiso 1 1 calc R U . . .
H79C H 0.888160 0.301208 0.669254 0.209 Uiso 1 1 calc R U . . .
C5 C 0.9736(14) 0.0440(10) 0.5810(7) 0.132(5) Uani 1 1 d D U . . .
H5 H 0.963048 0.024388 0.563319 0.158 Uiso 1 1 d DR U . . .
C81 C 0.986(2) 0.0045(11) 0.6019(7) 0.132(5) Uani 1 1 d D U . . .
H81A H 0.998043 0.015702 0.621986 0.199 Uiso 1 1 calc R U . . .
H81B H 1.032674 -0.013826 0.595564 0.199 Uiso 1 1 calc DR U . . .
H81C H 0.935392 -0.013743 0.601790 0.199 Uiso 1 1 calc DR U . . .
C41 C 1.050(2) 0.0633(10) 0.5665(7) 0.132(5) Uani 1 1 d D U . . .
H41A H 1.084290 0.080462 0.580668 0.199 Uiso 1 1 d R U . . .
H41B H 1.082210 0.038632 0.558498 0.199 Uiso 1 1 d DR U . . .
H41C H 1.030190 0.083042 0.550398 0.199 Uiso 1 1 d DR U . . .
C83 C 0.465(3) 0.3497(14) 0.4636(9) 0.137(5) Uani 1 1 d D U . . .
H83A H 0.460722 0.378998 0.473209 0.206 Uiso 1 1 calc R U . . .
H83B H 0.418084 0.345449 0.449631 0.206 Uiso 1 1 calc R U . . .
H83C H 0.517241 0.348394 0.452903 0.206 Uiso 1 1 calc DR U . . .
C21 C 0.4652(16) 0.3129(15) 0.4868(7) 0.137(5) Uani 1 1 d D U . . .
H21 H 0.449673 0.283348 0.477700 0.164 Uiso 1 1 calc R U . . .
C85 C 0.407(3) 0.3248(17) 0.5114(9) 0.137(5) Uani 1 1 d D U . . .
H85A H 0.364077 0.301884 0.512575 0.206 Uiso 1 1 calc R U . . .
H85B H 0.381650 0.354047 0.507183 0.206 Uiso 1 1 calc R U . . .
H85C H 0.439196 0.326288 0.530174 0.206 Uiso 1 1 calc R U . . .
O103 O 0.6128(8) 0.1469(4) 0.4890(4) 0.106(2) Uani 1 1 d D U . . .
C43 C 0.8210(16) 0.0155(6) 0.5102(7) 0.219(11) Uani 1 1 d D U . . .
H43 H 0.851322 0.002141 0.527773 0.263 Uiso 1 1 calc R U . B 1
C87 C 0.756(3) -0.0192(11) 0.5013(13) 0.219(11) Uani 1 1 d D U . . .
H87A H 0.774902 -0.034887 0.483747 0.329 Uiso 1 1 d R U . . .
H87B H 0.748122 -0.040807 0.517237 0.329 Uiso 1 1 d R U . . .
H87C H 0.702892 -0.004127 0.496477 0.329 Uiso 1 1 d R U . . .
C11 C 0.889(2) 0.0256(15) 0.4883(9) 0.219(11) Uani 1 1 d D U . . .
H11A H 0.863245 0.040517 0.470946 0.329 Uiso 1 1 d R U . . .
H11B H 0.929565 0.045737 0.497856 0.329 Uiso 1 1 d R U . . .
H11C H 0.916225 -0.001973 0.482186 0.329 Uiso 1 1 d R U . . .
C89 C 0.7031(15) 0.2094(11) 0.4082(5) 0.117(2) Uani 1 1 d D U . . .
H89 H 0.676633 0.239696 0.406560 0.140 Uiso 1 1 calc R U . . .
C45 C 0.659(2) 0.1793(13) 0.3857(8) 0.117(2) Uani 1 1 d D U . . .
H45A H 0.668770 0.147828 0.390860 0.175 Uiso 1 1 calc DR U . . .
H45B H 0.679568 0.185365 0.366007 0.175 Uiso 1 1 calc R U . . .
H45C H 0.598769 0.185401 0.385661 0.175 Uiso 1 1 calc R U . . .
C91 C 0.7963(16) 0.2162(13) 0.4048(7) 0.116(2) Uani 1 1 d D U . . .
H91A H 0.806681 0.226240 0.384698 0.174 Uiso 1 1 calc R U . . .
H91B H 0.825381 0.187789 0.408682 0.174 Uiso 1 1 calc R U . . .
H91C H 0.816593 0.238883 0.418989 0.174 Uiso 1 1 calc R U . . .
C23 C 1.1413(12) 0.1893(10) 0.6006(6) 0.121(2) Uani 1 1 d D U . . .
H23A H 1.191678 0.207623 0.599392 0.182 Uiso 1 1 d R U . . .
H23B H 1.103658 0.203043 0.614522 0.182 Uiso 1 1 d R U . . .
H23C H 1.156458 0.159083 0.607462 0.182 Uiso 1 1 d DR U . . .
C93 C 1.1064(10) 0.2273(12) 0.5501(6) 0.120(2) Uani 1 1 d D U . . .
H93A H 1.067180 0.225065 0.533131 0.181 Uiso 1 1 calc R U . . .
H93B H 1.163126 0.222678 0.543483 0.181 Uiso 1 1 calc R U . . .
H93C H 1.102096 0.257086 0.559066 0.181 Uiso 1 1 calc R U . . .
C47 C 1.0860(7) 0.1917(9) 0.5728(5) 0.121(2) Uani 1 1 d D U . . .
H47 H 1.096950 0.162707 0.562408 0.145 Uiso 1 1 calc R U . . .
C95 C 0.724(3) 0.3403(8) 0.4767(5) 0.119(2) Uani 1 1 d D U . . .
H95 H 0.778739 0.328114 0.471016 0.143 Uiso 1 1 d DR U . . .
C3 C 0.7497(18) 0.3888(10) 0.4835(7) 0.120(2) Uani 1 1 d D U . . .
H3A H 0.706122 0.403648 0.494544 0.180 Uiso 1 1 calc R U . . .
H3B H 0.757877 0.404862 0.464986 0.180 Uiso 1 1 calc R U . . .
H3C H 0.801715 0.388788 0.495424 0.180 Uiso 1 1 calc DR U . . .
C97 C 0.694(2) 0.3199(12) 0.4471(7) 0.119(2) Uani 1 1 d D U . . .
H97A H 0.721834 0.291063 0.444186 0.178 Uiso 1 1 calc R U . . .
H97B H 0.707308 0.340375 0.431010 0.178 Uiso 1 1 calc DR U . . .
H97C H 0.633679 0.315182 0.447158 0.178 Uiso 1 1 calc DR U . . .
C49 C 0.902(2) 0.3409(10) 0.5623(9) 0.121(2) Uani 1 1 d D U . . .
H49 H 0.874231 0.350583 0.580765 0.145 Uiso 1 1 calc R U . . .
C99 C 0.9885(18) 0.3321(8) 0.5754(9) 0.121(2) Uani 1 1 d D U . . .
H99A H 1.001057 0.353867 0.591156 0.182 Uiso 1 1 calc R U . . .
H99B H 1.029233 0.334996 0.559952 0.182 Uiso 1 1 calc R U . . .
H99C H 0.990977 0.301644 0.583632 0.182 Uiso 1 1 calc R U . . .
C25 C 0.8865(19) 0.3831(12) 0.5440(6) 0.121(2) Uani 1 1 d D U . . .
H25A H 0.826653 0.389070 0.542247 0.181 Uiso 1 1 calc DR U . . .
H25B H 0.908470 0.378855 0.524276 0.181 Uiso 1 1 calc DR U . . .
H25C H 0.914582 0.408587 0.553702 0.181 Uiso 1 1 calc R U . . .
C101 C 0.7435(18) 0.3513(7) 0.1678(5) 0.118(5) Uani 1 1 d D U . . .
H10A H 0.731932 0.343432 0.147025 0.177 Uiso 1 1 d DR U . . .
H10B H 0.704242 0.335732 0.180245 0.177 Uiso 1 1 d DR U . . .
H10C H 0.800392 0.342352 0.173475 0.177 Uiso 1 1 d R U . . .
Ti9 Ti 0.6657(8) 0.2556(5) 0.5803(3) 0.081(4) Uiso 0.5 1 d . . P A 2
Ti9B Ti 0.7730(7) 0.1065(4) 0.5050(3) 0.071(3) Uiso 0.5 1 d D . P A 2
Ti1A Ti 0.5550(7) 0.1358(4) 0.5108(3) 0.070(3) Uiso 0.5 1 d . . P A 2
Ti5B Ti 0.8810(9) 0.2275(5) 0.5746(3) 0.084(4) Uiso 0.5 1 d D . P A 2

loop_
_atom_site_aniso_label
_atom_site_aniso_U_11
_atom_site_aniso_U_22
_atom_site_aniso_U_33
_atom_site_aniso_U_23
_atom_site_aniso_U_13
_atom_site_aniso_U_12
W1 0.0333(6) 0.0587(8) 0.0643(8) 0.0042(6) -0.0004(5) 0.0028(5)
W4 0.0410(7) 0.0416(7) 0.0737(8) 0.0036(6) 0.0006(6) -0.0058(5)
W6 0.0403(7) 0.0446(7) 0.0882(9) 0.0022(6) 0.0027(6) 0.0062(5)
W8 0.0569(8) 0.0586(8) 0.0598(8) -0.0055(6) -0.0107(6) 0.0084(6)
W10 0.0464(7) 0.0493(7) 0.0917(9) 0.0111(6) -0.0103(6) 0.0063(6)
W12 0.0497(7) 0.0737(9) 0.0601(8) 0.0048(6) -0.0076(6) -0.0008(6)
W3 0.0434(7) 0.0482(7) 0.1026(10) -0.0004(7) -0.0261(7) -0.0008(6)
W7 0.0665(8) 0.0562(8) 0.0724(8) -0.0136(6) -0.0003(6) 0.0000(6)
W2 0.0645(8) 0.0393(7) 0.1082(11) -0.0078(7) -0.0265(7) 0.0002(6)
W9 0.0350(7) 0.0724(9) 0.1247(12) 0.0257(8) 0.0115(7) 0.0003(6)
W5 0.0512(8) 0.0616(9) 0.1228(12) 0.0347(8) -0.0015(8) -0.0086(6)
W11 0.0649(9) 0.0970(11) 0.0757(9) 0.0162(8) 0.0204(7) 0.0051(8)
Ti1 0.050(3) 0.044(3) 0.062(3) 0.000(2) 0.012(2) -0.008(2)
Ti4 0.048(3) 0.037(3) 0.064(3) 0.003(2) 0.001(2) -0.004(2)
Ti6 0.043(3) 0.051(3) 0.062(3) 0.007(2) 0.012(2) -0.005(2)
Ti8 0.047(3) 0.049(3) 0.059(3) 0.007(2) 0.009(2) 0.010(2)
Ti10 0.064(3) 0.052(3) 0.048(3) 0.006(2) 0.004(2) 0.008(3)
Ti12 0.040(3) 0.058(3) 0.053(3) 0.003(2) 0.003(2) -0.006(2)
Ti14 0.045(3) 0.039(3) 0.081(4) -0.002(3) 0.006(3) 0.004(2)
Ti16 0.047(3) 0.048(3) 0.061(3) 0.006(2) -0.002(2) 0.003(2)
Ti18 0.055(3) 0.040(3) 0.084(4) 0.005(3) 0.006(3) -0.011(2)
Ti20 0.055(3) 0.051(3) 0.059(3) -0.008(2) 0.007(2) -0.003(2)
Ti22 0.063(3) 0.044(3) 0.071(3) 0.021(3) 0.004(3) 0.005(3)
Ti24 0.051(3) 0.057(3) 0.074(4) 0.017(3) 0.015(3) -0.001(3)
Ti3 0.083(3) 0.092(4) 0.043(3) -0.012(3) 0.006(2) 0.006(3)
Ti13 0.091(3) 0.087(3) 0.052(3) 0.009(3) 0.005(3) -0.002(3)
Ti7 0.076(4) 0.115(4) 0.059(3) 0.002(3) 0.006(3) -0.006(3)
Ti15 0.095(5) 0.056(4) 0.091(4) 0.004(3) -0.005(4) -0.010(3)
P1 0.031(4) 0.038(4) 0.061(4) 0.003(3) -0.002(3) 0.002(3)
Ti2 0.080(4) 0.099(4) 0.119(5) 0.049(3) 0.028(4) 0.023(3)
Ti17 0.108(4) 0.095(5) 0.110(5) 0.015(4) 0.062(3) 0.004(3)
Ti9A 0.058(5) 0.063(5) 0.040(4) -0.008(4) 0.010(4) -0.011(4)
Ti19 0.052(5) 0.072(6) 0.047(5) -0.005(5) -0.017(4) 0.013(5)
Ti5A 0.031(5) 0.068(7) 0.039(5) 0.010(4) -0.002(4) 0.001(4)
Ti21 0.115(4) 0.130(4) 0.078(3) 0.010(3) 0.028(3) 0.040(3)
Ti11 0.065(6) 0.070(6) 0.035(5) -0.005(4) 0.002(4) 0.003(5)
Ti23 0.108(5) 0.173(6) 0.062(4) 0.014(3) 0.007(4) 0.034(5)
O1 0.052(4) 0.052(4) 0.083(4) 0.009(4) -0.001(4) 0.001(4)
O4 0.054(4) 0.052(4) 0.089(4) 0.010(4) -0.002(4) 0.002(4)
O6 0.054(4) 0.052(4) 0.084(4) 0.010(4) -0.001(4) 0.002(4)
O8 0.055(4) 0.055(4) 0.085(4) 0.009(4) -0.003(4) 0.003(4)
O10 0.057(4) 0.065(4) 0.070(4) 0.009(4) 0.008(4) -0.002(4)
O12 0.056(4) 0.058(4) 0.085(4) 0.007(4) -0.001(4) 0.003(4)
O14 0.053(4) 0.052(4) 0.085(4) 0.006(4) -0.001(4) 0.001(4)
O16 0.056(4) 0.067(4) 0.073(4) 0.008(4) 0.007(4) -0.001(4)
O18 0.058(4) 0.067(4) 0.069(4) 0.009(4) 0.007(3) -0.001(3)
O20 0.053(4) 0.052(4) 0.085(4) 0.009(3) -0.001(3) 0.002(3)
O22 0.056(4) 0.065(4) 0.071(4) 0.008(4) 0.007(4) -0.003(4)
O24 0.060(4) 0.067(4) 0.073(4) 0.009(4) 0.006(4) -0.001(4)
O26 0.061(4) 0.068(4) 0.073(4) 0.008(4) 0.007(4) -0.001(4)
O28 0.057(3) 0.065(3) 0.069(4) 0.009(3) 0.008(3) -0.004(3)
O30 0.056(4) 0.056(4) 0.097(4) 0.012(4) -0.003(4) 0.000(4)
O32 0.059(4) 0.066(4) 0.071(4) 0.007(4) 0.005(4) -0.004(4)
O34 0.058(4) 0.066(4) 0.071(4) 0.006(4) 0.009(4) -0.002(4)
O36 0.057(4) 0.054(4) 0.089(4) 0.007(4) -0.004(4) 0.002(4)
O38 0.054(4) 0.052(4) 0.085(4) 0.009(4) -0.001(4) 0.001(4)
O40 0.053(4) 0.056(4) 0.087(4) 0.013(4) -0.002(4) 0.003(4)
O42 0.063(3) 0.068(4) 0.076(4) 0.009(3) 0.009(3) -0.002(3)
O44 0.059(4) 0.055(4) 0.094(4) 0.008(4) -0.007(4) 0.001(4)
O46 0.061(7) 0.055(7) 0.080(7) 0.018(7) 0.010(7) -0.012(6)
O48 0.068(4) 0.065(4) 0.076(4) 0.015(4) 0.013(3) 0.001(4)
O50 0.060(4) 0.068(4) 0.076(4) 0.007(4) 0.007(4) -0.002(4)
O52 0.059(4) 0.056(4) 0.101(4) 0.012(4) -0.009(4) 0.002(4)
O54 0.058(4) 0.076(3) 0.069(4) 0.009(4) 0.007(4) -0.007(4)
O56 0.057(4) 0.055(4) 0.091(4) 0.013(4) -0.006(4) 0.005(4)
O58 0.055(4) 0.055(4) 0.092(4) 0.013(4) 0.001(4) 0.002(4)
O60 0.061(4) 0.068(4) 0.075(4) 0.005(4) 0.008(4) -0.002(4)
O62 0.055(5) 0.065(5) 0.072(5) 0.007(5) 0.012(4) -0.004(5)
O64 0.057(4) 0.066(4) 0.073(4) 0.008(4) 0.009(4) -0.003(4)
O66 0.056(4) 0.053(4) 0.087(4) 0.006(4) 0.001(4) 0.003(4)
O68 0.059(4) 0.055(4) 0.090(4) 0.010(4) -0.006(4) 0.002(4)
O70 0.059(4) 0.065(4) 0.071(4) 0.008(4) 0.009(4) -0.003(4)
O72 0.061(4) 0.068(4) 0.075(4) 0.008(4) 0.008(4) -0.001(4)
O74 0.056(4) 0.059(4) 0.088(4) 0.014(4) -0.002(4) 0.005(4)
O76 0.059(5) 0.066(5) 0.071(5) 0.008(5) 0.002(5) -0.003(4)
O78 0.056(4) 0.058(4) 0.085(4) 0.010(4) -0.004(4) 0.001(4)
O80 0.055(4) 0.056(4) 0.090(4) 0.013(3) -0.001(3) 0.001(3)
O82 0.061(4) 0.068(4) 0.075(4) 0.006(4) 0.007(4) -0.001(4)
O84 0.059(4) 0.060(4) 0.098(4) 0.014(4) 0.001(4) 0.000(4)
O86 0.055(4) 0.052(4) 0.086(4) 0.008(3) -0.004(3) 0.001(3)
O88 0.112(4) 0.125(4) 0.086(4) 0.010(4) 0.018(4) 0.020(4)
O90 0.066(5) 0.072(5) 0.082(5) 0.009(5) 0.008(5) -0.003(5)
O92 0.069(4) 0.071(4) 0.089(4) 0.008(4) 0.001(4) -0.001(4)
O94 0.073(4) 0.073(4) 0.080(4) 0.009(4) 0.006(4) 0.007(3)
O96 0.060(4) 0.061(4) 0.089(4) 0.013(4) 0.001(4) 0.003(4)
O98 0.066(8) 0.066(8) 0.079(8) 0.008(8) -0.003(8) 0.007(7)
O100 0.067(4) 0.087(3) 0.081(4) 0.006(4) 0.009(4) -0.009(4)
O102 0.058(4) 0.057(4) 0.093(4) 0.014(4) -0.002(4) 0.002(4)
O104 0.058(4) 0.058(4) 0.087(4) 0.010(4) 0.002(4) 0.003(4)
O13 0.060(5) 0.075(5) 0.074(5) 0.016(5) 0.004(5) -0.004(4)
O53 0.079(3) 0.070(5) 0.078(5) 0.009(5) 0.005(4) 0.004(5)
O27 0.052(7) 0.071(8) 0.085(8) 0.006(7) 0.004(7) 0.006(7)
O55 0.062(5) 0.074(5) 0.082(5) 0.007(5) 0.003(5) -0.001(5)
O7 0.053(4) 0.054(4) 0.086(4) 0.011(3) -0.002(3) 0.002(3)
O57 0.070(5) 0.071(5) 0.087(5) 0.005(5) 0.018(3) -0.009(5)
O29 0.073(5) 0.075(5) 0.080(5) 0.002(5) 0.007(5) 0.000(5)
O59 0.107(5) 0.116(5) 0.069(5) -0.001(5) 0.015(5) 0.012(5)
O15 0.077(7) 0.091(7) 0.077(7) 0.008(7) -0.009(7) 0.009(7)
O61 0.080(9) 0.068(9) 0.089(9) -0.005(8) -0.004(8) 0.005(8)
O31 0.061(5) 0.073(5) 0.079(5) 0.008(5) 0.000(4) 0.003(4)
O63 0.110(4) 0.120(4) 0.086(4) 0.009(4) 0.021(4) 0.012(4)
O2 0.060(4) 0.064(4) 0.094(4) 0.014(4) 0.004(4) 0.003(4)
O65 0.109(4) 0.122(4) 0.082(4) 0.010(3) 0.018(4) 0.014(4)
O33 0.071(8) 0.063(8) 0.117(9) 0.033(8) 0.001(8) -0.008(8)
O67 0.106(5) 0.117(5) 0.093(4) -0.007(4) 0.000(4) 0.016(5)
O17 0.064(8) 0.071(9) 0.112(9) 0.012(8) 0.011(8) -0.002(8)
O69 0.066(5) 0.072(5) 0.080(5) 0.003(5) 0.007(5) -0.001(5)
O35 0.074(5) 0.077(5) 0.080(5) 0.004(5) 0.003(5) 0.001(5)
O71 0.116(4) 0.123(4) 0.085(4) 0.004(4) 0.017(4) 0.014(4)
O9 0.106(5) 0.122(5) 0.100(5) 0.022(4) 0.017(4) 0.011(5)
O73 0.078(9) 0.062(8) 0.113(9) -0.001(8) -0.018(8) 0.008(8)
O37 0.111(4) 0.124(4) 0.084(4) 0.012(4) 0.014(4) 0.004(4)
C1 0.112(4) 0.092(3) 0.098(4) 0.014(4) -0.010(4) 0.027(4)
C4 0.112(5) 0.092(4) 0.099(4) 0.012(4) -0.008(4) 0.030(4)
O75 0.118(5) 0.130(5) 0.087(5) 0.005(4) 0.024(4) 0.022(5)
O19 0.117(4) 0.137(5) 0.091(4) 0.012(4) 0.011(4) 0.020(4)
C6 0.083(3) 0.095(4) 0.106(4) 0.007(4) 0.009(3) -0.006(3)
O77 0.111(5) 0.122(5) 0.087(4) 0.009(4) 0.016(4) 0.006(5)
O39 0.117(5) 0.122(5) 0.097(5) 0.009(5) 0.035(5) 0.008(5)
O79 0.116(6) 0.127(6) 0.096(6) 0.006(5) 0.018(5) 0.013(6)
C8 0.091(3) 0.092(3) 0.102(3) 0.006(3) 0.007(3) 0.000(2)
C10 0.095(2) 0.095(2) 0.096(2) 0.0013(10) 0.0030(10) 0.0005(10)
C12 0.17(2) 0.115(19) 0.18(2) -0.007(16) -0.075(17) -0.048(14)
C14 0.078(12) 0.18(2) 0.19(2) -0.019(19) 0.049(15) 0.020(16)
C16 0.095(9) 0.100(10) 0.080(7) 0.020(7) 0.013(7) -0.015(8)
O5 0.118(4) 0.127(4) 0.091(4) 0.008(4) 0.019(4) 0.012(4)
C18 0.095(9) 0.100(10) 0.080(7) 0.020(7) 0.013(7) -0.015(8)
C20 0.141(11) 0.132(11) 0.133(10) -0.028(8) -0.003(9) -0.002(9)
C22 0.113(4) 0.102(3) 0.098(3) 0.015(3) -0.013(3) 0.021(3)
C24 0.112(4) 0.093(4) 0.099(4) 0.013(4) -0.010(4) 0.028(4)
C26 0.112(5) 0.092(4) 0.100(5) 0.012(4) -0.008(4) 0.030(4)
C28 0.095(3) 0.096(3) 0.096(3) 0.002(2) 0.003(2) 0.001(2)
C30 0.095(9) 0.100(9) 0.080(7) 0.020(7) 0.013(7) -0.015(8)
C32 0.095(4) 0.095(4) 0.094(3) 0.007(3) 0.011(3) -0.001(3)
C34 0.094(4) 0.095(4) 0.104(4) 0.005(4) 0.005(4) 0.002(4)
C36 0.17(2) 0.115(19) 0.18(2) -0.007(16) -0.075(17) -0.048(14)
C38 0.112(4) 0.096(3) 0.099(4) 0.014(4) -0.011(3) 0.025(4)
C40 0.093(3) 0.093(3) 0.102(3) 0.005(3) 0.006(3) 0.000(2)
C42 0.116(4) 0.107(3) 0.103(3) 0.013(3) -0.009(3) 0.017(3)
C44 0.086(3) 0.094(3) 0.105(4) 0.007(3) 0.008(3) -0.004(3)
C46 0.112(5) 0.092(4) 0.100(5) 0.012(4) -0.008(4) 0.030(4)
C48 0.093(3) 0.094(3) 0.099(3) 0.005(2) 0.006(2) 0.000(2)
C50 0.114(4) 0.105(3) 0.101(3) 0.014(3) -0.011(3) 0.019(3)
O81 0.107(5) 0.126(5) 0.092(4) 0.007(4) 0.006(4) 0.015(4)
C52 0.079(12) 0.18(2) 0.19(2) -0.019(19) 0.048(15) 0.020(16)
O41 0.119(5) 0.131(5) 0.093(4) 0.008(4) 0.015(4) 0.015(5)
C54 0.22(2) 0.16(2) 0.064(13) 0.020(13) 0.036(16) 0.054(18)
C56 0.086(9) 0.111(9) 0.112(9) 0.012(9) -0.006(9) -0.003(8)
C58 0.079(12) 0.18(2) 0.19(2) -0.019(19) 0.048(15) 0.020(16)
C60 0.22(2) 0.16(2) 0.064(13) 0.020(13) 0.036(16) 0.054(18)
C62 0.082(3) 0.095(4) 0.106(4) 0.007(4) 0.009(4) -0.006(3)
C64 0.095(4) 0.095(4) 0.095(3) 0.007(3) 0.010(3) -0.001(3)
C66 0.085(3) 0.095(4) 0.106(4) 0.007(4) 0.008(3) -0.005(3)
C68 0.124(7) 0.115(7) 0.113(7) -0.008(6) -0.002(6) -0.002(6)
C70 0.083(4) 0.096(4) 0.107(4) 0.007(4) 0.009(4) -0.006(4)
C72 0.094(3) 0.095(3) 0.104(4) 0.005(3) 0.005(3) 0.002(3)
C74 0.095(3) 0.095(3) 0.096(3) 0.006(3) 0.009(3) -0.001(3)
C76 0.125(7) 0.115(7) 0.114(7) -0.008(6) -0.002(6) -0.002(6)
C78 0.094(4) 0.095(4) 0.104(4) 0.005(4) 0.005(4) 0.002(4)
C80 0.095(3) 0.096(3) 0.096(3) 0.001(2) 0.003(2) 0.001(2)
O83 0.117(4) 0.130(4) 0.089(4) 0.010(4) 0.015(4) 0.013(4)
C82 0.142(11) 0.132(11) 0.133(10) -0.028(8) -0.003(9) -0.002(9)
C84 0.142(11) 0.132(11) 0.133(10) -0.028(8) -0.003(9) -0.002(9)
C86 0.22(2) 0.16(2) 0.064(13) 0.020(13) 0.036(16) 0.054(18)
C88 0.083(4) 0.096(4) 0.107(4) 0.007(4) 0.009(4) -0.006(4)
O21 0.112(4) 0.126(4) 0.093(4) 0.015(4) 0.019(4) 0.004(4)
O85 0.120(4) 0.131(5) 0.091(4) 0.009(4) 0.015(4) 0.016(4)
O43 0.050(8) 0.046(8) 0.098(9) 0.011(8) -0.003(7) 0.003(7)
O87 0.078(9) 0.086(9) 0.101(9) 0.019(8) 0.009(8) 0.003(8)
C90 0.086(9) 0.111(9) 0.112(9) 0.012(9) -0.006(9) -0.003(9)
C92 0.086(9) 0.111(9) 0.112(9) 0.012(9) -0.006(9) -0.003(9)
O11 0.116(4) 0.126(4) 0.087(4) 0.010(4) 0.018(4) 0.015(4)
C94 0.138(10) 0.160(10) 0.109(9) 0.005(9) 0.019(9) 0.023(10)
C96 0.138(10) 0.160(10) 0.108(9) 0.005(9) 0.019(9) 0.023(10)
O89 0.061(8) 0.061(8) 0.105(9) 0.000(8) -0.018(8) 0.006(7)
O45 0.065(8) 0.060(8) 0.100(9) 0.014(8) -0.011(8) 0.015(7)
O91 0.060(4) 0.061(4) 0.097(4) 0.021(4) 0.003(4) 0.001(4)
O23 0.120(5) 0.131(5) 0.093(5) 0.008(5) 0.014(5) 0.007(5)
O93 0.119(5) 0.129(5) 0.090(5) 0.004(4) 0.014(5) 0.006(4)
O47 0.116(4) 0.133(5) 0.093(4) 0.011(4) 0.021(4) 0.006(4)
C98 0.121(4) 0.116(3) 0.111(3) 0.011(3) -0.003(3) 0.010(3)
C100 0.120(3) 0.114(3) 0.109(3) 0.011(3) -0.004(3) 0.011(3)
O95 0.103(3) 0.123(4) 0.084(4) 0.019(3) 0.028(3) 0.001(3)
O3 0.120(5) 0.127(5) 0.086(5) 0.003(5) 0.014(5) 0.012(5)
O97 0.109(3) 0.113(3) 0.078(3) -0.008(3) 0.014(3) 0.008(3)
O49 0.113(5) 0.128(5) 0.096(4) 0.021(4) 0.019(4) 0.007(4)
C102 0.098(9) 0.110(9) 0.122(10) 0.002(9) 0.004(8) -0.008(9)
C51 0.098(9) 0.110(10) 0.123(10) 0.002(9) 0.004(9) -0.008(9)
C13 0.099(9) 0.110(10) 0.123(10) 0.002(9) 0.004(9) -0.008(9)
C53 0.17(2) 0.115(19) 0.18(2) -0.007(16) -0.075(17) -0.047(14)
C27 0.122(3) 0.117(3) 0.113(3) 0.010(3) -0.003(3) 0.010(3)
O99 0.118(4) 0.123(4) 0.088(4) 0.017(4) 0.028(3) 0.023(3)
C55 0.134(10) 0.142(10) 0.111(10) 0.007(9) 0.045(9) 0.005(9)
C7 0.135(10) 0.142(10) 0.111(10) 0.007(9) 0.044(9) 0.005(9)
C57 0.135(10) 0.142(10) 0.111(10) 0.007(9) 0.044(9) 0.005(9)
C29 0.132(9) 0.150(9) 0.125(9) 0.008(9) 0.005(8) 0.011(9)
C59 0.131(9) 0.150(9) 0.125(9) 0.008(9) 0.005(8) 0.011(9)
C15 0.132(9) 0.150(9) 0.125(9) 0.008(9) 0.005(8) 0.011(9)
C61 0.138(10) 0.160(10) 0.109(9) 0.005(9) 0.019(9) 0.023(10)
C31 0.117(9) 0.117(10) 0.119(10) -0.001(9) 0.006(9) 0.001(9)
C63 0.118(10) 0.118(10) 0.120(10) -0.001(9) 0.006(9) 0.001(9)
C2 0.118(10) 0.118(10) 0.120(10) -0.001(9) 0.006(9) 0.001(9)
C65 0.141(10) 0.153(10) 0.097(8) 0.000(9) 0.008(9) 0.008(10)
C33 0.141(10) 0.153(10) 0.097(8) 0.000(9) 0.009(9) 0.008(10)
C67 0.140(10) 0.153(10) 0.097(8) 0.000(9) 0.009(9) 0.008(10)
C71 0.135(6) 0.149(6) 0.125(6) 0.010(6) 0.017(5) 0.000(6)
C9 0.134(6) 0.149(6) 0.125(6) 0.010(6) 0.018(5) 0.000(6)
C73 0.135(6) 0.149(6) 0.125(6) 0.010(5) 0.017(5) 0.000(5)
C37 0.135(6) 0.148(6) 0.126(6) 0.010(5) 0.015(5) 0.000(5)
C75 0.135(6) 0.148(6) 0.125(6) 0.010(5) 0.015(5) 0.000(5)
C19 0.135(6) 0.149(6) 0.126(6) 0.010(5) 0.016(5) 0.000(5)
O25 0.124(4) 0.129(4) 0.084(4) 0.011(4) 0.025(3) 0.032(3)
O101 0.112(4) 0.119(4) 0.087(4) 0.005(3) 0.014(4) 0.008(4)
O51 0.106(4) 0.130(4) 0.094(4) 0.020(3) 0.020(3) 0.028(3)
C77 0.153(10) 0.148(10) 0.116(9) -0.004(10) 0.010(9) 0.007(10)
C39 0.154(10) 0.148(10) 0.117(9) -0.004(10) 0.010(10) 0.006(10)
C79 0.154(10) 0.148(10) 0.117(9) -0.004(10) 0.010(10) 0.006(10)
C5 0.125(10) 0.145(10) 0.126(10) 0.024(9) 0.011(9) 0.016(9)
C81 0.125(10) 0.146(10) 0.127(10) 0.024(9) 0.011(9) 0.016(9)
C41 0.125(10) 0.146(10) 0.127(10) 0.024(9) 0.011(9) 0.016(9)
C83 0.142(10) 0.154(10) 0.116(10) 0.014(9) 0.002(9) 0.026(10)
C21 0.141(10) 0.154(10) 0.115(10) 0.014(9) 0.002(9) 0.026(10)
C85 0.142(10) 0.154(10) 0.116(10) 0.014(9) 0.002(9) 0.026(10)
O103 0.110(4) 0.122(4) 0.086(4) 0.009(4) 0.015(4) 0.009(4)
C43 0.228(16) 0.198(13) 0.232(16) -0.046(12) 0.022(13) 0.029(12)
C87 0.228(16) 0.198(13) 0.233(16) -0.045(12) 0.022(12) 0.029(12)
C11 0.228(16) 0.198(13) 0.232(16) -0.045(12) 0.022(12) 0.029(12)
C89 0.122(3) 0.118(3) 0.111(3) 0.010(2) 0.002(2) 0.005(2)
C45 0.122(3) 0.117(3) 0.111(3) 0.010(3) 0.001(3) 0.006(3)
C91 0.121(3) 0.117(3) 0.110(3) 0.011(3) 0.000(3) 0.008(3)
C23 0.125(4) 0.121(4) 0.118(4) 0.008(3) -0.001(3) 0.007(3)
C93 0.124(3) 0.120(3) 0.117(3) 0.008(3) -0.001(3) 0.007(3)
C47 0.125(4) 0.121(4) 0.118(4) 0.009(3) -0.001(3) 0.007(3)
C95 0.120(3) 0.120(3) 0.119(3) 0.0017(10) 0.0036(10) 0.0008(10)
C3 0.122(3) 0.120(3) 0.118(3) 0.0045(19) 0.0025(19) 0.0026(19)
C97 0.122(3) 0.119(3) 0.116(3) 0.0056(19) 0.0026(19) 0.0028(19)
C49 0.124(4) 0.121(3) 0.118(3) 0.007(3) 0.000(3) 0.005(3)
C99 0.124(3) 0.121(3) 0.118(3) 0.007(3) 0.000(3) 0.005(3)
C25 0.124(3) 0.121(3) 0.118(3) 0.006(3) 0.001(3) 0.004(3)
C101 0.124(7) 0.115(7) 0.114(7) -0.008(6) -0.002(6) -0.002(6)

loop_
_atom_type_symbol
_atom_type_description
_atom_type_scat_dispersion_real
_atom_type_scat_dispersion_imag
_atom_type_scat_source
C C 0.0033 0.0016 'International Tables Vol C Tables 4.2.6.8 and 6.1.1.4'
H H 0.0000 0.0000 'International Tables Vol C Tables 4.2.6.8 and 6.1.1.4'
O O 0.0106 0.0060 'International Tables Vol C Tables 4.2.6.8 and 6.1.1.4'
P P 0.1023 0.0942 'International Tables Vol C Tables 4.2.6.8 and 6.1.1.4'
Ti Ti 0.2776 0.4457 'International Tables Vol C Tables 4.2.6.8 and 6.1.1.4'
W W -0.8490 6.8722 'International Tables Vol C Tables 4.2.6.8 and 6.1.1.4'

loop_
_geom_angle_atom_site_label_1
_geom_angle_atom_site_label_2
_geom_angle_atom_site_label_3
_geom_angle
_geom_angle_site_symmetry_1
_geom_angle_site_symmetry_3
_geom_angle_publ_flag
O1 W1 O8 85.0(8) . . ?
O1 W1 O40 155.5(8) . . ?
O1 W1 O78 88.2(8) . . ?
O1 W1 O7 82.1(7) . . ?
O8 W1 O40 87.8(8) . . ?
O8 W1 O7 83.1(7) . . ?
O40 W1 O7 73.8(7) . . ?
O78 W1 O8 155.9(7) . . ?
O78 W1 O40 88.9(8) . . ?
O78 W1 O7 73.1(6) . . ?
O27 W1 O1 102.2(8) . . ?
O27 W1 O8 101.7(9) . . ?
O27 W1 O40 102.2(8) . . ?
O27 W1 O78 102.3(7) . . ?
O27 W1 O7 173.7(8) . . ?
O1 W4 O6 86.4(8) . . ?
O1 W4 O20 83.2(7) . . ?
O1 W4 O38 155.8(8) . . ?
O6 W4 O20 84.1(7) . . ?
O14 W4 O1 88.4(8) . . ?
O14 W4 O6 156.3(7) . . ?
O14 W4 O20 72.3(6) . . ?
O14 W4 O38 87.3(8) . . ?
O38 W4 O6 88.0(8) . . ?
O38 W4 O20 72.8(7) . . ?
O46 W4 O1 105.9(8) . . ?
O46 W4 O6 99.7(8) . . ?
O46 W4 O14 104.0(7) . . ?
O46 W4 O20 170.3(7) . . ?
O46 W4 O38 98.3(8) . . ?
O4 W6 O20 83.2(7) . . ?
O4 W6 O38 88.1(8) . . ?
O4 W6 O66 155.7(8) . . ?
O38 W6 O20 72.2(6) . . ?
O38 W6 O66 86.8(8) . . ?
O58 W6 O4 85.1(8) . . ?
O58 W6 O20 84.3(7) . . ?
O58 W6 O38 156.2(7) . . ?
O58 W6 O66 90.1(8) . . ?
O66 W6 O20 72.6(7) . . ?
O43 W6 O4 101.8(8) . . ?
O43 W6 O20 172.0(7) . . ?
O43 W6 O38 101.5(7) . . ?
O43 W6 O58 102.3(8) . . ?
O43 W6 O66 102.5(8) . . ?
O6 W8 O8 86.3(7) . . ?
O6 W8 O36 87.1(8) . . ?
O6 W8 O68 156.7(8) . . ?
O6 W8 O86 83.8(7) . . ?
O8 W8 O36 155.4(8) . . ?
O8 W8 O86 83.3(7) . . ?
O36 W8 O86 72.4(7) . . ?
O68 W8 O8 88.9(8) . . ?
O68 W8 O36 87.8(8) . . ?
O68 W8 O86 72.9(8) . . ?
O98 W8 O6 102.3(9) . . ?
O98 W8 O8 101.9(8) . . ?
O98 W8 O36 102.6(9) . . ?
O98 W8 O68 101.0(9) . . ?
O98 W8 O86 172.0(8) . . ?
O40 W10 O102 156.7(8) . . ?
O40 W10 O7 72.3(7) . . ?
O56 W10 O40 87.1(8) . . ?
O56 W10 O74 154.5(8) . . ?
O56 W10 O102 86.9(9) . . ?
O56 W10 O7 83.0(7) . . ?
O74 W10 O40 87.9(8) . . ?
O74 W10 O102 87.9(8) . . ?
O74 W10 O7 71.7(7) . . ?
O102 W10 O7 84.6(7) . . ?
O45 W10 O40 101.6(9) . . ?
O45 W10 O56 103.2(9) . . ?
O45 W10 O74 102.3(9) . . ?
O45 W10 O102 101.7(9) . . ?
O45 W10 O7 171.3(8) . . ?
O12 W12 O96 85.5(8) . . ?
O12 W12 O7 82.5(7) . . ?
O74 W12 O12 154.6(8) . . ?
O74 W12 O78 87.7(8) . . ?
O74 W12 O96 87.6(8) . . ?
O74 W12 O7 72.5(7) . . ?
O78 W12 O12 88.6(8) . . ?
O78 W12 O96 155.7(7) . . ?
O78 W12 O7 72.2(6) . . ?
O96 W12 O7 83.6(8) . . ?
O15 W12 O12 104.3(9) . . ?
O15 W12 O74 101.1(9) . . ?
O15 W12 O78 101.5(8) . . ?
O15 W12 O96 102.8(9) . . ?
O15 W12 O7 170.9(8) . . ?
O4 W3 O86 83.6(7) . . ?
O30 W3 O4 85.3(8) . . ?
O30 W3 O36 156.4(8) . . ?
O30 W3 O44 89.0(8) . . ?
O30 W3 O86 84.3(7) . . ?
O36 W3 O4 88.5(8) . . ?
O36 W3 O44 87.0(8) . . ?
O36 W3 O86 72.4(7) . . ?
O44 W3 O4 155.0(8) . . ?
O44 W3 O86 71.7(7) . . ?
O89 W3 O4 102.5(8) . . ?
O89 W3 O30 103.6(9) . . ?
O89 W3 O36 99.9(9) . . ?
O89 W3 O44 102.5(9) . . ?
O89 W3 O86 170.3(8) . . ?
O12 W7 O14 88.3(8) . . ?
O12 W7 O20 83.2(7) . . ?
O12 W7 O66 156.0(8) . . ?
O12 W7 O104 84.7(8) . . ?
O14 W7 O20 71.1(7) . . ?
O66 W7 O14 86.6(8) . . ?
O66 W7 O20 72.9(7) . . ?
O104 W7 O14 155.5(8) . . ?
O104 W7 O20 84.7(7) . . ?
O104 W7 O66 90.2(8) . . ?
O61 W7 O12 102.2(9) . . ?
O61 W7 O14 103.4(9) . . ?
O61 W7 O20 172.4(8) . . ?
O61 W7 O66 101.9(9) . . ?
O61 W7 O104 101.0(9) . . ?
O44 W2 O56 155.0(7) . . ?
O44 W2 O86 71.8(6) . . ?
O52 W2 O44 88.2(8) . . ?
O52 W2 O56 85.4(9) . . ?
O52 W2 O68 156.7(8) . . ?
O52 W2 O86 84.0(8) . . ?
O56 W2 O86 83.5(7) . . ?
O68 W2 O44 87.0(8) . . ?
O68 W2 O56 89.4(8) . . ?
O68 W2 O86 72.8(6) . . ?
O73 W2 O44 102.3(8) . . ?
O73 W2 O52 102.0(10) . . ?
O73 W2 O56 102.7(9) . . ?
O73 W2 O68 101.4(9) . . ?
O73 W2 O86 171.6(8) . . ?
O30 W9 O58 84.7(8) . . ?
O30 W9 O80 83.4(7) . . ?
O58 W9 O80 83.0(7) . . ?
O84 W9 O30 88.6(9) . . ?
O84 W9 O58 155.5(7) . . ?
O84 W9 O80 72.8(6) . . ?
O2 W9 O30 156.6(8) . . ?
O2 W9 O58 88.9(8) . . ?
O2 W9 O80 73.4(8) . . ?
O2 W9 O84 87.9(9) . . ?
O17 W9 O30 101.3(10) . . ?
O17 W9 O58 103.2(9) . . ?
O17 W9 O80 172.5(9) . . ?
O17 W9 O84 101.2(8) . . ?
O17 W9 O2 102.2(10) . . ?
O52 W5 O80 83.4(7) . . ?
O84 W5 O52 89.1(8) . . ?
O84 W5 O80 71.9(7) . . ?
O102 W5 O52 85.8(8) . . ?
O102 W5 O80 84.6(7) . . ?
O102 W5 O84 156.4(8) . . ?
O33 W5 O52 103.7(10) . . ?
O33 W5 O80 170.4(9) . . ?
O33 W5 O84 101.4(9) . . ?
O33 W5 O102 102.2(9) . . ?
O33 W5 O91 101.3(10) . . ?
O91 W5 O52 155.0(8) . . ?
O91 W5 O80 72.0(8) . . ?
O91 W5 O84 87.5(9) . . ?
O91 W5 O102 87.5(8) . . ?
O96 W11 O80 84.0(8) . . ?
O96 W11 O104 85.4(8) . . ?
O96 W11 O2 156.3(9) . . ?
O96 W11 O91 88.1(8) . . ?
O104 W11 O80 84.1(8) . . ?
O104 W11 O2 89.7(8) . . ?
O104 W11 O91 155.5(9) . . ?
O2 W11 O80 72.4(8) . . ?
O87 W11 O80 171.1(9) . . ?
O87 W11 O96 102.8(10) . . ?
O87 W11 O104 102.0(10) . . ?
O87 W11 O2 101.0(10) . . ?
O87 W11 O91 102.5(10) . . ?
O91 W11 O80 71.7(8) . . ?
O91 W11 O2 86.7(8) . . ?
Ti4 Ti1 Ti6 60.24(16) . . ?
Ti12 Ti1 Ti4 109.52(19) . . ?
Ti12 Ti1 Ti6 109.2(2) . . ?
O10 Ti1 Ti4 87.0(6) . . ?
O10 Ti1 Ti6 124.8(6) . . ?
O10 Ti1 Ti12 38.7(6) . . ?
O10 Ti1 O64 161.4(8) . . ?
O10 Ti1 O70 77.7(8) . . ?
O28 Ti1 Ti4 38.1(6) . . ?
O28 Ti1 Ti6 38.9(5) . . ?
O28 Ti1 Ti12 87.4(6) . . ?
O28 Ti1 O10 87.6(8) . . ?
O28 Ti1 O54 77.5(8) . . ?
O28 Ti1 O64 77.0(8) . . ?
O28 Ti1 O70 86.2(8) . . ?
O48 Ti1 Ti4 140.2(7) . . ?
O48 Ti1 Ti6 135.1(7) . . ?
O48 Ti1 Ti12 98.6(7) . . ?
O48 Ti1 O10 99.0(9) . . ?
O48 Ti1 O28 173.3(9) . . ?
O48 Ti1 O54 100.8(9) . . ?
O48 Ti1 O64 96.8(9) . . ?
O48 Ti1 O70 96.5(9) . . ?
O54 Ti1 Ti4 39.5(6) . . ?
O54 Ti1 Ti6 88.8(6) . . ?
O54 Ti1 Ti12 128.7(6) . . ?
O54 Ti1 O10 91.3(8) . . ?
O54 Ti1 O64 95.5(8) . . ?
O54 Ti1 O70 160.8(8) . . ?
O64 Ti1 Ti4 87.2(6) . . ?
O64 Ti1 Ti6 38.3(6) . . ?
O64 Ti1 Ti12 128.7(6) . . ?
O64 Ti1 O70 90.7(8) . . ?
O70 Ti1 Ti4 123.1(6) . . ?
O70 Ti1 Ti6 84.8(6) . . ?
O70 Ti1 Ti12 39.1(5) . . ?
Ti1 Ti4 Ti6 60.44(16) . . ?
Ti10 Ti4 Ti1 109.13(19) . . ?
Ti10 Ti4 Ti6 109.67(19) . . ?
O18 Ti4 Ti1 85.7(6) . . ?
O18 Ti4 Ti6 124.5(6) . . ?
O18 Ti4 Ti10 39.1(5) . . ?
O18 Ti4 O32 77.9(8) . . ?
O22 Ti4 Ti1 86.2(5) . . ?
O22 Ti4 Ti6 35.0(5) . . ?
O22 Ti4 Ti10 126.4(6) . . ?
O22 Ti4 O18 157.6(8) . . ?
O22 Ti4 O28 73.9(7) . . ?
O22 Ti4 O32 89.9(8) . . ?
O22 Ti4 O54 96.9(8) . . ?
O28 Ti4 Ti1 38.4(6) . . ?
O28 Ti4 Ti6 38.9(5) . . ?
O28 Ti4 Ti10 87.2(6) . . ?
O28 Ti4 O18 87.0(8) . . ?
O28 Ti4 O32 88.3(8) . . ?
O28 Ti4 O54 77.8(8) . . ?
O32 Ti4 Ti1 125.2(6) . . ?
O32 Ti4 Ti6 87.3(6) . . ?
O32 Ti4 Ti10 38.8(5) . . ?
O54 Ti4 Ti1 39.5(6) . . ?
O54 Ti4 Ti6 88.9(6) . . ?
O54 Ti4 Ti10 127.9(6) . . ?
O54 Ti4 O18 90.0(8) . . ?
O54 Ti4 O32 162.1(8) . . ?
O76 Ti4 Ti1 138.5(7) . . ?
O76 Ti4 Ti6 133.0(7) . . ?
O76 Ti4 Ti10 101.3(6) . . ?
O76 Ti4 O18 101.9(9) . . ?
O76 Ti4 O22 98.0(8) . . ?
O76 Ti4 O28 170.7(9) . . ?
O76 Ti4 O32 96.1(8) . . ?
O76 Ti4 O54 99.3(9) . . ?
Ti4 Ti6 Ti1 59.31(15) . . ?
Ti14 Ti6 Ti1 109.29(18) . . ?
Ti14 Ti6 Ti4 107.95(19) . . ?
O16 Ti6 Ti1 122.8(5) . . ?
O16 Ti6 Ti4 87.8(5) . . ?
O16 Ti6 Ti14 34.6(3) . . ?
O22 Ti6 Ti1 85.5(5) . . ?
O22 Ti6 Ti4 35.4(5) . . ?
O22 Ti6 Ti14 124.7(6) . . ?
O22 Ti6 O16 92.0(7) . . ?
O22 Ti6 O28 73.1(7) . . ?
O22 Ti6 O34 157.1(8) . . ?
O22 Ti6 O64 95.1(8) . . ?
O28 Ti6 Ti1 38.0(5) . . ?
O28 Ti6 Ti4 37.7(6) . . ?
O28 Ti6 Ti14 86.9(6) . . ?
O28 Ti6 O16 86.9(8) . . ?
O34 Ti6 Ti1 86.8(6) . . ?
O34 Ti6 Ti4 123.9(6) . . ?
O34 Ti6 Ti14 39.6(6) . . ?
O34 Ti6 O16 74.2(7) . . ?
O34 Ti6 O28 87.7(8) . . ?
O34 Ti6 O64 92.4(8) . . ?
O62 Ti6 Ti1 140.2(7) . . ?
O62 Ti6 Ti4 136.4(7) . . ?
O62 Ti6 Ti14 99.1(6) . . ?
O62 Ti6 O16 96.4(8) . . ?
O62 Ti6 O22 101.0(8) . . ?
O62 Ti6 O28 173.3(9) . . ?
O62 Ti6 O34 98.7(8) . . ?
O62 Ti6 O64 101.3(8) . . ?
O64 Ti6 Ti1 39.0(5) . . ?
O64 Ti6 Ti4 86.9(6) . . ?
O64 Ti6 Ti14 130.2(6) . . ?
O64 Ti6 O16 159.3(7) . . ?
O64 Ti6 O28 76.7(8) . . ?
Ti10 Ti8 Ti12 118.5(2) . . ?
Ti10 Ti8 Ti24 73.64(18) . . ?
Ti12 Ti8 Ti24 72.97(18) . . ?
O10 Ti8 Ti10 121.4(6) . . ?
O10 Ti8 Ti12 40.2(6) . . ?
O10 Ti8 Ti24 112.1(6) . . ?
O10 Ti8 O24 78.3(8) . . ?
O10 Ti8 O26 139.1(8) . . ?
O18 Ti8 Ti10 40.8(6) . . ?
O18 Ti8 Ti12 120.8(6) . . ?
O18 Ti8 Ti24 113.1(6) . . ?
O18 Ti8 O10 96.0(8) . . ?
O18 Ti8 O24 139.3(8) . . ?
O18 Ti8 O26 79.1(8) . . ?
O24 Ti8 Ti10 108.8(6) . . ?
O24 Ti8 Ti12 38.5(6) . . ?
O24 Ti8 Ti24 39.6(6) . . ?
O26 Ti8 Ti10 38.6(6) . . ?
O26 Ti8 Ti12 108.5(6) . . ?
O26 Ti8 Ti24 40.2(6) . . ?
O26 Ti8 O24 79.7(8) . . ?
O13 Ti8 Ti10 117.8(7) . . ?
O13 Ti8 Ti12 122.7(7) . . ?
O13 Ti8 Ti24 114.2(7) . . ?
O13 Ti8 O10 111.9(9) . . ?
O13 Ti8 O18 108.2(9) . . ?
O13 Ti8 O24 111.3(9) . . ?
O13 Ti8 O26 108.1(9) . . ?
Ti8 Ti10 Ti4 73.38(17) . . ?
Ti16 Ti10 Ti4 73.19(17) . . ?
Ti16 Ti10 Ti8 119.3(2) . . ?
O18 Ti10 Ti4 39.9(5) . . ?
O18 Ti10 Ti8 38.9(6) . . ?
O18 Ti10 Ti16 109.0(6) . . ?
O26 Ti10 Ti4 112.7(6) . . ?
O26 Ti10 Ti8 40.8(6) . . ?
O26 Ti10 Ti16 121.2(6) . . ?
O26 Ti10 O18 79.4(8) . . ?
O26 Ti10 O32 140.5(9) . . ?
O32 Ti10 Ti4 39.9(6) . . ?
O32 Ti10 Ti8 109.6(6) . . ?
O32 Ti10 Ti16 39.3(6) . . ?
O32 Ti10 O18 79.8(8) . . ?
O72 Ti10 Ti4 113.0(6) . . ?
O72 Ti10 Ti8 121.8(7) . . ?
O72 Ti10 Ti16 41.1(6) . . ?
O72 Ti10 O18 140.3(9) . . ?
O72 Ti10 O26 95.6(9) . . ?
O72 Ti10 O32 79.9(8) . . ?
O35 Ti10 Ti4 115.9(7) . . ?
O35 Ti10 Ti8 119.6(7) . . ?
O35 Ti10 Ti16 120.3(7) . . ?
O35 Ti10 O18 110.0(9) . . ?
O35 Ti10 O26 109.0(10) . . ?
O35 Ti10 O32 109.6(9) . . ?
O35 Ti10 O72 108.8(9) . . ?
Ti8 Ti12 Ti1 73.11(17) . . ?
Ti20 Ti12 Ti1 73.47(17) . . ?
Ti20 Ti12 Ti8 118.8(2) . . ?
O10 Ti12 Ti1 39.8(5) . . ?
O10 Ti12 Ti8 38.9(5) . . ?
O10 Ti12 Ti20 109.2(6) . . ?
O10 Ti12 O70 80.0(8) . . ?
O24 Ti12 Ti1 113.1(6) . . ?
O24 Ti12 Ti8 41.3(6) . . ?
O24 Ti12 Ti20 121.1(6) . . ?
O24 Ti12 O10 79.9(8) . . ?
O24 Ti12 O70 139.5(8) . . ?
O24 Ti12 O82 96.1(9) . . ?
O70 Ti12 Ti1 40.2(6) . . ?
O70 Ti12 Ti8 108.7(6) . . ?
O70 Ti12 Ti20 38.3(6) . . ?
O82 Ti12 Ti1 113.2(6) . . ?
O82 Ti12 Ti8 122.4(6) . . ?
O82 Ti12 Ti20 40.8(6) . . ?
O82 Ti12 O10 141.1(8) . . ?
O82 Ti12 O70 78.7(8) . . ?
O55 Ti12 Ti1 115.0(7) . . ?
O55 Ti12 Ti8 120.4(7) . . ?
O55 Ti12 Ti20 119.9(7) . . ?
O55 Ti12 O10 109.6(9) . . ?
O55 Ti12 O24 109.5(9) . . ?
O55 Ti12 O70 110.3(9) . . ?
O55 Ti12 O82 108.3(9) . . ?
Ti16 Ti14 Ti6 74.31(17) . . ?
Ti16 Ti14 Ti20 118.7(2) . . ?
Ti20 Ti14 Ti6 72.49(17) . . ?
O16 Ti14 Ti6 39.7(6) . . ?
O16 Ti14 Ti16 40.4(6) . . ?
O16 Ti14 Ti20 108.3(6) . . ?
O16 Ti14 O34 78.6(8) . . ?
O16 Ti14 O50 81.9(9) . . ?
O16 Ti14 O60 140.4(9) . . ?
O16 Ti14 O69 108.7(9) . . ?
O34 Ti14 Ti6 38.9(6) . . ?
O34 Ti14 Ti16 109.3(6) . . ?
O34 Ti14 Ti20 39.3(5) . . ?
O50 Ti14 Ti6 114.8(6) . . ?
O50 Ti14 Ti16 41.9(6) . . ?
O50 Ti14 Ti20 120.8(6) . . ?
O50 Ti14 O34 140.9(8) . . ?
O50 Ti14 O60 95.4(8) . . ?
O60 Ti14 Ti6 112.0(6) . . ?
O60 Ti14 Ti16 121.9(6) . . ?
O60 Ti14 Ti20 40.5(6) . . ?
O60 Ti14 O34 79.3(8) . . ?
O69 Ti14 Ti6 114.9(7) . . ?
O69 Ti14 Ti16 119.3(7) . . ?
O69 Ti14 Ti20 121.2(7) . . ?
O69 Ti14 O34 109.9(8) . . ?
O69 Ti14 O50 108.3(9) . . ?
O69 Ti14 O60 109.6(9) . . ?
Ti10 Ti16 Ti22 72.91(18) . . ?
Ti14 Ti16 Ti10 119.1(2) . . ?
Ti14 Ti16 Ti22 74.05(18) . . ?
O16 Ti16 Ti10 122.2(6) . . ?
O16 Ti16 Ti14 37.2(3) . . ?
O16 Ti16 Ti22 110.0(4) . . ?
O16 Ti16 O50 76.9(7) . . ?
O16 Ti16 O72 138.0(8) . . ?
O32 Ti16 Ti10 40.7(6) . . ?
O32 Ti16 Ti14 122.3(6) . . ?
O32 Ti16 Ti22 112.6(6) . . ?
O32 Ti16 O16 99.0(8) . . ?
O32 Ti16 O50 140.6(8) . . ?
O32 Ti16 O72 78.9(8) . . ?
O50 Ti16 Ti10 108.5(6) . . ?
O50 Ti16 Ti14 40.1(6) . . ?
O50 Ti16 Ti22 39.5(6) . . ?
O50 Ti16 O72 79.0(8) . . ?
O72 Ti16 Ti10 38.7(6) . . ?
O72 Ti16 Ti14 109.4(6) . . ?
O72 Ti16 Ti22 39.6(6) . . ?
O31 Ti16 Ti10 119.8(7) . . ?
O31 Ti16 Ti14 120.4(7) . . ?
O31 Ti16 Ti22 116.1(7) . . ?
O31 Ti16 O16 110.1(9) . . ?
O31 Ti16 O32 107.6(9) . . ?
O31 Ti16 O50 110.6(9) . . ?
O31 Ti16 O72 110.4(9) . . ?
Ti20 Ti18 Ti22 109.9(2) . . ?
Ti20 Ti18 Ti24 109.4(2) . . ?
Ti24 Ti18 Ti22 60.39(17) . . ?
O42 Ti18 Ti20 86.8(6) . . ?
O42 Ti18 Ti22 39.5(6) . . ?
O42 Ti18 Ti24 38.7(6) . . ?
O42 Ti18 O60 88.1(8) . . ?
O42 Ti18 O82 87.6(8) . . ?
O42 Ti18 O100 78.7(9) . . ?
O60 Ti18 Ti20 39.1(6) . . ?
O60 Ti18 Ti22 87.3(6) . . ?
O60 Ti18 Ti24 125.5(6) . . ?
O60 Ti18 O82 78.3(8) . . ?
O60 Ti18 O100 91.8(8) . . ?
O82 Ti18 Ti20 39.1(6) . . ?
O82 Ti18 Ti22 125.8(6) . . ?
O82 Ti18 Ti24 86.8(6) . . ?
O90 Ti18 Ti20 97.6(7) . . ?
O90 Ti18 Ti22 138.3(7) . . ?
O90 Ti18 Ti24 138.0(7) . . ?
O90 Ti18 O42 175.5(9) . . ?
O90 Ti18 O60 95.7(9) . . ?
O90 Ti18 O82 95.3(9) . . ?
O90 Ti18 O94 98.3(9) . . ?
O90 Ti18 O100 98.9(9) . . ?
O94 Ti18 Ti20 129.9(6) . . ?
O94 Ti18 Ti22 87.7(6) . . ?
O94 Ti18 Ti24 39.7(6) . . ?
O94 Ti18 O42 78.2(9) . . ?
O94 Ti18 O60 163.7(9) . . ?
O94 Ti18 O82 92.3(8) . . ?
O94 Ti18 O100 94.1(9) . . ?
O100 Ti18 Ti20 129.5(6) . . ?
O100 Ti18 Ti22 39.4(7) . . ?
O100 Ti18 Ti24 88.3(7) . . ?
O100 Ti18 O82 163.4(9) . . ?
Ti12 Ti20 Ti14 118.8(2) . . ?
Ti12 Ti20 Ti18 73.16(17) . . ?
Ti14 Ti20 Ti18 73.29(18) . . ?
O34 Ti20 Ti12 121.9(6) . . ?
O34 Ti20 Ti14 41.2(6) . . ?
O34 Ti20 Ti18 113.3(6) . . ?
O34 Ti20 O60 80.5(8) . . ?
O34 Ti20 O82 141.8(8) . . ?
O60 Ti20 Ti12 109.1(6) . . ?
O60 Ti20 Ti14 39.9(6) . . ?
O60 Ti20 Ti18 39.6(6) . . ?
O70 Ti20 Ti12 40.5(6) . . ?
O70 Ti20 Ti14 120.8(6) . . ?
O70 Ti20 Ti18 112.2(6) . . ?
O70 Ti20 O34 95.7(8) . . ?
O70 Ti20 O60 140.0(9) . . ?
O70 Ti20 O82 79.4(8) . . ?
O82 Ti20 Ti12 39.3(6) . . ?
O82 Ti20 Ti14 109.8(6) . . ?
O82 Ti20 Ti18 40.2(6) . . ?
O82 Ti20 O60 79.8(8) . . ?
O29 Ti20 Ti12 119.6(7) . . ?
O29 Ti20 Ti14 120.8(7) . . ?
O29 Ti20 Ti18 115.9(7) . . ?
O29 Ti20 O34 108.7(9) . . ?
O29 Ti20 O60 109.8(9) . . ?
O29 Ti20 O70 109.1(9) . . ?
O29 Ti20 O82 108.7(9) . . ?
Ti16 Ti22 Ti18 107.8(2) . . ?
Ti16 Ti22 Ti24 108.79(19) . . ?
Ti18 Ti22 Ti24 59.37(17) . . ?
O42 Ti22 Ti16 85.9(6) . . ?
O42 Ti22 Ti18 38.2(6) . . ?
O42 Ti22 Ti24 38.3(5) . . ?
O50 Ti22 Ti16 38.8(6) . . ?
O50 Ti22 Ti18 85.4(6) . . ?
O50 Ti22 Ti24 123.5(6) . . ?
O50 Ti22 O42 86.4(8) . . ?
O50 Ti22 O72 77.6(8) . . ?
O50 Ti22 O100 90.5(8) . . ?
O72 Ti22 Ti16 38.8(6) . . ?
O72 Ti22 Ti18 122.7(6) . . ?
O72 Ti22 Ti24 86.1(6) . . ?
O72 Ti22 O42 86.0(8) . . ?
O72 Ti22 O100 160.0(9) . . ?
O92 Ti22 Ti16 128.7(6) . . ?
O92 Ti22 Ti18 86.7(6) . . ?
O92 Ti22 Ti24 38.0(6) . . ?
O92 Ti22 O42 76.2(8) . . ?
O92 Ti22 O50 160.1(8) . . ?
O92 Ti22 O72 91.6(8) . . ?
O92 Ti22 O100 94.8(9) . . ?
O100 Ti22 Ti16 127.7(6) . . ?
O100 Ti22 Ti18 39.2(6) . . ?
O100 Ti22 Ti24 87.3(6) . . ?
O100 Ti22 O42 77.2(9) . . ?
O57 Ti22 Ti16 97.4(7) . . ?
O57 Ti22 Ti18 138.9(7) . . ?
O57 Ti22 Ti24 140.4(7) . . ?
O57 Ti22 O42 176.5(9) . . ?
O57 Ti22 O50 95.5(9) . . ?
O57 Ti22 O72 97.4(9) . . ?
O57 Ti22 O92 102.4(9) . . ?
O57 Ti22 O100 99.8(10) . . ?
Ti8 Ti24 Ti18 109.3(2) . . ?
Ti8 Ti24 Ti22 109.2(2) . . ?
Ti18 Ti24 Ti22 60.24(17) . . ?
O24 Ti24 Ti8 39.7(6) . . ?
O24 Ti24 Ti18 85.6(6) . . ?
O24 Ti24 Ti22 124.3(6) . . ?
O24 Ti24 O26 78.8(8) . . ?
O24 Ti24 O94 91.7(8) . . ?
O26 Ti24 Ti8 39.2(6) . . ?
O26 Ti24 Ti18 122.9(6) . . ?
O26 Ti24 Ti22 84.7(6) . . ?
O42 Ti24 Ti8 86.4(6) . . ?
O42 Ti24 Ti18 38.5(6) . . ?
O42 Ti24 Ti22 39.4(6) . . ?
O42 Ti24 O24 86.1(8) . . ?
O42 Ti24 O26 85.5(8) . . ?
O42 Ti24 O94 76.9(8) . . ?
O92 Ti24 Ti8 128.2(6) . . ?
O92 Ti24 Ti18 87.6(6) . . ?
O92 Ti24 Ti22 38.3(6) . . ?
O92 Ti24 O24 161.0(8) . . ?
O92 Ti24 O26 90.1(8) . . ?
O92 Ti24 O42 77.6(8) . . ?
O92 Ti24 O94 94.0(9) . . ?
O94 Ti24 Ti8 129.9(6) . . ?
O94 Ti24 Ti18 38.6(6) . . ?
O94 Ti24 Ti22 86.7(6) . . ?
O94 Ti24 O26 160.6(8) . . ?
O53 Ti24 Ti8 98.9(7) . . ?
O53 Ti24 Ti18 137.5(7) . . ?
O53 Ti24 Ti22 137.9(7) . . ?
O53 Ti24 O24 97.4(9) . . ?
O53 Ti24 O26 99.2(9) . . ?
O53 Ti24 O42 174.6(9) . . ?
O53 Ti24 O92 99.6(9) . . ?
O53 Ti24 O94 98.9(9) . . ?
Ti5A Ti3 Ti2 53.6(2) . . ?
Ti5A Ti3 Ti21 117.0(3) . . ?
Ti5A Ti3 Ti11 70.1(3) . . ?
Ti21 Ti3 Ti2 99.0(2) . . ?
Ti21 Ti3 Ti11 75.6(3) . . ?
Ti11 Ti3 Ti2 113.3(2) . . ?
O59 Ti3 Ti2 122.8(9) . . ?
O59 Ti3 Ti5A 121.2(9) . . ?
O59 Ti3 Ti21 120.9(9) . . ?
O59 Ti3 Ti11 115.2(9) . . ?
O59 Ti3 O65 110.3(11) . . ?
O59 Ti3 O71 110.7(11) . . ?
O59 Ti3 O97 112.0(12) . . ?
O59 Ti3 O25 105.8(10) . . ?
O59 Ti3 Ti9 118.5(9) . . ?
O59 Ti3 Ti5B 114.6(9) . . ?
O65 Ti3 Ti2 30.6(9) . . ?
O65 Ti3 Ti5A 31.4(8) . . ?
O65 Ti3 Ti21 124.8(8) . . ?
O65 Ti3 Ti11 101.4(8) . . ?
O65 Ti3 O71 70.7(9) . . ?
O65 Ti3 O25 133.7(9) . . ?
O65 Ti3 Ti9 121.1(8) . . ?
O65 Ti3 Ti5B 54.6(9) . . ?
O71 Ti3 Ti2 92.6(4) . . ?
O71 Ti3 Ti5A 40.1(3) . . ?
O71 Ti3 Ti21 106.5(6) . . ?
O71 Ti3 Ti11 34.9(4) . . ?
O71 Ti3 O25 70.1(6) . . ?
O71 Ti3 Ti9 63.0(5) . . ?
O71 Ti3 Ti5B 16.0(4) . . ?
O97 Ti3 Ti2 77.3(8) . . ?
O97 Ti3 Ti5A 120.8(8) . . ?
O97 Ti3 Ti21 35.2(8) . . ?
O97 Ti3 Ti11 109.5(9) . . ?
O97 Ti3 O65 107.8(12) . . ?
O97 Ti3 O71 134.5(10) . . ?
O97 Ti3 O25 83.7(9) . . ?
O97 Ti3 Ti9 83.1(9) . . ?
O97 Ti3 Ti5B 133.5(8) . . ?
O25 Ti3 Ti2 131.4(6) . . ?
O25 Ti3 Ti5A 103.9(5) . . ?
O25 Ti3 Ti21 48.9(3) . . ?
O25 Ti3 Ti11 35.3(4) . . ?
O25 Ti3 Ti9 13.4(6) . . ?
O25 Ti3 Ti5B 84.5(5) . . ?
Ti9 Ti3 Ti2 118.6(3) . . ?
Ti9 Ti3 Ti21 48.0(3) . . ?
Ti9 Ti3 Ti5B 75.7(4) . . ?
Ti5B Ti3 Ti2 77.5(3) . . ?
Ti5B Ti3 Ti21 113.8(3) . . ?
Ti17 Ti13 Ti23 98.9(2) . . ?
Ti17 Ti13 Ti1A 113.1(3) . . ?
Ti9A Ti13 Ti17 77.0(3) . . ?
Ti9A Ti13 Ti23 114.7(3) . . ?
Ti19 Ti13 Ti17 120.7(3) . . ?
Ti19 Ti13 Ti9A 74.3(3) . . ?
Ti19 Ti13 Ti23 52.0(3) . . ?
O67 Ti13 Ti17 119.2(8) . . ?
O67 Ti13 Ti9A 115.7(9) . . ?
O67 Ti13 Ti19 119.9(8) . . ?
O67 Ti13 Ti23 121.7(9) . . ?
O67 Ti13 O99 108.7(12) . . ?
O67 Ti13 O101 105.9(11) . . ?
O67 Ti13 O51 108.6(11) . . ?
O67 Ti13 O103 105.9(10) . . ?
O67 Ti13 Ti9B 119.8(9) . . ?
O67 Ti13 Ti1A 116.8(9) . . ?
O99 Ti13 Ti17 31.9(9) . . ?
O99 Ti13 Ti9A 51.9(9) . . ?
O99 Ti13 Ti19 119.1(8) . . ?
O99 Ti13 Ti23 124.9(9) . . ?
O99 Ti13 O101 69.1(12) . . ?
O99 Ti13 O103 93.4(10) . . ?
O99 Ti13 Ti9B 26.3(8) . . ?
O99 Ti13 Ti1A 97.3(9) . . ?
O101 Ti13 Ti17 38.8(8) . . ?
O101 Ti13 Ti9A 115.1(8) . . ?
O101 Ti13 Ti19 123.2(8) . . ?
O101 Ti13 Ti23 76.6(8) . . ?
O101 Ti13 O103 147.3(10) . . ?
O101 Ti13 Ti9B 89.7(9) . . ?
O101 Ti13 Ti1A 137.3(8) . . ?
O51 Ti13 Ti17 122.2(7) . . ?
O51 Ti13 Ti9A 110.4(8) . . ?
O51 Ti13 Ti19 36.9(8) . . ?
O51 Ti13 Ti23 24.3(6) . . ?
O51 Ti13 O99 142.8(11) . . ?
O51 Ti13 O101 99.9(11) . . ?
O51 Ti13 O103 77.0(8) . . ?
O51 Ti13 Ti9B 125.7(8) . . ?
O51 Ti13 Ti1A 66.1(8) . . ?
O103 Ti13 Ti17 115.6(5) . . ?
O103 Ti13 Ti9A 41.5(4) . . ?
O103 Ti13 Ti19 41.4(4) . . ?
O103 Ti13 Ti23 93.1(5) . . ?
O103 Ti13 Ti9B 67.7(5) . . ?
O103 Ti13 Ti1A 13.9(5) . . ?
Ti9B Ti13 Ti17 51.0(3) . . ?
Ti9B Ti13 Ti23 118.4(3) . . ?
Ti9B Ti13 Ti1A 71.0(3) . . ?
Ti1A Ti13 Ti23 79.9(3) . . ?
Ti2 Ti7 Ti21 106.4(3) . . ?
Ti9A Ti7 Ti2 66.5(3) . . ?
Ti9A Ti7 Ti21 106.6(3) . . ?
O37 Ti7 Ti2 107.5(8) . . ?
O37 Ti7 Ti9A 45.7(8) . . ?
O37 Ti7 Ti21 113.7(9) . . ?
O37 Ti7 O11 81.4(11) . . ?
O37 Ti7 O95 87.0(11) . . ?
O37 Ti7 O97 151.4(11) . . ?
O37 Ti7 Ti1A 47.1(8) . . ?
O21 Ti7 Ti2 40.6(7) . . ?
O21 Ti7 Ti9A 93.0(8) . . ?
O21 Ti7 Ti21 129.2(9) . . ?
O21 Ti7 O37 113.4(12) . . ?
O21 Ti7 O11 155.0(11) . . ?
O21 Ti7 O95 79.1(10) . . ?
O21 Ti7 O97 90.6(11) . . ?
O21 Ti7 Ti1A 143.2(8) . . ?
O11 Ti7 Ti2 117.2(8) . . ?
O11 Ti7 Ti9A 83.1(7) . . ?
O11 Ti7 Ti21 32.4(7) . . ?
O11 Ti7 O97 70.9(10) . . ?
O11 Ti7 Ti1A 37.3(7) . . ?
O47 Ti7 Ti2 148.4(9) . . ?
O47 Ti7 Ti9A 141.4(9) . . ?
O47 Ti7 Ti21 82.0(10) . . ?
O47 Ti7 O37 96.0(12) . . ?
O47 Ti7 O21 110.7(11) . . ?
O47 Ti7 O11 86.5(12) . . ?
O47 Ti7 O95 167.2(13) . . ?
O47 Ti7 O97 89.4(11) . . ?
O47 Ti7 Ti1A 103.1(9) . . ?
O95 Ti7 Ti2 39.1(7) . . ?
O95 Ti7 Ti9A 41.7(8) . . ?
O95 Ti7 Ti21 85.4(8) . . ?
O95 Ti7 O11 81.7(10) . . ?
O95 Ti7 O97 82.2(10) . . ?
O95 Ti7 Ti1A 70.0(8) . . ?
O97 Ti7 Ti2 80.1(7) . . ?
O97 Ti7 Ti9A 121.4(7) . . ?
O97 Ti7 Ti21 39.2(7) . . ?
O97 Ti7 Ti1A 104.3(8) . . ?
Ti1A Ti7 Ti2 108.3(3) . . ?
Ti1A Ti7 Ti21 68.7(3) . . ?
Ti11 Ti15 Ti17 109.9(3) . . ?
Ti11 Ti15 Ti23 64.3(3) . . ?
Ti23 Ti15 Ti17 107.5(3) . . ?
O5 Ti15 Ti17 36.0(4) . . ?
O5 Ti15 Ti11 88.9(7) . . ?
O5 Ti15 Ti23 125.0(8) . . ?
O5 Ti15 O101 77.0(8) . . ?
O5 Ti15 Ti5B 38.9(6) . . ?
O41 Ti15 Ti17 129.3(8) . . ?
O41 Ti15 Ti11 89.5(7) . . ?
O41 Ti15 Ti23 39.5(4) . . ?
O41 Ti15 O5 161.8(9) . . ?
O41 Ti15 O101 89.6(11) . . ?
O41 Ti15 Ti5B 139.7(7) . . ?
O83 Ti15 Ti17 94.7(8) . . ?
O83 Ti15 Ti11 38.3(4) . . ?
O83 Ti15 Ti23 34.0(7) . . ?
O83 Ti15 O5 96.2(11) . . ?
O83 Ti15 O41 71.7(9) . . ?
O83 Ti15 O93 80.6(9) . . ?
O83 Ti15 O101 91.9(9) . . ?
O83 Ti15 Ti5B 71.2(8) . . ?
O23 Ti15 Ti17 93.9(9) . . ?
O23 Ti15 Ti11 141.1(9) . . ?
O23 Ti15 Ti23 137.6(8) . . ?
O23 Ti15 O5 93.7(11) . . ?
O23 Ti15 O41 98.9(9) . . ?
O23 Ti15 O83 170.1(12) . . ?
O23 Ti15 O93 98.9(12) . . ?
O23 Ti15 O101 91.4(11) . . ?
O23 Ti15 Ti5B 116.6(8) . . ?
O93 Ti15 Ti17 122.2(9) . . ?
O93 Ti15 Ti11 42.5(8) . . ?
O93 Ti15 Ti23 99.7(9) . . ?
O93 Ti15 O5 86.8(10) . . ?
O93 Ti15 O41 104.0(12) . . ?
O93 Ti15 O101 161.3(11) . . ?
O93 Ti15 Ti5B 54.4(9) . . ?
O101 Ti15 Ti17 40.9(7) . . ?
O101 Ti15 Ti11 126.7(8) . . ?
O101 Ti15 Ti23 82.5(8) . . ?
O101 Ti15 Ti5B 107.0(8) . . ?
Ti5B Ti15 Ti17 69.5(3) . . ?
Ti5B Ti15 Ti23 105.2(3) . . ?
O80 P1 O20 108.3(11) . . ?
O80 P1 O86 109.9(11) . . ?
O80 P1 O7 111.2(11) . . ?
O86 P1 O20 109.5(11) . . ?
O7 P1 O20 108.4(11) . . ?
O7 P1 O86 109.5(11) . . ?
Ti7 Ti2 Ti3 69.7(2) . . ?
Ti7 Ti2 Ti9A 55.6(2) . . ?
Ti9A Ti2 Ti3 107.8(3) . . ?
Ti5A Ti2 Ti3 57.7(2) . . ?
Ti5A Ti2 Ti7 117.5(3) . . ?
Ti5A Ti2 Ti9A 110.6(3) . . ?
O63 Ti2 Ti3 102.0(9) . . ?
O63 Ti2 Ti7 125.8(8) . . ?
O63 Ti2 Ti9A 79.6(9) . . ?
O63 Ti2 Ti5A 48.6(8) . . ?
O63 Ti2 O65 84.3(11) . . ?
O63 Ti2 O21 160.5(11) . . ?
O63 Ti2 O95 85.4(11) . . ?
O63 Ti2 O49 82.6(11) . . ?
O63 Ti2 Ti9B 56.4(9) . . ?
O65 Ti2 Ti3 29.2(8) . . ?
O65 Ti2 Ti7 98.9(8) . . ?
O65 Ti2 Ti9A 127.3(8) . . ?
O65 Ti2 Ti5A 35.7(7) . . ?
O65 Ti2 O21 105.5(11) . . ?
O65 Ti2 O95 95.9(11) . . ?
O65 Ti2 O49 161.4(10) . . ?
O65 Ti2 Ti9B 123.7(8) . . ?
O9 Ti2 Ti3 118.3(10) . . ?
O9 Ti2 Ti7 128.7(9) . . ?
O9 Ti2 Ti9A 131.7(10) . . ?
O9 Ti2 Ti5A 105.7(10) . . ?
O9 Ti2 O63 103.0(12) . . ?
O9 Ti2 O65 100.8(13) . . ?
O9 Ti2 O21 91.9(11) . . ?
O9 Ti2 O95 162.0(14) . . ?
O9 Ti2 O49 95.0(11) . . ?
O9 Ti2 Ti9B 124.3(10) . . ?
O21 Ti2 Ti3 81.4(8) . . ?
O21 Ti2 Ti7 37.1(6) . . ?
O21 Ti2 Ti9A 81.1(7) . . ?
O21 Ti2 Ti5A 139.0(9) . . ?
O21 Ti2 O49 83.6(10) . . ?
O21 Ti2 Ti9B 104.8(8) . . ?
O95 Ti2 Ti3 74.4(8) . . ?
O95 Ti2 Ti7 40.3(7) . . ?
O95 Ti2 Ti9A 33.5(8) . . ?
O95 Ti2 Ti5A 91.9(8) . . ?
O95 Ti2 O21 76.9(10) . . ?
O95 Ti2 O49 70.0(10) . . ?
O95 Ti2 Ti9B 48.0(7) . . ?
O49 Ti2 Ti3 143.7(6) . . ?
O49 Ti2 Ti7 78.4(6) . . ?
O49 Ti2 Ti9A 36.8(6) . . ?
O49 Ti2 Ti5A 129.7(7) . . ?
O49 Ti2 Ti9B 37.7(6) . . ?
Ti9B Ti2 Ti3 116.6(3) . . ?
Ti9B Ti2 Ti7 79.1(3) . . ?
Ti15 Ti17 Ti13 72.3(2) . . ?
Ti5A Ti17 Ti13 117.2(3) . . ?
Ti5A Ti17 Ti15 74.4(3) . . ?
O63 Ti17 Ti13 112.4(9) . . ?
O63 Ti17 Ti15 120.5(9) . . ?
O63 Ti17 Ti5A 49.9(9) . . ?
O63 Ti17 O39 104.8(12) . . ?
O63 Ti17 O5 92.1(12) . . ?
O63 Ti17 O101 139.8(11) . . ?
O63 Ti17 Ti9B 56.9(9) . . ?
O39 Ti17 Ti13 123.5(9) . . ?
O39 Ti17 Ti15 121.4(9) . . ?
O39 Ti17 Ti5A 119.2(9) . . ?
O39 Ti17 O5 111.2(13) . . ?
O39 Ti17 O101 114.4(11) . . ?
O39 Ti17 Ti9B 111.5(10) . . ?
O5 Ti17 Ti13 108.4(9) . . ?
O5 Ti17 Ti15 39.4(8) . . ?
O5 Ti17 Ti5A 42.3(8) . . ?
O5 Ti17 O101 82.2(12) . . ?
O5 Ti17 Ti9B 132.2(9) . . ?
O99 Ti17 Ti13 32.8(8) . . ?
O99 Ti17 Ti15 104.8(9) . . ?
O99 Ti17 Ti5A 124.2(8) . . ?
O99 Ti17 O63 92.5(12) . . ?
O99 Ti17 O39 108.4(12) . . ?
O99 Ti17 O5 137.5(12) . . ?
O99 Ti17 O101 67.6(12) . . ?
O99 Ti17 Ti9B 35.8(8) . . ?
O101 Ti17 Ti13 36.4(8) . . ?
O101 Ti17 Ti15 42.8(8) . . ?
O101 Ti17 Ti5A 112.3(8) . . ?
O101 Ti17 Ti9B 98.8(9) . . ?
Ti9B Ti17 Ti13 62.6(3) . . ?
Ti9B Ti17 Ti15 123.5(4) . . ?
Ti13 Ti9A Ti2 104.0(3) . . ?
Ti7 Ti9A Ti13 112.4(3) . . ?
Ti7 Ti9A Ti2 58.0(2) . . ?
O37 Ti9A Ti13 123.1(8) . . ?
O37 Ti9A Ti7 39.8(7) . . ?
O37 Ti9A Ti2 94.0(7) . . ?
O37 Ti9A O99 154.8(11) . . ?
O77 Ti9A Ti13 95.1(8) . . ?
O77 Ti9A Ti7 141.6(9) . . ?
O77 Ti9A Ti2 141.8(8) . . ?
O77 Ti9A O37 102.9(11) . . ?
O77 Ti9A O95 174.1(12) . . ?
O77 Ti9A O49 100.0(10) . . ?
O77 Ti9A O99 95.9(10) . . ?
O77 Ti9A O103 91.7(9) . . ?
O95 Ti9A Ti13 85.4(8) . . ?
O95 Ti9A Ti7 42.3(7) . . ?
O95 Ti9A Ti2 32.9(8) . . ?
O95 Ti9A O37 81.7(10) . . ?
O95 Ti9A O49 75.1(10) . . ?
O95 Ti9A O99 80.9(10) . . ?
O95 Ti9A O103 92.3(10) . . ?
O49 Ti9A Ti13 127.7(8) . . ?
O49 Ti9A Ti7 84.3(7) . . ?
O49 Ti9A Ti2 42.5(6) . . ?
O49 Ti9A O37 101.7(10) . . ?
O49 Ti9A O99 91.2(10) . . ?
O49 Ti9A O103 163.0(10) . . ?
O99 Ti9A Ti13 37.3(6) . . ?
O99 Ti9A Ti7 122.3(7) . . ?
O99 Ti9A Ti2 81.0(7) . . ?
O103 Ti9A Ti13 38.0(4) . . ?
O103 Ti9A Ti7 94.1(5) . . ?
O103 Ti9A Ti2 123.4(6) . . ?
O103 Ti9A O37 87.4(9) . . ?
O103 Ti9A O99 75.3(8) . . ?
Ti21 Ti19 Ti13 121.2(4) . . ?
Ti23 Ti19 Ti13 72.5(3) . . ?
Ti23 Ti19 Ti21 79.4(3) . . ?
O88 Ti19 Ti13 110.1(8) . . ?
O88 Ti19 Ti21 39.5(7) . . ?
O88 Ti19 Ti23 43.9(7) . . ?
O81 Ti19 Ti13 122.3(9) . . ?
O81 Ti19 Ti21 116.3(9) . . ?
O81 Ti19 Ti23 116.1(10) . . ?
O81 Ti19 O88 111.1(12) . . ?
O81 Ti19 O11 111.8(13) . . ?
O81 Ti19 O51 111.0(13) . . ?
O81 Ti19 O103 107.0(10) . . ?
O11 Ti19 Ti13 116.0(9) . . ?
O11 Ti19 Ti21 36.5(8) . . ?
O11 Ti19 Ti23 112.3(9) . . ?
O11 Ti19 O88 75.9(11) . . ?
O51 Ti19 Ti13 37.5(6) . . ?
O51 Ti19 Ti21 116.1(7) . . ?
O51 Ti19 Ti23 41.2(4) . . ?
O51 Ti19 O88 84.9(9) . . ?
O51 Ti19 O11 136.9(12) . . ?
O51 Ti19 O103 77.1(7) . . ?
O103 Ti19 Ti13 40.9(4) . . ?
O103 Ti19 Ti21 123.1(7) . . ?
O103 Ti19 Ti23 113.0(6) . . ?
O103 Ti19 O88 141.6(10) . . ?
O103 Ti19 O11 94.5(10) . . ?
Ti2 Ti5A Ti3 68.7(3) . . ?
Ti17 Ti5A Ti3 122.0(3) . . ?
Ti17 Ti5A Ti2 78.7(3) . . ?
O63 Ti5A Ti3 106.1(8) . . ?
O63 Ti5A Ti2 41.6(7) . . ?
O63 Ti5A Ti17 41.1(7) . . ?
O65 Ti5A Ti3 34.8(9) . . ?
O65 Ti5A Ti2 41.6(9) . . ?
O65 Ti5A Ti17 117.3(10) . . ?
O65 Ti5A O63 83.2(12) . . ?
O65 Ti5A O71 75.5(11) . . ?
O65 Ti5A O79 110.0(11) . . ?
O65 Ti5A O5 147.1(13) . . ?
O71 Ti5A Ti3 41.7(8) . . ?
O71 Ti5A Ti2 109.1(9) . . ?
O71 Ti5A Ti17 122.1(7) . . ?
O71 Ti5A O63 137.4(12) . . ?
O79 Ti5A Ti3 123.8(7) . . ?
O79 Ti5A Ti2 116.5(9) . . ?
O79 Ti5A Ti17 113.4(7) . . ?
O79 Ti5A O63 109.1(12) . . ?
O79 Ti5A O71 112.7(12) . . ?
O79 Ti5A O5 102.6(10) . . ?
O5 Ti5A Ti3 124.7(9) . . ?
O5 Ti5A Ti2 118.2(6) . . ?
O5 Ti5A Ti17 41.2(4) . . ?
O5 Ti5A O63 82.3(8) . . ?
O5 Ti5A O71 96.0(10) . . ?
Ti3 Ti21 Ti1A 108.9(3) . . ?
Ti7 Ti21 Ti3 70.7(2) . . ?
Ti7 Ti21 Ti1A 52.8(3) . . ?
Ti19 Ti21 Ti3 117.9(3) . . ?
Ti19 Ti21 Ti7 78.9(3) . . ?
O88 Ti21 Ti3 111.9(9) . . ?
O88 Ti21 Ti7 122.3(9) . . ?
O88 Ti21 Ti19 47.7(9) . . ?
O88 Ti21 O97 135.4(12) . . ?
O88 Ti21 O25 83.6(10) . . ?
O88 Ti21 Ti9 60.6(10) . . ?
O88 Ti21 Ti1A 74.9(9) . . ?
O75 Ti21 Ti3 121.2(9) . . ?
O75 Ti21 Ti7 121.1(10) . . ?
O75 Ti21 Ti19 120.9(9) . . ?
O75 Ti21 O88 106.3(12) . . ?
O75 Ti21 O97 116.0(11) . . ?
O75 Ti21 O25 107.2(11) . . ?
O75 Ti21 Ti9 111.2(11) . . ?
O75 Ti21 Ti1A 123.4(10) . . ?
O11 Ti21 Ti3 105.1(9) . . ?
O11 Ti21 Ti7 41.0(9) . . ?
O11 Ti21 Ti19 41.6(9) . . ?
O11 Ti21 O88 89.2(12) . . ?
O11 Ti21 O75 118.6(14) . . ?
O11 Ti21 O97 83.1(12) . . ?
O11 Ti21 O25 133.7(11) . . ?
O11 Ti21 Ti9 127.4(10) . . ?
O11 Ti21 Ti1A 14.4(9) . . ?
O97 Ti21 Ti3 32.0(8) . . ?
O97 Ti21 Ti7 43.0(7) . . ?
O97 Ti21 Ti19 113.9(7) . . ?
O97 Ti21 O25 71.2(8) . . ?
O97 Ti21 Ti9 90.2(9) . . ?
O97 Ti21 Ti1A 92.6(7) . . ?
O25 Ti21 Ti3 39.6(3) . . ?
O25 Ti21 Ti7 109.1(4) . . ?
O25 Ti21 Ti19 117.3(6) . . ?
O25 Ti21 Ti9 23.0(4) . . ?
O25 Ti21 Ti1A 128.5(5) . . ?
Ti9 Ti21 Ti3 58.4(4) . . ?
Ti9 Ti21 Ti7 120.3(4) . . ?
Ti9 Ti21 Ti1A 116.7(4) . . ?
Ti15 Ti11 Ti3 109.8(3) . . ?
Ti15 Ti11 Ti23 59.6(2) . . ?
Ti23 Ti11 Ti3 104.5(3) . . ?
O71 Ti11 Ti3 36.6(8) . . ?
O71 Ti11 Ti15 88.7(6) . . ?
O71 Ti11 Ti23 119.7(8) . . ?
O71 Ti11 O85 156.2(11) . . ?
O71 Ti11 O93 89.4(12) . . ?
O71 Ti11 O25 73.3(9) . . ?
O83 Ti11 Ti3 91.9(9) . . ?
O83 Ti11 Ti15 38.6(9) . . ?
O83 Ti11 Ti23 29.9(9) . . ?
O83 Ti11 O71 93.5(11) . . ?
O83 Ti11 O85 66.8(10) . . ?
O83 Ti11 O93 78.4(12) . . ?
O83 Ti11 O25 94.2(11) . . ?
O85 Ti11 Ti3 126.6(8) . . ?
O85 Ti11 Ti15 83.8(7) . . ?
O85 Ti11 Ti23 38.1(4) . . ?
O85 Ti11 O93 99.0(12) . . ?
O93 Ti11 Ti3 125.0(9) . . ?
O93 Ti11 Ti15 40.0(8) . . ?
O93 Ti11 Ti23 93.2(8) . . ?
O3 Ti11 Ti3 100.4(8) . . ?
O3 Ti11 Ti15 136.7(9) . . ?
O3 Ti11 Ti23 140.5(9) . . ?
O3 Ti11 O71 98.4(11) . . ?
O3 Ti11 O83 167.3(13) . . ?
O3 Ti11 O85 102.6(10) . . ?
O3 Ti11 O93 97.1(12) . . ?
O3 Ti11 O25 93.6(10) . . ?
O25 Ti11 Ti3 36.9(4) . . ?
O25 Ti11 Ti15 129.0(7) . . ?
O25 Ti11 Ti23 88.5(6) . . ?
O25 Ti11 O85 94.0(9) . . ?
O25 Ti11 O93 160.9(10) . . ?
Ti15 Ti23 Ti13 68.7(2) . . ?
Ti15 Ti23 Ti11 56.1(2) . . ?
Ti19 Ti23 Ti13 55.4(3) . . ?
Ti19 Ti23 Ti15 116.5(3) . . ?
Ti19 Ti23 Ti11 114.2(4) . . ?
Ti11 Ti23 Ti13 108.1(3) . . ?
O88 Ti23 Ti13 99.2(9) . . ?
O88 Ti23 Ti15 125.0(8) . . ?
O88 Ti23 Ti19 49.4(9) . . ?
O88 Ti23 Ti11 80.9(9) . . ?
O88 Ti23 O41 163.1(10) . . ?
O88 Ti23 O85 84.4(11) . . ?
O88 Ti23 Ti9 52.3(9) . . ?
O19 Ti23 Ti13 117.2(9) . . ?
O19 Ti23 Ti15 133.7(10) . . ?
O19 Ti23 Ti19 99.4(10) . . ?
O19 Ti23 Ti11 133.7(10) . . ?
O19 Ti23 O88 100.2(12) . . ?
O19 Ti23 O41 93.9(10) . . ?
O19 Ti23 O85 96.5(10) . . ?
O19 Ti23 O51 98.0(12) . . ?
O19 Ti23 Ti9 127.2(9) . . ?
O41 Ti23 Ti13 82.2(8) . . ?
O41 Ti23 Ti15 39.9(4) . . ?
O41 Ti23 Ti19 137.1(9) . . ?
O41 Ti23 Ti11 82.7(7) . . ?
O41 Ti23 O85 84.8(11) . . ?
O41 Ti23 Ti9 111.4(7) . . ?
O83 Ti23 Ti13 77.8(6) . . ?
O83 Ti23 Ti15 35.2(8) . . ?
O83 Ti23 Ti19 100.9(9) . . ?
O83 Ti23 Ti11 30.7(5) . . ?
O83 Ti23 O88 90.5(12) . . ?
O83 Ti23 O19 159.4(13) . . ?
O83 Ti23 O41 73.3(10) . . ?
O83 Ti23 O85 66.8(8) . . ?
O83 Ti23 O51 99.7(10) . . ?
O83 Ti23 Ti9 48.7(7) . . ?
O85 Ti23 Ti13 144.5(5) . . ?
O85 Ti23 Ti15 80.3(7) . . ?
O85 Ti23 Ti19 133.0(8) . . ?
O85 Ti23 Ti11 37.2(4) . . ?
O85 Ti23 Ti9 44.5(7) . . ?
O51 Ti23 Ti13 24.1(8) . . ?
O51 Ti23 Ti15 92.4(9) . . ?
O51 Ti23 Ti19 40.0(8) . . ?
O51 Ti23 Ti11 128.2(9) . . ?
O51 Ti23 O88 89.2(12) . . ?
O51 Ti23 O41 98.0(12) . . ?
O51 Ti23 O85 165.0(10) . . ?
O51 Ti23 Ti9 121.7(9) . . ?
Ti9 Ti23 Ti13 111.8(4) . . ?
Ti9 Ti23 Ti15 81.6(4) . . ?
W1 O1 W4 152.8(11) . . ?
W6 O4 W3 152.1(11) . . ?
W8 O6 W4 149.9(10) . . ?
W8 O8 W1 151.9(11) . . ?
Ti8 O10 Ti1 134.1(10) . . ?
Ti8 O10 Ti12 100.9(9) . . ?
Ti12 O10 Ti1 101.5(9) . . ?
W7 O12 W12 152.8(11) . . ?
W4 O14 W7 127.1(9) . . ?
Ti14 O16 Ti6 105.7(8) . . ?
Ti14 O16 Ti16 102.5(8) . . ?
Ti16 O16 Ti6 131.2(9) . . ?
Ti8 O18 Ti4 135.3(11) . . ?
Ti8 O18 Ti10 100.2(9) . . ?
Ti10 O18 Ti4 101.0(8) . . ?
W4 O20 W6 89.6(6) . . ?
W4 O20 W7 89.4(6) . . ?
W6 O20 W7 89.0(6) . . ?
P1 O20 W4 125.6(11) . . ?
P1 O20 W6 125.9(10) . . ?
P1 O20 W7 125.7(10) . . ?
Ti6 O22 Ti4 109.6(7) . . ?
Ti12 O24 Ti8 100.1(9) . . ?
Ti12 O24 Ti24 136.1(11) . . ?
Ti24 O24 Ti8 100.7(9) . . ?
Ti8 O26 Ti24 100.6(9) . . ?
Ti10 O26 Ti8 100.6(9) . . ?
Ti10 O26 Ti24 136.4(11) . . ?
Ti1 O28 Ti6 103.2(8) . . ?
Ti4 O28 Ti1 103.5(9) . . ?
Ti4 O28 Ti6 103.4(8) . . ?
W3 O30 W9 152.1(11) . . ?
Ti10 O32 Ti4 101.3(9) . . ?
Ti16 O32 Ti4 133.5(11) . . ?
Ti16 O32 Ti10 99.9(9) . . ?
Ti6 O34 Ti14 101.5(9) . . ?
Ti20 O34 Ti6 134.4(10) . . ?
Ti20 O34 Ti14 99.5(8) . . ?
W3 O36 W8 125.6(11) . . ?
W4 O38 W6 125.3(9) . . ?
W10 O40 W1 125.1(10) . . ?
Ti18 O42 Ti22 102.3(9) . . ?
Ti18 O42 Ti24 102.8(9) . . ?
Ti24 O42 Ti22 102.2(9) . . ?
W3 O44 W2 126.8(9) . . ?
C22 O48 Ti1 169(2) . . ?
Ti14 O50 Ti16 98.0(9) . . ?
Ti14 O50 Ti22 135.9(11) . . ?
Ti16 O50 Ti22 101.8(9) . . ?
W2 O52 W5 152.3(11) . . ?
Ti1 O54 Ti4 101.0(9) . . ?
C1 O54 Ti1 133.2(17) . . ?
C1 O54 Ti4 124.6(17) . . ?
W10 O56 W2 151.7(12) . . ?
W6 O58 W9 152.0(12) . . ?
Ti14 O60 Ti18 133.5(11) . . ?
Ti14 O60 Ti20 99.6(9) . . ?
Ti20 O60 Ti18 101.3(9) . . ?
C14 O62 Ti6 169(2) . . ?
Ti6 O64 Ti1 102.7(9) . . ?
C30 O64 Ti1 124.1(18) . . ?
C30 O64 Ti6 132.4(18) . . ?
W7 O66 W6 125.5(10) . . ?
W2 O68 W8 125.5(10) . . ?
Ti12 O70 Ti1 100.7(9) . . ?
Ti20 O70 Ti1 136.3(11) . . ?
Ti20 O70 Ti12 101.1(9) . . ?
Ti10 O72 Ti16 100.3(9) . . ?
Ti10 O72 Ti22 135.2(11) . . ?
Ti16 O72 Ti22 101.6(9) . . ?
W12 O74 W10 127.3(10) . . ?
C12 O76 Ti4 153(2) . . ?
W12 O78 W1 125.4(7) . . ?
W9 O80 W5 88.7(6) . . ?
W9 O80 W11 89.6(7) . . ?
W11 O80 W5 88.6(6) . . ?
P1 O80 W9 127.3(11) . . ?
P1 O80 W5 124.4(11) . . ?
P1 O80 W11 126.2(11) . . ?
Ti12 O82 Ti18 133.0(11) . . ?
Ti12 O82 Ti20 99.9(9) . . ?
Ti20 O82 Ti18 100.7(9) . . ?
W5 O84 W9 126.4(9) . . ?
W8 O86 W3 89.5(6) . . ?
W8 O86 W2 88.7(7) . . ?
W2 O86 W3 89.7(6) . . ?
P1 O86 W8 126.3(10) . . ?
P1 O86 W3 125.1(10) . . ?
P1 O86 W2 125.9(10) . . ?
Ti21 O88 Ti19 92.8(12) . . ?
Ti21 O88 Ti23 147.8(16) . . ?
Ti21 O88 Ti9 73.8(10) . . ?
Ti23 O88 Ti19 86.7(10) . . ?
Ti23 O88 Ti9 84.2(11) . . ?
C20 O90 Ti18 163(2) . . ?
Ti24 O92 Ti22 103.7(9) . . ?
C32 O92 Ti22 131.8(19) . . ?
C32 O92 Ti24 123.5(18) . . ?
Ti18 O94 Ti24 101.7(10) . . ?
C6 O94 Ti18 133.6(19) . . ?
C6 O94 Ti24 124.7(18) . . ?
W11 O96 W12 151.1(11) . . ?
Ti18 O100 Ti22 101.5(10) . . ?
C8 O100 Ti18 125.3(19) . . ?
C8 O100 Ti22 133(2) . . ?
W5 O102 W10 149.5(11) . . ?
W7 O104 W11 151.4(11) . . ?
C4 O13 Ti8 160.6(19) . . ?
C62 O53 Ti24 160.5(18) . . ?
C102 O55 Ti12 173(2) . . ?
W1 O7 W10 88.7(6) . . ?
W1 O7 W12 89.1(6) . . ?
W12 O7 W10 88.4(6) . . ?
P1 O7 W1 127.6(11) . . ?
P1 O7 W10 124.6(10) . . ?
P1 O7 W12 126.2(11) . . ?
C10 O57 Ti22 166.1(19) . . ?
C31 O29 Ti20 163.4(19) . . ?
C54 O59 Ti3 159(2) . . ?
C56 O31 Ti16 157.0(18) . . ?
Ti2 O63 Ti5A 89.8(10) . . ?
Ti2 O63 Ti9B 78.9(10) . . ?
Ti17 O63 Ti2 147.2(15) . . ?
Ti17 O63 Ti5A 88.9(12) . . ?
Ti17 O63 Ti9B 79.6(10) . . ?
W9 O2 W11 124.4(11) . . ?
Ti3 O65 Ti2 120.2(14) . . ?
Ti3 O65 Ti5B 86.6(11) . . ?
Ti2 O65 Ti5B 128.2(12) . . ?
Ti5A O65 Ti3 113.8(15) . . ?
Ti5A O65 Ti2 102.7(12) . . ?
C89 O67 Ti13 153(2) . . ?
C72 O69 Ti14 146.2(18) . . ?
C68 O35 Ti10 168(2) . . ?
Ti3 O71 Ti9 73.6(8) . . ?
Ti5A O71 Ti3 98.2(9) . . ?
Ti11 O71 Ti3 108.5(11) . . ?
Ti11 O71 Ti5A 133.2(10) . . ?
Ti5B O71 Ti3 135.8(13) . . ?
Ti5B O71 Ti9 135.9(14) . . ?
C5 O9 Ti2 155(2) . . ?
Ti7 O37 Ti9A 94.5(12) . . ?
Ti7 O37 Ti1A 92.1(12) . . ?
O54 C1 H1 108.9 . . ?
O54 C1 C24 109(3) . . ?
O54 C1 C38 110(2) . . ?
C24 C1 H1 108.9 . . ?
C38 C1 H1 108.9 . . ?
C38 C1 C24 111(3) . . ?
O13 C4 H4 105.5 . . ?
O13 C4 C26 109(3) . . ?
O13 C4 C46 107(3) . . ?
C26 C4 H4 105.5 . . ?
C26 C4 C46 123(3) . . ?
C46 C4 H4 105.5 . . ?
C96 O75 Ti21 148(2) . . ?
C21 O19 Ti23 148(3) . . ?
O94 C6 H6 105.1 . . ?
O94 C6 C44 105(2) . . ?
O94 C6 C66 110(3) . . ?
C44 C6 H6 105.1 . . ?
C44 C6 C66 125(3) . . ?
C66 C6 H6 105.1 . . ?
C67 O77 Ti9A 141(2) . . ?
C67 O77 Ti9B 126.6(15) . . ?
C55 O39 Ti17 159(2) . . ?
C47 O79 Ti5A 148.7(12) . . ?
C47 O79 Ti5B 141.3(14) . . ?
O100 C8 H8 106.0 . . ?
O100 C8 C40 107(3) . . ?
O100 C8 C48 113(3) . . ?
C40 C8 H8 106.0 . . ?
C40 C8 C48 118(3) . . ?
C48 C8 H8 106.0 . . ?
O57 C10 H10 110.6 . . ?
O57 C10 C28 103(2) . . ?
O57 C10 C80 107(2) . . ?
C28 C10 H10 110.6 . . ?
C28 C10 C80 115(3) . . ?
C80 C10 H10 110.6 . . ?
O76 C12 H12 114.4 . . ?
O76 C12 C36 108(3) . . ?
O76 C12 C53 101(3) . . ?
C36 C12 H12 114.4 . . ?
C36 C12 C53 103(4) . . ?
C53 C12 H12 114.4 . . ?
O62 C14 H14 109.1 . . ?
O62 C14 C52 107(3) . . ?
O62 C14 C58 110(3) . . ?
C52 C14 H14 109.1 . . ?
C58 C14 H14 109.1 . . ?
C58 C14 C52 113(4) . . ?
H16A C16 H16B 109.5 . . ?
H16A C16 H16C 109.5 . . ?
H16B C16 H16C 109.5 . . ?
C30 C16 H16A 109.5 . . ?
C30 C16 H16B 109.5 . . ?
C30 C16 H16C 109.5 . . ?
Ti17 O5 Ti15 104.6(11) . . ?
Ti17 O5 Ti5A 96.5(10) . . ?
Ti17 O5 Ti5B 132.1(14) . . ?
Ti5A O5 Ti15 130.9(13) . . ?
Ti5B O5 Ti15 101.0(10) . . ?
H18A C18 H18B 109.5 . . ?
H18A C18 H18C 109.5 . . ?
H18B C18 H18C 109.5 . . ?
C30 C18 H18A 109.5 . . ?
C30 C18 H18B 109.5 . . ?
C30 C18 H18C 109.5 . . ?
O90 C20 H20 107.6 . . ?
O90 C20 C82 114(3) . . ?
O90 C20 C84 106(3) . . ?
C82 C20 H20 106.2 . . ?
C82 C20 C84 117.5(10) . . ?
C84 C20 H20 104.3 . . ?
O48 C22 H22 110.6 . . ?
O48 C22 C42 108(2) . . ?
O48 C22 C50 103(2) . . ?
C42 C22 H22 110.6 . . ?
C50 C22 H22 110.6 . . ?
C50 C22 C42 113(3) . . ?
C1 C24 H24A 109.5 . . ?
C1 C24 H24B 109.5 . . ?
C1 C24 H24C 109.5 . . ?
H24A C24 H24B 109.5 . . ?
H24A C24 H24C 109.5 . . ?
H24B C24 H24C 109.5 . . ?
C4 C26 H26A 109.5 . . ?
C4 C26 H26B 109.5 . . ?
C4 C26 H26C 109.5 . . ?
H26A C26 H26B 109.5 . . ?
H26A C26 H26C 109.5 . . ?
H26B C26 H26C 109.5 . . ?
C10 C28 H28A 109.5 . . ?
C10 C28 H28B 109.5 . . ?
C10 C28 H28C 109.5 . . ?
H28A C28 H28B 109.5 . . ?
H28A C28 H28C 109.5 . . ?
H28B C28 H28C 109.5 . . ?
O64 C30 C16 109(2) . . ?
O64 C30 C18 111(2) . . ?
O64 C30 H30 107.6 . . ?
C16 C30 H30 107.6 . . ?
C18 C30 C16 113(3) . . ?
C18 C30 H30 107.6 . . ?
O92 C32 H32 102.9 . . ?
O92 C32 C64 112(2) . . ?
O92 C32 C74 110(2) . . ?
C64 C32 H32 102.9 . . ?
C64 C32 C74 123(3) . . ?
C74 C32 H32 102.9 . . ?
H34A C34 H34B 109.5 . . ?
H34A C34 H34C 109.5 . . ?
H34B C34 H34C 109.5 . . ?
C72 C34 H34A 109.5 . . ?
C72 C34 H34B 109.5 . . ?
C72 C34 H34C 109.5 . . ?
C12 C36 H36A 109.5 . . ?
C12 C36 H36B 109.5 . . ?
C12 C36 H36C 109.5 . . ?
H36A C36 H36B 109.5 . . ?
H36A C36 H36C 109.5 . . ?
H36B C36 H36C 109.5 . . ?
C1 C38 H38A 107.9 . . ?
C1 C38 H38B 108.4 . . ?
C1 C38 H38C 112.1 . . ?
H38A C38 H38B 109.5 . . ?
H38A C38 H38C 109.4 . . ?
H38B C38 H38C 109.5 . . ?
C8 C40 H40A 109.5 . . ?
C8 C40 H40B 109.5 . . ?
C8 C40 H40C 109.5 . . ?
H40A C40 H40B 109.5 . . ?
H40A C40 H40C 109.5 . . ?
H40B C40 H40C 109.5 . . ?
C22 C42 H42A 109.5 . . ?
C22 C42 H42B 109.5 . . ?
C22 C42 H42C 109.5 . . ?
H42A C42 H42B 109.5 . . ?
H42A C42 H42C 109.5 . . ?
H42B C42 H42C 109.5 . . ?
C6 C44 H44A 109.5 . . ?
C6 C44 H44B 109.5 . . ?
C6 C44 H44C 109.5 . . ?
H44A C44 H44B 109.5 . . ?
H44A C44 H44C 109.5 . . ?
H44B C44 H44C 109.5 . . ?
C4 C46 H46A 109.5 . . ?
C4 C46 H46B 109.5 . . ?
C4 C46 H46C 109.5 . . ?
H46A C46 H46B 109.5 . . ?
H46A C46 H46C 109.5 . . ?
H46B C46 H46C 109.5 . . ?
C8 C48 H48A 109.5 . . ?
C8 C48 H48B 109.5 . . ?
C8 C48 H48C 109.5 . . ?
H48A C48 H48B 109.5 . . ?
H48A C48 H48C 109.5 . . ?
H48B C48 H48C 109.5 . . ?
C22 C50 H50A 109.5 . . ?
C22 C50 H50B 109.5 . . ?
C22 C50 H50C 109.5 . . ?
H50A C50 H50B 109.5 . . ?
H50A C50 H50C 109.5 . . ?
H50B C50 H50C 109.5 . . ?
C59 O81 Ti19 160(3) . . ?
C59 O81 Ti1A 118(2) . . ?
C14 C52 H52A 109.5 . . ?
C14 C52 H52B 109.5 . . ?
C14 C52 H52C 109.5 . . ?
H52A C52 H52B 109.5 . . ?
H52A C52 H52C 109.5 . . ?
H52B C52 H52C 109.5 . . ?
Ti23 O41 Ti15 100.6(6) . . ?
C95 O41 Ti15 121.6(18) . . ?
C95 O41 Ti23 136.5(18) . . ?
O59 C54 H54 101.6 . . ?
O59 C54 C60 109(3) . . ?
O59 C54 C86 109(3) . . ?
C60 C54 H54 101.6 . . ?
C60 C54 C86 130(4) . . ?
C86 C54 H54 101.6 . . ?
O31 C56 H56 109.3 . . ?
O31 C56 C90 106(2) . . ?
O31 C56 C92 106(2) . . ?
C90 C56 H56 109.3 . . ?
C92 C56 H56 109.3 . . ?
C92 C56 C90 116(3) . . ?
C14 C58 H58A 109.5 . . ?
C14 C58 H58B 109.5 . . ?
C14 C58 H58C 109.5 . . ?
H58A C58 H58B 109.5 . . ?
H58A C58 H58C 109.5 . . ?
H58B C58 H58C 109.5 . . ?
C54 C60 H60A 109.5 . . ?
C54 C60 H60B 109.5 . . ?
C54 C60 H60C 109.5 . . ?
H60A C60 H60B 109.5 . . ?
H60A C60 H60C 109.5 . . ?
H60B C60 H60C 109.5 . . ?
O53 C62 H62 111.7 . . ?
O53 C62 C70 108(2) . . ?
O53 C62 C88 102(2) . . ?
C70 C62 H62 111.7 . . ?
C88 C62 H62 111.7 . . ?
C88 C62 C70 111(3) . . ?
C32 C64 H64A 109.5 . . ?
C32 C64 H64B 109.5 . . ?
C32 C64 H64C 109.5 . . ?
H64A C64 H64B 109.5 . . ?
H64A C64 H64C 109.5 . . ?
H64B C64 H64C 109.5 . . ?
C6 C66 H66A 109.5 . . ?
C6 C66 H66B 109.5 . . ?
C6 C66 H66C 109.5 . . ?
H66A C66 H66B 109.5 . . ?
H66A C66 H66C 109.5 . . ?
H66B C66 H66C 109.5 . . ?
O35 C68 H68 94.0 . . ?
O35 C68 C76 118.1(17) . . ?
O35 C68 C101 122.7(18) . . ?
C76 C68 H68 94.0 . . ?
C76 C68 C101 117.7(11) . . ?
C101 C68 H68 94.0 . . ?
C62 C70 H70A 109.5 . . ?
C62 C70 H70B 109.5 . . ?
C62 C70 H70C 109.5 . . ?
H70A C70 H70B 109.5 . . ?
H70A C70 H70C 109.5 . . ?
H70B C70 H70C 109.5 . . ?
O69 C72 C34 104(2) . . ?
O69 C72 H72 106.7 . . ?
O69 C72 C78 105(2) . . ?
C34 C72 H72 106.7 . . ?
C78 C72 C34 126(3) . . ?
C78 C72 H72 106.7 . . ?
C32 C74 H74A 109.5 . . ?
C32 C74 H74B 109.5 . . ?
C32 C74 H74C 109.5 . . ?
H74A C74 H74B 109.5 . . ?
H74A C74 H74C 109.5 . . ?
H74B C74 H74C 109.5 . . ?
C68 C76 H76A 109.5 . . ?
C68 C76 H76B 109.5 . . ?
C68 C76 H76C 109.5 . . ?
H76A C76 H76B 109.5 . . ?
H76A C76 H76C 109.5 . . ?
H76B C76 H76C 109.5 . . ?
C72 C78 H78A 109.5 . . ?
C72 C78 H78B 109.5 . . ?
C72 C78 H78C 109.5 . . ?
H78A C78 H78B 109.5 . . ?
H78A C78 H78C 109.5 . . ?
H78B C78 H78C 109.5 . . ?
C10 C80 H80A 109.5 . . ?
C10 C80 H80B 109.5 . . ?
C10 C80 H80C 109.5 . . ?
H80A C80 H80B 109.5 . . ?
H80A C80 H80C 109.5 . . ?
H80B C80 H80C 109.5 . . ?
Ti15 O83 Ti9 148.0(10) . . ?
Ti11 O83 Ti15 103.0(12) . . ?
Ti23 O83 Ti15 110.9(12) . . ?
Ti23 O83 Ti11 119.4(13) . . ?
Ti23 O83 Ti9 90.6(12) . . ?
C20 C82 H82A 109.5 . . ?
C20 C82 H82B 109.5 . . ?
C20 C82 H82C 109.5 . . ?
H82A C82 H82B 109.5 . . ?
H82A C82 H82C 109.5 . . ?
H82B C82 H82C 109.5 . . ?
C20 C84 H84A 108.2 . . ?
C20 C84 H84B 109.5 . . ?
C20 C84 H84C 110.8 . . ?
H84A C84 H84B 109.5 . . ?
H84A C84 H84C 109.5 . . ?
H84B C84 H84C 109.4 . . ?
C54 C86 H86A 109.5 . . ?
C54 C86 H86B 109.5 . . ?
C54 C86 H86C 109.5 . . ?
H86A C86 H86B 109.5 . . ?
H86A C86 H86C 109.5 . . ?
H86B C86 H86C 109.5 . . ?
C62 C88 H88A 109.5 . . ?
C62 C88 H88B 109.5 . . ?
C62 C88 H88C 109.5 . . ?
H88A C88 H88B 109.5 . . ?
H88A C88 H88C 109.5 . . ?
H88B C88 H88C 109.5 . . ?
Ti7 O21 Ti2 102.3(8) . . ?
C75 O21 Ti7 129.0(18) . . ?
C75 O21 Ti2 129(2) . . ?
Ti11 O85 Ti23 104.7(7) . . ?
Ti9 O85 Ti23 88.8(8) . . ?
C56 C90 H90A 109.5 . . ?
C56 C90 H90B 109.5 . . ?
C56 C90 H90C 109.5 . . ?
H90A C90 H90B 109.5 . . ?
H90A C90 H90C 109.5 . . ?
H90B C90 H90C 109.5 . . ?
C56 C92 H92A 109.5 . . ?
C56 C92 H92B 109.5 . . ?
C56 C92 H92C 109.5 . . ?
H92A C92 H92B 109.5 . . ?
H92A C92 H92C 109.5 . . ?
H92B C92 H92C 109.5 . . ?
Ti19 O11 Ti7 137.9(14) . . ?
Ti21 O11 Ti7 106.6(13) . . ?
Ti21 O11 Ti19 101.9(14) . . ?
Ti21 O11 Ti1A 151.4(17) . . ?
Ti1A O11 Ti7 96.0(12) . . ?
H94A C94 H94B 109.5 . . ?
H94A C94 H94C 109.5 . . ?
H94B C94 H94C 109.5 . . ?
C96 C94 H94A 109.5 . . ?
C96 C94 H94B 109.5 . . ?
C96 C94 H94C 109.5 . . ?
O75 C96 C94 109(3) . . ?
O75 C96 H96 105.6 . . ?
O75 C96 C61 111.7(9) . . ?
C94 C96 H96 105.6 . . ?
C94 C96 C61 118.5(9) . . ?
C61 C96 H96 105.6 . . ?
W5 O91 W11 127.7(11) . . ?
C98 O23 Ti15 161(2) . . ?
Ti15 O93 Ti11 97.5(12) . . ?
Ti15 O93 Ti5B 87.1(11) . . ?
C49 O93 Ti15 134(2) . . ?
C49 O93 Ti11 127(2) . . ?
C49 O93 Ti5B 117.0(19) . . ?
C9 O47 Ti7 172.7(17) . . ?
O23 C98 H98 105.4 . . ?
C100 C98 O23 110.4(9) . . ?
C100 C98 H98 105.4 . . ?
C27 C98 O23 110.9(10) . . ?
C27 C98 H98 105.4 . . ?
C27 C98 C100 118.3(10) . . ?
C98 C100 H10D 109.5 . . ?
C98 C100 H10E 109.5 . . ?
C98 C100 H10F 109.5 . . ?
H10D C100 H10E 109.5 . . ?
H10D C100 H10F 109.5 . . ?
H10E C100 H10F 109.5 . . ?
Ti2 O95 Ti7 100.5(11) . . ?
Ti2 O95 Ti9A 113.6(13) . . ?
Ti2 O95 Ti9B 84.8(10) . . ?
Ti9A O95 Ti7 96.0(12) . . ?
Ti9B O95 Ti7 132.1(15) . . ?
C77 O3 Ti11 157.4(18) . . ?
Ti3 O97 Ti7 132.9(13) . . ?
Ti3 O97 Ti21 112.8(13) . . ?
Ti21 O97 Ti7 97.8(11) . . ?
Ti9A O49 Ti2 100.7(8) . . ?
C43 O49 Ti2 131.1(18) . . ?
C43 O49 Ti9A 128.1(16) . . ?
C43 O49 Ti9B 128.7(16) . . ?
Ti9B O49 Ti2 84.2(9) . . ?
O55 C102 H102 114.1 . . ?
O55 C102 C13 99(2) . . ?
C51 C102 O55 101(2) . . ?
C51 C102 H102 114.1 . . ?
C51 C102 C13 113(3) . . ?
C13 C102 H102 114.1 . . ?
C102 C51 H51A 110.2 . . ?
C102 C51 H51B 109.1 . . ?
C102 C51 H51C 109.0 . . ?
H51A C51 H51B 109.5 . . ?
H51A C51 H51C 109.5 . . ?
H51B C51 H51C 109.5 . . ?
C102 C13 H13A 109.5 . . ?
C102 C13 H13B 109.5 . . ?
C102 C13 H13C 109.5 . . ?
H13A C13 H13B 109.5 . . ?
H13A C13 H13C 109.5 . . ?
H13B C13 H13C 109.5 . . ?
C12 C53 H53A 109.5 . . ?
C12 C53 H53B 109.5 . . ?
C12 C53 H53C 109.5 . . ?
H53A C53 H53B 109.5 . . ?
H53A C53 H53C 109.5 . . ?
H53B C53 H53C 109.5 . . ?
C98 C27 H27A 109.5 . . ?
C98 C27 H27B 109.5 . . ?
C98 C27 H27C 109.5 . . ?
H27A C27 H27B 109.5 . . ?
H27A C27 H27C 109.5 . . ?
H27B C27 H27C 109.5 . . ?
Ti13 O99 Ti9A 90.8(11) . . ?
Ti17 O99 Ti13 115.4(15) . . ?
Ti17 O99 Ti9A 130.0(13) . . ?
Ti9B O99 Ti13 122.2(16) . . ?
Ti9B O99 Ti17 101.8(15) . . ?
O39 C55 H55 111.8 . . ?
O39 C55 C7 110(3) . . ?
O39 C55 C57 92(2) . . ?
C7 C55 H55 111.8 . . ?
C57 C55 H55 111.8 . . ?
C57 C55 C7 117.5(10) . . ?
C55 C7 H7A 109.5 . . ?
C55 C7 H7B 109.5 . . ?
C55 C7 H7C 109.5 . . ?
H7A C7 H7B 109.5 . . ?
H7A C7 H7C 109.5 . . ?
H7B C7 H7C 109.5 . . ?
C55 C57 H57A 109.5 . . ?
C55 C57 H57B 109.5 . . ?
C55 C57 H57C 109.5 . . ?
H57A C57 H57B 109.5 . . ?
H57A C57 H57C 109.5 . . ?
H57B C57 H57C 109.5 . . ?
H29A C29 H29B 109.5 . . ?
H29A C29 H29C 109.5 . . ?
H29B C29 H29C 109.5 . . ?
C59 C29 H29A 109.5 . . ?
C59 C29 H29B 109.5 . . ?
C59 C29 H29C 109.5 . . ?
O81 C59 C29 112.6(10) . . ?
O81 C59 H59 98.5 . . ?
O81 C59 C15 112.0(10) . . ?
C29 C59 H59 98.5 . . ?
C15 C59 C29 129(3) . . ?
C15 C59 H59 98.5 . . ?
C59 C15 H15A 109.5 . . ?
C59 C15 H15B 109.5 . . ?
C59 C15 H15C 109.5 . . ?
H15A C15 H15B 109.5 . . ?
H15A C15 H15C 109.5 . . ?
H15B C15 H15C 109.5 . . ?
C96 C61 H61A 109.5 . . ?
C96 C61 H61B 109.5 . . ?
C96 C61 H61C 109.5 . . ?
H61A C61 H61B 109.5 . . ?
H61A C61 H61C 109.5 . . ?
H61B C61 H61C 109.5 . . ?
O29 C31 H31 107.7 . . ?
O29 C31 C63 101(2) . . ?
O29 C31 C2 114(3) . . ?
C63 C31 H31 107.7 . . ?
C2 C31 H31 107.7 . . ?
C2 C31 C63 117.6(10) . . ?
C31 C63 H63A 109.5 . . ?
C31 C63 H63B 109.5 . . ?
C31 C63 H63C 109.5 . . ?
H63A C63 H63B 109.5 . . ?
H63A C63 H63C 109.5 . . ?
H63B C63 H63C 109.5 . . ?
C31 C2 H2A 109.5 . . ?
C31 C2 H2B 109.5 . . ?
C31 C2 H2C 109.5 . . ?
H2A C2 H2B 109.5 . . ?
H2A C2 H2C 109.5 . . ?
H2B C2 H2C 109.5 . . ?
H65A C65 H65B 109.5 . . ?
H65A C65 H65C 109.5 . . ?
H65B C65 H65C 109.5 . . ?
C67 C65 H65A 109.5 . . ?
C67 C65 H65B 109.5 . . ?
C67 C65 H65C 109.5 . . ?
H33A C33 H33B 109.5 . . ?
H33A C33 H33C 109.5 . . ?
H33B C33 H33C 109.5 . . ?
C67 C33 H33A 109.5 . . ?
C67 C33 H33B 109.5 . . ?
C67 C33 H33C 109.5 . . ?
O77 C67 C65 112.5(10) . . ?
O77 C67 C33 99(2) . . ?
O77 C67 H67 108.7 . . ?
C65 C67 C33 118.8(9) . . ?
C65 C67 H67 108.7 . . ?
C33 C67 H67 108.7 . . ?
H71A C71 H71B 109.4 . . ?
H71A C71 H71C 109.5 . . ?
H71B C71 H71C 109.5 . . ?
C9 C71 H71A 109.8 . . ?
C9 C71 H71B 114.8 . . ?
C9 C71 H71C 103.7 . . ?
O47 C9 C71 112.0(10) . . ?
O47 C9 H9 98.9 . . ?
O47 C9 C73 112.0(11) . . ?
C71 C9 H9 98.9 . . ?
C71 C9 C73 129(3) . . ?
C73 C9 H9 98.9 . . ?
C9 C73 H73A 109.5 . . ?
C9 C73 H73B 109.5 . . ?
C9 C73 H73C 109.5 . . ?
H73A C73 H73B 109.5 . . ?
H73A C73 H73C 109.5 . . ?
H73B C73 H73C 109.5 . . ?
H37A C37 H37B 109.5 . . ?
H37A C37 H37C 109.3 . . ?
H37B C37 H37C 109.5 . . ?
C75 C37 H37A 112.3 . . ?
C75 C37 H37B 102.9 . . ?
C75 C37 H37C 113.2 . . ?
O21 C75 C37 110(3) . . ?
O21 C75 H75 105.1 . . ?
O21 C75 C19 114(3) . . ?
C37 C75 H75 105.1 . . ?
C19 C75 C37 117.2(12) . . ?
C19 C75 H75 105.1 . . ?
C75 C19 H19A 109.5 . . ?
C75 C19 H19B 109.5 . . ?
C75 C19 H19C 109.5 . . ?
H19A C19 H19B 109.5 . . ?
H19A C19 H19C 109.5 . . ?
H19B C19 H19C 109.5 . . ?
Ti3 O25 Ti21 91.5(5) . . ?
Ti11 O25 Ti3 107.8(7) . . ?
Ti11 O25 Ti21 128.1(9) . . ?
Ti9 O25 Ti3 137.6(17) . . ?
Ti9 O25 Ti21 82.2(12) . . ?
Ti13 O101 Ti15 131.0(13) . . ?
Ti13 O101 Ti17 104.8(13) . . ?
Ti17 O101 Ti15 96.3(11) . . ?
Ti13 O51 Ti23 131.6(14) . . ?
Ti19 O51 Ti13 105.6(11) . . ?
Ti19 O51 Ti23 98.8(10) . . ?
O3 C77 H77 108.0 . . ?
O3 C77 C39 111.8(11) . . ?
O3 C77 C79 103(3) . . ?
C39 C77 H77 108.0 . . ?
C79 C77 H77 108.0 . . ?
C79 C77 C39 117.3(12) . . ?
C77 C39 H39A 109.5 . . ?
C77 C39 H39B 109.5 . . ?
C77 C39 H39C 109.5 . . ?
H39A C39 H39B 109.5 . . ?
H39A C39 H39C 109.5 . . ?
H39B C39 H39C 109.5 . . ?
C77 C79 H79A 109.5 . . ?
C77 C79 H79B 109.5 . . ?
C77 C79 H79C 109.5 . . ?
H79A C79 H79B 109.5 . . ?
H79A C79 H79C 109.5 . . ?
H79B C79 H79C 109.5 . . ?
O9 C5 H5 89.2 . . ?
O9 C5 C81 119(2) . . ?
O9 C5 C41 123(2) . . ?
C81 C5 H5 93.6 . . ?
C81 C5 C41 118.1(10) . . ?
C41 C5 H5 89.8 . . ?
C5 C81 H81A 109.5 . . ?
C5 C81 H81B 109.5 . . ?
C5 C81 H81C 109.5 . . ?
H81A C81 H81B 109.5 . . ?
H81A C81 H81C 109.5 . . ?
H81B C81 H81C 109.5 . . ?
C5 C41 H41A 111.6 . . ?
C5 C41 H41B 109.0 . . ?
C5 C41 H41C 107.9 . . ?
H41A C41 H41B 109.5 . . ?
H41A C41 H41C 109.4 . . ?
H41B C41 H41C 109.5 . . ?
H83A C83 H83B 109.5 . . ?
H83A C83 H83C 109.5 . . ?
H83B C83 H83C 109.5 . . ?
C21 C83 H83A 109.5 . . ?
C21 C83 H83B 109.5 . . ?
C21 C83 H83C 109.5 . . ?
O19 C21 C83 114(3) . . ?
O19 C21 H21 110.9 . . ?
O19 C21 C85 98(3) . . ?
C83 C21 H21 110.9 . . ?
C85 C21 C83 111(4) . . ?
C85 C21 H21 110.9 . . ?
C21 C85 H85A 109.5 . . ?
C21 C85 H85B 109.5 . . ?
C21 C85 H85C 109.5 . . ?
H85A C85 H85B 109.5 . . ?
H85A C85 H85C 109.5 . . ?
H85B C85 H85C 109.5 . . ?
Ti13 O103 Ti9A 100.5(6) . . ?
Ti13 O103 Ti19 97.7(7) . . ?
Ti19 O103 Ti9A 128.4(9) . . ?
Ti1A O103 Ti13 146.8(12) . . ?
O49 C43 H43 104.8 . . ?
O49 C43 C87 112.5(9) . . ?
O49 C43 C11 111.2(10) . . ?
C87 C43 H43 104.8 . . ?
C87 C43 C11 117.5(11) . . ?
C11 C43 H43 104.8 . . ?
C43 C87 H87A 108.1 . . ?
C43 C87 H87B 110.7 . . ?
C43 C87 H87C 109.6 . . ?
H87A C87 H87B 109.5 . . ?
H87A C87 H87C 109.5 . . ?
H87B C87 H87C 109.5 . . ?
C43 C11 H11A 108.9 . . ?
C43 C11 H11B 108.5 . . ?
C43 C11 H11C 111.0 . . ?
H11A C11 H11B 109.5 . . ?
H11A C11 H11C 109.5 . . ?
H11B C11 H11C 109.5 . . ?
O67 C89 H89 106.9 . . ?
O67 C89 C45 107(3) . . ?
O67 C89 C91 112.0(11) . . ?
C45 C89 H89 106.9 . . ?
C45 C89 C91 117.0(11) . . ?
C91 C89 H89 106.9 . . ?
C89 C45 H45A 109.5 . . ?
C89 C45 H45B 109.5 . . ?
C89 C45 H45C 109.5 . . ?
H45A C45 H45B 109.5 . . ?
H45A C45 H45C 109.5 . . ?
H45B C45 H45C 109.5 . . ?
C89 C91 H91A 109.5 . . ?
C89 C91 H91B 109.5 . . ?
C89 C91 H91C 109.5 . . ?
H91A C91 H91B 109.5 . . ?
H91A C91 H91C 109.5 . . ?
H91B C91 H91C 109.5 . . ?
H23A C23 H23B 109.5 . . ?
H23A C23 H23C 109.5 . . ?
H23B C23 H23C 109.5 . . ?
C47 C23 H23A 112.9 . . ?
C47 C23 H23B 98.9 . . ?
C47 C23 H23C 115.9 . . ?
H93A C93 H93B 109.5 . . ?
H93A C93 H93C 109.5 . . ?
H93B C93 H93C 109.5 . . ?
C47 C93 H93A 109.5 . . ?
C47 C93 H93B 109.5 . . ?
C47 C93 H93C 109.5 . . ?
O79 C47 C23 111.9(10) . . ?
O79 C47 C93 114.1(9) . . ?
O79 C47 H47 103.9 . . ?
C23 C47 H47 103.9 . . ?
C93 C47 C23 117.2(9) . . ?
C93 C47 H47 103.9 . . ?
O41 C95 H95 91.8 . . ?
O41 C95 C3 120(2) . . ?
O41 C95 C97 111(2) . . ?
C3 C95 H95 98.9 . . ?
C3 C95 C97 129(2) . . ?
C97 C95 H95 83.3 . . ?
C95 C3 H3A 109.5 . . ?
C95 C3 H3B 109.5 . . ?
C95 C3 H3C 109.5 . . ?
H3A C3 H3B 109.5 . . ?
H3A C3 H3C 109.5 . . ?
H3B C3 H3C 109.5 . . ?
C95 C97 H97A 109.5 . . ?
C95 C97 H97B 109.5 . . ?
C95 C97 H97C 109.5 . . ?
H97A C97 H97B 109.5 . . ?
H97A C97 H97C 109.5 . . ?
H97B C97 H97C 109.5 . . ?
O93 C49 H49 98.6 . . ?
O93 C49 C99 121(2) . . ?
O93 C49 C25 114(3) . . ?
C99 C49 H49 98.6 . . ?
C25 C49 H49 98.6 . . ?
C25 C49 C99 119(2) . . ?
C49 C99 H99A 109.5 . . ?
C49 C99 H99B 109.5 . . ?
C49 C99 H99C 109.5 . . ?
H99A C99 H99B 109.5 . . ?
H99A C99 H99C 109.5 . . ?
H99B C99 H99C 109.5 . . ?
C49 C25 H25A 109.5 . . ?
C49 C25 H25B 109.5 . . ?
C49 C25 H25C 109.5 . . ?
H25A C25 H25B 109.5 . . ?
H25A C25 H25C 109.5 . . ?
H25B C25 H25C 109.5 . . ?
C68 C101 H10A 103.4 . . ?
C68 C101 H10B 105.5 . . ?
C68 C101 H10C 119.2 . . ?
H10A C101 H10B 109.5 . . ?
H10A C101 H10C 109.5 . . ?
H10B C101 H10C 109.5 . . ?
Ti21 Ti9 Ti3 73.6(4) . . ?
Ti21 Ti9 Ti23 86.7(5) . . ?
Ti21 Ti9 O71 112.5(8) . . ?
Ti23 Ti9 Ti3 128.8(5) . . ?
O88 Ti9 Ti3 112.7(9) . . ?
O88 Ti9 Ti21 45.6(7) . . ?
O88 Ti9 Ti23 43.5(7) . . ?
O88 Ti9 O71 132.6(10) . . ?
O71 Ti9 Ti3 43.5(6) . . ?
O71 Ti9 Ti23 111.8(6) . . ?
O83 Ti9 Ti3 99.0(9) . . ?
O83 Ti9 Ti21 104.7(8) . . ?
O83 Ti9 Ti23 40.7(7) . . ?
O83 Ti9 O88 76.3(10) . . ?
O83 Ti9 O71 71.1(9) . . ?
O85 Ti9 Ti3 156.8(9) . . ?
O85 Ti9 Ti21 123.4(8) . . ?
O85 Ti9 Ti23 46.7(4) . . ?
O85 Ti9 O88 78.9(9) . . ?
O85 Ti9 O71 113.7(10) . . ?
O85 Ti9 O83 63.2(10) . . ?
O25 Ti9 Ti3 29.0(12) . . ?
O25 Ti9 Ti21 74.8(11) . . ?
O25 Ti9 Ti23 154.5(15) . . ?
O25 Ti9 O88 120.3(14) . . ?
O25 Ti9 O71 61.8(12) . . ?
O25 Ti9 O83 127.4(17) . . ?
O25 Ti9 O85 158.5(15) . . ?
Ti2 Ti9B Ti13 124.6(4) . . ?
Ti17 Ti9B Ti13 66.4(3) . . ?
Ti17 Ti9B Ti2 85.6(4) . . ?
O63 Ti9B Ti13 104.2(8) . . ?
O63 Ti9B Ti2 44.7(7) . . ?
O63 Ti9B Ti17 43.5(7) . . ?
O63 Ti9B O77 169.3(10) . . ?
O77 Ti9B Ti13 82.9(6) . . ?
O77 Ti9B Ti2 136.9(7) . . ?
O77 Ti9B Ti17 137.5(7) . . ?
O95 Ti9B Ti13 87.2(8) . . ?
O95 Ti9B Ti2 47.2(8) . . ?
O95 Ti9B Ti17 95.2(9) . . ?
O95 Ti9B O63 76.2(11) . . ?
O95 Ti9B O77 112.6(10) . . ?
O49 Ti9B Ti13 161.8(11) . . ?
O49 Ti9B Ti2 58.1(9) . . ?
O49 Ti9B Ti17 130.3(11) . . ?
O49 Ti9B O63 89.3(13) . . ?
O49 Ti9B O77 85.6(11) . . ?
O49 Ti9B O95 84.2(11) . . ?
O99 Ti9B Ti13 31.6(10) . . ?
O99 Ti9B Ti2 124.1(12) . . ?
O99 Ti9B Ti17 42.4(11) . . ?
O99 Ti9B O63 85.7(13) . . ?
O99 Ti9B O77 96.9(13) . . ?
O99 Ti9B O95 107.5(13) . . ?
O99 Ti9B O49 165.7(15) . . ?
Ti13 Ti1A Ti21 99.5(4) . . ?
Ti7 Ti1A Ti13 110.3(4) . . ?
Ti7 Ti1A Ti21 58.5(3) . . ?
O37 Ti1A Ti13 117.7(8) . . ?
O37 Ti1A Ti7 40.8(7) . . ?
O37 Ti1A Ti21 97.7(8) . . ?
O37 Ti1A O81 148.6(11) . . ?
O81 Ti1A Ti13 92.8(7) . . ?
O81 Ti1A Ti7 137.4(7) . . ?
O81 Ti1A Ti21 83.3(7) . . ?
O11 Ti1A Ti13 110.1(10) . . ?
O11 Ti1A Ti7 46.8(9) . . ?
O11 Ti1A Ti21 14.2(9) . . ?
O11 Ti1A O37 84.3(12) . . ?
O11 Ti1A O81 92.3(11) . . ?
O103 Ti1A Ti13 19.2(7) . . ?
O103 Ti1A Ti7 115.3(9) . . ?
O103 Ti1A Ti21 118.3(9) . . ?
O103 Ti1A O37 108.3(10) . . ?
O103 Ti1A O81 98.4(10) . . ?
O103 Ti1A O11 127.8(14) . . ?
Ti3 Ti5B Ti15 112.9(5) . . ?
O65 Ti5B Ti3 38.8(6) . . ?
O65 Ti5B Ti15 121.8(8) . . ?
O65 Ti5B O93 148.8(11) . . ?
O71 Ti5B Ti3 28.1(11) . . ?
O71 Ti5B Ti15 101.1(12) . . ?
O71 Ti5B O65 66.9(12) . . ?
O71 Ti5B O79 131.6(13) . . ?
O71 Ti5B O5 130.0(17) . . ?
O71 Ti5B O93 90.9(13) . . ?
O79 Ti5B Ti3 109.4(7) . . ?
O79 Ti5B Ti15 125.0(7) . . ?
O79 Ti5B O65 75.8(9) . . ?
O79 Ti5B O93 133.8(10) . . ?
O5 Ti5B Ti3 123.1(9) . . ?
O5 Ti5B Ti15 40.1(8) . . ?
O5 Ti5B O65 103.5(10) . . ?
O5 Ti5B O79 87.1(11) . . ?
O5 Ti5B O93 73.4(10) . . ?
O93 Ti5B Ti3 116.3(8) . . ?
O93 Ti5B Ti15 38.5(6) . . ?

loop_
_geom_bond_atom_site_label_1
_geom_bond_atom_site_label_2
_geom_bond_distance
_geom_bond_site_symmetry_2
_geom_bond_publ_flag
W1 O1 1.866(12) . ?
W1 O8 1.894(9) . ?
W1 O40 1.894(18) . ?
W1 O78 1.890(9) . ?
W1 O27 1.7196(11) . ?
W1 O7 2.374(18) . ?
W4 O1 1.887(9) . ?
W4 O6 1.894(9) . ?
W4 O14 1.866(16) . ?
W4 O20 2.381(18) . ?
W4 O38 1.893(9) . ?
W4 O46 1.7194(11) . ?
W6 O4 1.859(12) . ?
W6 O20 2.398(17) . ?
W6 O38 1.900(16) . ?
W6 O58 1.855(18) . ?
W6 O66 1.91(2) . ?
W6 O43 1.7195(11) . ?
W8 O6 1.881(12) . ?
W8 O8 1.886(12) . ?
W8 O36 1.907(18) . ?
W8 O68 1.884(9) . ?
W8 O86 2.379(19) . ?
W8 O98 1.7196(11) . ?
W10 O40 1.895(18) . ?
W10 O56 1.88(2) . ?
W10 O74 1.89(2) . ?
W10 O102 1.897(9) . ?
W10 O7 2.434(18) . ?
W10 O45 1.7196(11) . ?
W12 O12 1.891(9) . ?
W12 O74 1.878(19) . ?
W12 O78 1.886(9) . ?
W12 O96 1.894(9) . ?
W12 O7 2.411(19) . ?
W12 O15 1.7196(11) . ?
W3 O4 1.899(9) . ?
W3 O30 1.844(12) . ?
W3 O36 1.88(2) . ?
W3 O44 1.889(9) . ?
W3 O86 2.399(18) . ?
W3 O89 1.7196(11) . ?
W7 O12 1.864(12) . ?
W7 O14 1.897(9) . ?
W7 O20 2.410(19) . ?
W7 O66 1.877(18) . ?
W7 O104 1.872(12) . ?
W7 O61 1.7196(11) . ?
W2 O44 1.890(16) . ?
W2 O52 1.83(2) . ?
W2 O56 1.892(18) . ?
W2 O68 1.870(17) . ?
W2 O86 2.393(19) . ?
W2 O73 1.7196(11) . ?
W9 O30 1.900(9) . ?
W9 O58 1.904(18) . ?
W9 O80 2.394(18) . ?
W9 O84 1.895(16) . ?
W9 O2 1.89(2) . ?
W9 O17 1.7196(11) . ?
W5 O52 1.94(2) . ?
W5 O80 2.436(18) . ?
W5 O84 1.888(9) . ?
W5 O102 1.882(12) . ?
W5 O33 1.7196(11) . ?
W5 O91 1.85(2) . ?
W11 O80 2.41(2) . ?
W11 O96 1.869(12) . ?
W11 O104 1.893(9) . ?
W11 O2 1.94(2) . ?
W11 O87 1.7197(11) . ?
W11 O91 1.92(2) . ?
Ti1 Ti4 3.033(7) . ?
Ti1 Ti6 3.068(7) . ?
Ti1 Ti12 3.023(6) . ?
Ti1 O10 1.976(18) . ?
Ti1 O28 1.938(19) . ?
Ti1 O48 1.718(18) . ?
Ti1 O54 1.97(2) . ?
Ti1 O64 1.978(19) . ?
Ti1 O70 1.98(2) . ?
Ti4 Ti6 3.062(7) . ?
Ti4 Ti10 3.032(7) . ?
Ti4 O18 1.981(18) . ?
Ti4 O22 1.884(17) . ?
Ti4 O28 1.92(2) . ?
Ti4 O32 1.983(19) . ?
Ti4 O54 1.967(19) . ?
Ti4 O76 1.746(9) . ?
Ti6 Ti14 3.036(7) . ?
Ti6 O16 2.016(18) . ?
Ti6 O22 1.864(19) . ?
Ti6 O28 1.978(18) . ?
Ti6 O34 1.95(2) . ?
Ti6 O62 1.745(9) . ?
Ti6 O64 1.951(19) . ?
Ti8 Ti10 2.930(7) . ?
Ti8 Ti12 2.931(7) . ?
Ti8 Ti24 3.027(7) . ?
Ti8 O10 1.875(19) . ?
Ti8 O18 1.871(19) . ?
Ti8 O24 1.97(2) . ?
Ti8 O26 1.948(19) . ?
Ti8 O13 1.69(2) . ?
Ti10 Ti16 2.926(7) . ?
Ti10 O18 1.947(19) . ?
Ti10 O26 1.859(19) . ?
Ti10 O32 1.938(19) . ?
Ti10 O72 1.86(2) . ?
Ti10 O35 1.66(2) . ?
Ti12 Ti20 2.930(7) . ?
Ti12 O10 1.927(19) . ?
Ti12 O24 1.855(19) . ?
Ti12 O70 1.940(18) . ?
Ti12 O82 1.88(2) . ?
Ti12 O55 1.727(19) . ?
Ti14 Ti16 2.895(7) . ?
Ti14 Ti20 2.956(7) . ?
Ti14 O16 1.791(9) . ?
Ti14 O34 1.974(19) . ?
Ti14 O50 1.88(2) . ?
Ti14 O60 1.92(2) . ?
Ti14 O69 1.805(9) . ?
Ti16 Ti22 3.052(7) . ?
Ti16 O16 1.921(19) . ?
Ti16 O32 1.883(19) . ?
Ti16 O50 1.95(2) . ?
Ti16 O72 1.953(19) . ?
Ti16 O31 1.697(18) . ?
Ti18 Ti20 3.026(7) . ?
Ti18 Ti22 3.068(8) . ?
Ti18 Ti24 3.041(7) . ?
Ti18 O42 1.94(2) . ?
Ti18 O60 1.966(19) . ?
Ti18 O82 1.99(2) . ?
Ti18 O90 1.77(2) . ?
Ti18 O94 1.94(2) . ?
Ti18 O100 1.98(2) . ?
Ti20 O34 1.898(19) . ?
Ti20 O60 1.95(2) . ?
Ti20 O70 1.85(2) . ?
Ti20 O82 1.943(19) . ?
Ti20 O29 1.70(2) . ?
Ti22 Ti24 3.072(7) . ?
Ti22 O42 2.00(2) . ?
Ti22 O50 1.982(19) . ?
Ti22 O72 1.98(2) . ?
Ti22 O92 1.96(2) . ?
Ti22 O100 1.99(2) . ?
Ti22 O57 1.70(2) . ?
Ti24 O24 1.965(19) . ?
Ti24 O26 1.99(2) . ?
Ti24 O42 1.949(19) . ?
Ti24 O92 1.95(2) . ?
Ti24 O94 1.98(2) . ?
Ti24 O53 1.727(9) . ?
Ti3 Ti2 3.264(9) . ?
Ti3 Ti5A 2.960(10) . ?
Ti3 Ti21 3.127(10) . ?
Ti3 Ti11 3.163(11) . ?
Ti3 O59 1.69(2) . ?
Ti3 O65 1.84(2) . ?
Ti3 O71 1.99(3) . ?
Ti3 O97 1.80(3) . ?
Ti3 O25 1.993(10) . ?
Ti3 Ti9 2.775(15) . ?
Ti3 Ti5B 2.941(15) . ?
Ti13 Ti17 3.067(10) . ?
Ti13 Ti9A 3.032(11) . ?
Ti13 Ti19 2.875(12) . ?
Ti13 Ti23 3.330(10) . ?
Ti13 O67 1.70(2) . ?
Ti13 O99 1.84(3) . ?
Ti13 O101 1.88(3) . ?
Ti13 O51 1.82(2) . ?
Ti13 O103 1.899(10) . ?
Ti13 Ti9B 2.970(12) . ?
Ti13 Ti1A 3.155(13) . ?
Ti7 Ti2 3.001(9) . ?
Ti7 Ti9A 2.919(10) . ?
Ti7 Ti21 3.070(10) . ?
Ti7 O37 1.87(3) . ?
Ti7 O21 1.85(2) . ?
Ti7 O11 2.10(3) . ?
Ti7 O47 1.680(19) . ?
Ti7 O95 1.98(2) . ?
Ti7 O97 2.11(3) . ?
Ti7 Ti1A 2.867(13) . ?
Ti15 Ti17 3.017(9) . ?
Ti15 Ti11 2.900(11) . ?
Ti15 Ti23 3.014(10) . ?
Ti15 O5 1.98(3) . ?
Ti15 O41 1.966(10) . ?
Ti15 O83 1.86(3) . ?
Ti15 O23 1.77(2) . ?
Ti15 O93 1.88(3) . ?
Ti15 O101 2.06(3) . ?
Ti15 Ti5B 3.015(15) . ?
P1 O20 1.521(19) . ?
P1 O80 1.51(2) . ?
P1 O86 1.52(2) . ?
P1 O7 1.509(19) . ?
Ti2 Ti9A 3.245(12) . ?
Ti2 Ti5A 2.821(12) . ?
Ti2 O63 1.87(3) . ?
Ti2 O65 1.92(3) . ?
Ti2 O9 1.70(2) . ?
Ti2 O21 2.00(2) . ?
Ti2 O95 1.93(3) . ?
Ti2 O49 2.23(2) . ?
Ti2 Ti9B 2.613(14) . ?
Ti17 Ti5A 2.764(11) . ?
Ti17 O63 1.82(3) . ?
Ti17 O39 1.819(10) . ?
Ti17 O5 1.833(10) . ?
Ti17 O99 1.79(3) . ?
Ti17 O101 1.99(3) . ?
Ti17 Ti9B 2.601(14) . ?
Ti9A O37 2.10(3) . ?
Ti9A O77 1.81(2) . ?
Ti9A O95 1.95(3) . ?
Ti9A O49 1.98(2) . ?
Ti9A O99 2.39(3) . ?
Ti9A O103 2.043(10) . ?
Ti19 Ti21 2.828(11) . ?
Ti19 Ti23 2.752(14) . ?
Ti19 O88 2.09(3) . ?
Ti19 O81 1.65(2) . ?
Ti19 O11 1.92(3) . ?
Ti19 O51 1.79(3) . ?
Ti19 O103 1.919(10) . ?
Ti5A O63 2.12(3) . ?
Ti5A O65 1.69(3) . ?
Ti5A O71 1.926(10) . ?
Ti5A O79 1.729(9) . ?
Ti5A O5 1.87(3) . ?
Ti21 O88 1.80(3) . ?
Ti21 O75 1.72(2) . ?
Ti21 O11 1.72(3) . ?
Ti21 O97 1.96(3) . ?
Ti21 O25 2.358(10) . ?
Ti21 Ti9 2.421(16) . ?
Ti21 Ti1A 3.355(14) . ?
Ti11 Ti23 3.151(11) . ?
Ti11 O71 1.908(10) . ?
Ti11 O83 1.847(10) . ?
Ti11 O85 1.971(10) . ?
Ti11 O93 1.98(3) . ?
Ti11 O3 1.8298(11) . ?
Ti11 O25 1.921(10) . ?
Ti23 O88 1.91(3) . ?
Ti23 O19 1.820(10) . ?
Ti23 O41 1.951(10) . ?
Ti23 O83 1.80(3) . ?
Ti23 O85 2.008(10) . ?
Ti23 O51 1.834(10) . ?
Ti23 Ti9 2.761(15) . ?
O48 C22 1.483(10) . ?
O54 C1 1.46(4) . ?
O62 C14 1.40(4) . ?
O64 C30 1.44(3) . ?
O76 C12 1.41(4) . ?
O88 Ti9 2.20(3) . ?
O90 C20 1.40(4) . ?
O92 C32 1.482(10) . ?
O94 C6 1.48(4) . ?
O100 C8 1.45(4) . ?
O13 C4 1.41(4) . ?
O53 C62 1.487(10) . ?
O55 C102 1.490(10) . ?
O57 C10 1.485(10) . ?
O29 C31 1.470(7) . ?
O59 C54 1.483(10) . ?
O31 C56 1.466(7) . ?
O63 Ti9B 2.22(3) . ?
O65 Ti5B 2.40(3) . ?
O67 C89 1.454(10) . ?
O69 C72 1.487(10) . ?
O35 C68 1.26(2) . ?
O71 Ti9 2.58(2) . ?
O71 Ti5B 1.17(2) . ?
O9 C5 1.438(10) . ?
O37 Ti1A 2.10(3) . ?
C1 H1 0.9800 . ?
C1 C24 1.491(10) . ?
C1 C38 1.4900(11) . ?
C4 H4 0.9800 . ?
C4 C26 1.489(10) . ?
C4 C46 1.490(10) . ?
O75 C96 1.467(7) . ?
O19 C21 1.446(10) . ?
C6 H6 0.9800 . ?
C6 C44 1.489(10) . ?
C6 C66 1.491(7) . ?
O77 C67 1.459(10) . ?
O77 Ti9B 2.55(2) . ?
O39 C55 1.467(7) . ?
O79 C47 1.452(9) . ?
O79 Ti5B 2.14(2) . ?
C8 H8 0.9800 . ?
C8 C40 1.486(7) . ?
C8 C48 1.490(10) . ?
C10 H10 0.9800 . ?
C10 C28 1.488(7) . ?
C10 C80 1.488(7) . ?
C12 H12 0.9800 . ?
C12 C36 1.488(7) . ?
C12 C53 1.489(10) . ?
C14 H14 0.9800 . ?
C14 C52 1.489(10) . ?
C14 C58 1.488(10) . ?
C16 H16A 0.9600 . ?
C16 H16B 0.9600 . ?
C16 H16C 0.9600 . ?
C16 C30 1.490(7) . ?
O5 Ti5B 1.93(2) . ?
C18 H18A 0.9600 . ?
C18 H18B 0.9600 . ?
C18 H18C 0.9600 . ?
C18 C30 1.488(10) . ?
C20 H20 0.9810 . ?
C20 C82 1.489(10) . ?
C20 C84 1.4900(11) . ?
C22 H22 0.9800 . ?
C22 C42 1.489(7) . ?
C22 C50 1.488(7) . ?
C24 H24A 0.9600 . ?
C24 H24B 0.9600 . ?
C24 H24C 0.9600 . ?
C26 H26A 0.9600 . ?
C26 H26B 0.9600 . ?
C26 H26C 0.9600 . ?
C28 H28A 0.9600 . ?
C28 H28B 0.9600 . ?
C28 H28C 0.9600 . ?
C30 H30 0.9800 . ?
C32 H32 0.9800 . ?
C32 C64 1.486(7) . ?
C32 C74 1.488(6) . ?
C34 H34A 0.9600 . ?
C34 H34B 0.9600 . ?
C34 H34C 0.9600 . ?
C34 C72 1.489(6) . ?
C36 H36A 0.9600 . ?
C36 H36B 0.9600 . ?
C36 H36C 0.9600 . ?
C38 H38A 0.9607 . ?
C38 H38B 0.9600 . ?
C38 H38C 0.9602 . ?
C40 H40A 0.9600 . ?
C40 H40B 0.9600 . ?
C40 H40C 0.9600 . ?
C42 H42A 0.9600 . ?
C42 H42B 0.9600 . ?
C42 H42C 0.9600 . ?
C44 H44A 0.9600 . ?
C44 H44B 0.9600 . ?
C44 H44C 0.9600 . ?
C46 H46A 0.9600 . ?
C46 H46B 0.9600 . ?
C46 H46C 0.9600 . ?
C48 H48A 0.9600 . ?
C48 H48B 0.9600 . ?
C48 H48C 0.9600 . ?
C50 H50A 0.9600 . ?
C50 H50B 0.9600 . ?
C50 H50C 0.9600 . ?
O81 C59 1.453(10) . ?
O81 Ti1A 2.32(3) . ?
C52 H52A 0.9600 . ?
C52 H52B 0.9600 . ?
C52 H52C 0.9600 . ?
O41 C95 1.473(7) . ?
C54 H54 0.9800 . ?
C54 C60 1.487(7) . ?
C54 C86 1.488(6) . ?
C56 H56 0.9800 . ?
C56 C90 1.487(6) . ?
C56 C92 1.487(7) . ?
C58 H58A 0.9600 . ?
C58 H58B 0.9600 . ?
C58 H58C 0.9600 . ?
C60 H60A 0.9600 . ?
C60 H60B 0.9600 . ?
C60 H60C 0.9600 . ?
C62 H62 0.9800 . ?
C62 C70 1.488(7) . ?
C62 C88 1.488(6) . ?
C64 H64A 0.9600 . ?
C64 H64B 0.9600 . ?
C64 H64C 0.9600 . ?
C66 H66A 0.9600 . ?
C66 H66B 0.9600 . ?
C66 H66C 0.9600 . ?
C68 H68 0.9800 . ?
C68 C76 1.482(10) . ?
C68 C101 1.509(9) . ?
C70 H70A 0.9600 . ?
C70 H70B 0.9600 . ?
C70 H70C 0.9600 . ?
C72 H72 0.9800 . ?
C72 C78 1.487(7) . ?
C74 H74A 0.9600 . ?
C74 H74B 0.9600 . ?
C74 H74C 0.9600 . ?
C76 H76A 0.9600 . ?
C76 H76B 0.9600 . ?
C76 H76C 0.9600 . ?
C78 H78A 0.9600 . ?
C78 H78B 0.9600 . ?
C78 H78C 0.9600 . ?
C80 H80A 0.9600 . ?
C80 H80B 0.9600 . ?
C80 H80C 0.9600 . ?
O83 Ti9 2.07(2) . ?
C82 H82A 0.9600 . ?
C82 H82B 0.9600 . ?
C82 H82C 0.9600 . ?
C84 H84A 0.9609 . ?
C84 H84B 0.9604 . ?
C84 H84C 0.9596 . ?
C86 H86A 0.9600 . ?
C86 H86B 0.9600 . ?
C86 H86C 0.9600 . ?
C88 H88A 0.9600 . ?
C88 H88B 0.9600 . ?
C88 H88C 0.9600 . ?
O21 C75 1.460(10) . ?
O85 Ti9 1.94(2) . ?
C90 H90A 0.9600 . ?
C90 H90B 0.9600 . ?
C90 H90C 0.9600 . ?
C92 H92A 0.9600 . ?
C92 H92B 0.9600 . ?
C92 H92C 0.9600 . ?
O11 Ti1A 1.75(3) . ?
C94 H94A 0.9600 . ?
C94 H94B 0.9600 . ?
C94 H94C 0.9600 . ?
C94 C96 1.487(6) . ?
C96 H96 0.9800 . ?
C96 C61 1.488(6) . ?
O23 C98 1.489(10) . ?
O93 C49 1.454(10) . ?
O93 Ti5B 2.45(3) . ?
O47 C9 1.458(10) . ?
C98 H98 0.9800 . ?
C98 C100 1.488(6) . ?
C98 C27 1.486(7) . ?
C100 H10D 0.9600 . ?
C100 H10E 0.9600 . ?
C100 H10F 0.9600 . ?
O95 Ti9B 1.95(3) . ?
O3 C77 1.451(10) . ?
O49 C43 1.466(9) . ?
O49 Ti9B 1.60(2) . ?
C102 H102 0.9800 . ?
C102 C51 1.488(7) . ?
C102 C13 1.490(7) . ?
C51 H51A 0.9604 . ?
C51 H51B 0.9600 . ?
C51 H51C 0.9602 . ?
C13 H13A 0.9600 . ?
C13 H13B 0.9600 . ?
C13 H13C 0.9600 . ?
C53 H53A 0.9600 . ?
C53 H53B 0.9600 . ?
C53 H53C 0.9600 . ?
C27 H27A 0.9600 . ?
C27 H27B 0.9600 . ?
C27 H27C 0.9600 . ?
O99 Ti9B 1.55(3) . ?
C55 H55 0.9800 . ?
C55 C7 1.489(7) . ?
C55 C57 1.488(7) . ?
C7 H7A 0.9600 . ?
C7 H7B 0.9600 . ?
C7 H7C 0.9600 . ?
C57 H57A 0.9600 . ?
C57 H57B 0.9600 . ?
C57 H57C 0.9600 . ?
C29 H29A 0.9600 . ?
C29 H29B 0.9600 . ?
C29 H29C 0.9600 . ?
C29 C59 1.493(7) . ?
C59 H59 0.9800 . ?
C59 C15 1.491(7) . ?
C15 H15A 0.9600 . ?
C15 H15B 0.9600 . ?
C15 H15C 0.9600 . ?
C61 H61A 0.9600 . ?
C61 H61B 0.9600 . ?
C61 H61C 0.9600 . ?
C31 H31 0.9800 . ?
C31 C63 1.489(7) . ?
C31 C2 1.488(7) . ?
C63 H63A 0.9600 . ?
C63 H63B 0.9600 . ?
C63 H63C 0.9600 . ?
C2 H2A 0.9600 . ?
C2 H2B 0.9600 . ?
C2 H2C 0.9600 . ?
C65 H65A 0.9600 . ?
C65 H65B 0.9600 . ?
C65 H65C 0.9600 . ?
C65 C67 1.486(7) . ?
C33 H33A 0.9600 . ?
C33 H33B 0.9600 . ?
C33 H33C 0.9600 . ?
C33 C67 1.4899(11) . ?
C67 H67 0.9800 . ?
C71 H71A 0.9600 . ?
C71 H71B 0.9603 . ?
C71 H71C 0.9603 . ?
C71 C9 1.489(7) . ?
C9 H9 0.9800 . ?
C9 C73 1.491(10) . ?
C73 H73A 0.9600 . ?
C73 H73B 0.9600 . ?
C73 H73C 0.9600 . ?
C37 H37A 0.9600 . ?
C37 H37B 0.9595 . ?
C37 H37C 0.9627 . ?
C37 C75 1.493(10) . ?
C75 H75 0.9800 . ?
C75 C19 1.492(10) . ?
C19 H19A 0.9600 . ?
C19 H19B 0.9600 . ?
C19 H19C 0.9600 . ?
O25 Ti9 0.956(17) . ?
C77 H77 0.9800 . ?
C77 C39 1.495(10) . ?
C77 C79 1.493(10) . ?
C39 H39A 0.9600 . ?
C39 H39B 0.9600 . ?
C39 H39C 0.9600 . ?
C79 H79A 0.9600 . ?
C79 H79B 0.9600 . ?
C79 H79C 0.9600 . ?
C5 H5 0.9787 . ?
C5 C81 1.489(7) . ?
C5 C41 1.487(7) . ?
C81 H81A 0.9600 . ?
C81 H81B 0.9600 . ?
C81 H81C 0.9600 . ?
C41 H41A 0.9593 . ?
C41 H41B 0.9604 . ?
C41 H41C 0.9616 . ?
C83 H83A 0.9600 . ?
C83 H83B 0.9600 . ?
C83 H83C 0.9600 . ?
C83 C21 1.488(7) . ?
C21 H21 0.9800 . ?
C21 C85 1.485(10) . ?
C85 H85A 0.9600 . ?
C85 H85B 0.9600 . ?
C85 H85C 0.9600 . ?
O103 Ti1A 1.389(16) . ?
C43 H43 0.9800 . ?
C43 C87 1.487(7) . ?
C43 C11 1.496(10) . ?
C87 H87A 0.9596 . ?
C87 H87B 0.9601 . ?
C87 H87C 0.9603 . ?
C11 H11A 0.9598 . ?
C11 H11B 0.9600 . ?
C11 H11C 0.9600 . ?
C89 H89 0.9800 . ?
C89 C45 1.489(7) . ?
C89 C91 1.494(10) . ?
C45 H45A 0.9600 . ?
C45 H45B 0.9600 . ?
C45 H45C 0.9600 . ?
C91 H91A 0.9600 . ?
C91 H91B 0.9600 . ?
C91 H91C 0.9600 . ?
C23 H23A 0.9604 . ?
C23 H23B 0.9591 . ?
C23 H23C 0.9600 . ?
C23 C47 1.490(7) . ?
C93 H93A 0.9600 . ?
C93 H93B 0.9600 . ?
C93 H93C 0.9600 . ?
C93 C47 1.490(7) . ?
C47 H47 0.9800 . ?
C95 H95 0.9793 . ?
C95 C3 1.502(6) . ?
C95 C97 1.504(6) . ?
C3 H3A 0.9600 . ?
C3 H3B 0.9600 . ?
C3 H3C 0.9600 . ?
C97 H97A 0.9600 . ?
C97 H97B 0.9600 . ?
C97 H97C 0.9600 . ?
C49 H49 0.9800 . ?
C49 C99 1.492(7) . ?
C49 C25 1.491(7) . ?
C99 H99A 0.9600 . ?
C99 H99B 0.9600 . ?
C99 H99C 0.9600 . ?
C25 H25A 0.9600 . ?
C25 H25B 0.9600 . ?
C25 H25C 0.9600 . ?
C101 H10A 0.9595 . ?
C101 H10B 0.9597 . ?
C101 H10C 0.9601 . ?

loop_
_geom_torsion_atom_site_label_1
_geom_torsion_atom_site_label_2
_geom_torsion_atom_site_label_3
_geom_torsion_atom_site_label_4
_geom_torsion
_geom_torsion_site_symmetry_1
_geom_torsion_site_symmetry_2
_geom_torsion_site_symmetry_3
_geom_torsion_site_symmetry_4
_geom_torsion_publ_flag
Ti1 Ti4 O22 Ti6 39.9(8) . . . . ?
Ti1 Ti4 O76 C12 93(5) . . . . ?
Ti1 Ti6 O22 Ti4 -39.4(8) . . . . ?
Ti1 Ti6 O62 C14 -162(13) . . . . ?
Ti1 Ti12 O24 Ti8 -15.6(9) . . . . ?
Ti1 Ti12 O24 Ti24 101.6(14) . . . . ?
Ti1 Ti12 O82 Ti18 -101.0(13) . . . . ?
Ti1 Ti12 O82 Ti20 13.8(10) . . . . ?
Ti1 O48 C22 C42 -87(9) . . . . ?
Ti1 O48 C22 C50 34(11) . . . . ?
Ti1 O54 C1 C24 -64(3) . . . . ?
Ti1 O54 C1 C38 58(3) . . . . ?
Ti1 O64 C30 C16 115(3) . . . . ?
Ti1 O64 C30 C18 -119(3) . . . . ?
Ti4 Ti1 O48 C22 160(9) . . . . ?
Ti4 Ti6 O62 C14 -66(13) . . . . ?
Ti4 Ti10 O26 Ti8 16.4(10) . . . . ?
Ti4 Ti10 O26 Ti24 -101.5(14) . . . . ?
Ti4 Ti10 O72 Ti16 -15.3(10) . . . . ?
Ti4 Ti10 O72 Ti22 103.0(13) . . . . ?
Ti4 Ti10 O35 C68 27(9) . . . . ?
Ti4 O54 C1 C24 100(3) . . . . ?
Ti4 O54 C1 C38 -138(2) . . . . ?
Ti4 O76 C12 C36 78(6) . . . . ?
Ti4 O76 C12 C53 -175(3) . . . . ?
Ti6 Ti1 O48 C22 -104(9) . . . . ?
Ti6 Ti4 O76 C12 1(5) . . . . ?
Ti6 Ti14 O16 Ti16 -139.6(13) . . . . ?
Ti6 Ti14 O50 Ti16 16.2(9) . . . . ?
Ti6 Ti14 O50 Ti22 -99.9(14) . . . . ?
Ti6 Ti14 O69 C72 -133(3) . . . . ?
Ti6 O62 C14 C52 -122(12) . . . . ?
Ti6 O62 C14 C58 1(16) . . . . ?
Ti6 O64 C30 C16 -76(3) . . . . ?
Ti6 O64 C30 C18 49(4) . . . . ?
Ti8 Ti10 O26 Ti24 -117.9(18) . . . . ?
Ti8 Ti10 O72 Ti16 -99.4(8) . . . . ?
Ti8 Ti10 O72 Ti22 18.8(17) . . . . ?
Ti8 Ti10 O35 C68 111(9) . . . . ?
Ti8 Ti12 O24 Ti24 117.2(18) . . . . ?
Ti8 Ti12 O82 Ti18 -16.9(16) . . . . ?
Ti8 Ti12 O82 Ti20 97.9(8) . . . . ?
Ti8 Ti24 O53 C62 -108(6) . . . . ?
Ti8 O13 C4 C26 37(8) . . . . ?
Ti8 O13 C4 C46 173(5) . . . . ?
Ti10 Ti4 O22 Ti6 -71.1(10) . . . . ?
Ti10 Ti4 O76 C12 -130(5) . . . . ?
Ti10 Ti8 O10 Ti1 19.7(17) . . . . ?
Ti10 Ti8 O10 Ti12 -98.2(7) . . . . ?
Ti10 Ti8 O18 Ti4 -117.3(18) . . . . ?
Ti10 Ti8 O13 C4 -55(6) . . . . ?
Ti10 Ti16 O32 Ti4 116.1(17) . . . . ?
Ti10 Ti16 O31 C56 139(5) . . . . ?
Ti10 O35 C68 C76 118(8) . . . . ?
Ti10 O35 C68 C101 -76(10) . . . . ?
Ti12 Ti1 O48 C22 24(9) . . . . ?
Ti12 Ti8 O10 Ti1 117.9(17) . . . . ?
Ti12 Ti8 O18 Ti4 -18.1(17) . . . . ?
Ti12 Ti8 O18 Ti10 99.2(7) . . . . ?
Ti12 Ti8 O13 C4 137(6) . . . . ?
Ti12 Ti20 O34 Ti6 17.9(17) . . . . ?
Ti12 Ti20 O34 Ti14 -98.7(8) . . . . ?
Ti12 Ti20 O70 Ti1 -118.7(18) . . . . ?
Ti12 Ti20 O29 C31 -120(7) . . . . ?
Ti14 Ti6 O22 Ti4 70.9(10) . . . . ?
Ti14 Ti6 O62 C14 62(13) . . . . ?
Ti14 Ti16 O32 Ti4 17.5(16) . . . . ?
Ti14 Ti16 O32 Ti10 -98.6(8) . . . . ?
Ti14 Ti16 O31 C56 -50(5) . . . . ?
Ti14 Ti20 O34 Ti6 116.6(17) . . . . ?
Ti14 Ti20 O70 Ti1 -19.1(17) . . . . ?
Ti14 Ti20 O70 Ti12 99.6(8) . . . . ?
Ti14 Ti20 O29 C31 70(7) . . . . ?
Ti14 O69 C72 C34 -130(3) . . . . ?
Ti14 O69 C72 C78 95(4) . . . . ?
Ti16 Ti10 O26 Ti8 99.9(8) . . . . ?
Ti16 Ti10 O26 Ti24 -18.0(18) . . . . ?
Ti16 Ti10 O72 Ti22 118.2(18) . . . . ?
Ti16 Ti10 O35 C68 -58(9) . . . . ?
Ti16 Ti14 O16 Ti6 139.6(13) . . . . ?
Ti16 Ti14 O50 Ti22 -116.2(18) . . . . ?
Ti16 Ti14 O69 C72 -48(3) . . . . ?
Ti16 Ti22 O57 C10 4(8) . . . . ?
Ti16 O31 C56 C90 -57(6) . . . . ?
Ti18 Ti20 O34 Ti6 102.0(13) . . . . ?
Ti18 Ti20 O34 Ti14 -14.6(9) . . . . ?
Ti18 Ti20 O70 Ti1 -102.3(13) . . . . ?
Ti18 Ti20 O70 Ti12 16.3(10) . . . . ?
Ti18 Ti20 O29 C31 155(7) . . . . ?
Ti18 Ti22 O57 C10 -124(7) . . . . ?
Ti18 Ti24 O53 C62 23(6) . . . . ?
Ti18 O90 C20 C82 34(7) . . . . ?
Ti18 O90 C20 C84 -98(6) . . . . ?
Ti18 O94 C6 C44 -57(3) . . . . ?
Ti18 O94 C6 C66 79(3) . . . . ?
Ti18 O100 C8 C40 -90(3) . . . . ?
Ti18 O100 C8 C48 139(2) . . . . ?
Ti20 Ti12 O24 Ti8 -99.6(7) . . . . ?
Ti20 Ti12 O24 Ti24 17.6(18) . . . . ?
Ti20 Ti12 O82 Ti18 -114.8(17) . . . . ?
Ti20 Ti14 O16 Ti6 26.6(9) . . . . ?
Ti20 Ti14 O16 Ti16 -113.1(7) . . . . ?
Ti20 Ti14 O50 Ti16 99.9(7) . . . . ?
Ti20 Ti14 O50 Ti22 -16.3(18) . . . . ?
Ti20 Ti14 O69 C72 143(3) . . . . ?
Ti20 Ti18 O90 C20 14(6) . . . . ?
Ti20 O29 C31 C63 -46(8) . . . . ?
Ti20 O29 C31 C2 82(7) . . . . ?
Ti22 Ti16 O32 Ti4 102.4(12) . . . . ?
Ti22 Ti16 O32 Ti10 -13.7(9) . . . . ?
Ti22 Ti16 O31 C56 -136(5) . . . . ?
Ti22 Ti18 O90 C20 146(6) . . . . ?
Ti22 Ti24 O53 C62 120(5) . . . . ?
Ti22 O92 C32 C64 -76(3) . . . . ?
Ti22 O92 C32 C74 65(3) . . . . ?
Ti22 O100 C8 C40 82(3) . . . . ?
Ti22 O100 C8 C48 -50(4) . . . . ?
Ti22 O57 C10 C28 46(9) . . . . ?
Ti22 O57 C10 C80 -75(8) . . . . ?
Ti24 Ti8 O10 Ti1 103.5(13) . . . . ?
Ti24 Ti8 O10 Ti12 -14.5(9) . . . . ?
Ti24 Ti8 O18 Ti4 -101.4(13) . . . . ?
Ti24 Ti8 O18 Ti10 15.9(9) . . . . ?
Ti24 Ti8 O13 C4 -138(6) . . . . ?
Ti24 Ti18 O90 C20 -116(6) . . . . ?
Ti24 Ti22 O57 C10 136(7) . . . . ?
Ti24 O92 C32 C64 90(3) . . . . ?
Ti24 O92 C32 C74 -129(3) . . . . ?
Ti24 O94 C6 C44 121(2) . . . . ?
Ti24 O94 C6 C66 -102(3) . . . . ?
Ti24 O53 C62 C70 66(7) . . . . ?
Ti24 O53 C62 C88 -176(5) . . . . ?
Ti3 Ti2 O63 Ti17 -64(3) . . . . ?
Ti3 Ti2 O63 Ti5A 23.6(9) . . . . ?
Ti3 Ti2 O63 Ti9B -114.1(6) . . . . ?
Ti3 Ti2 O9 C5 -104(6) . . . . ?
Ti3 Ti5A O65 Ti2 132(2) . . . . ?
Ti3 Ti5A O79 C47 179(3) . . . . ?
Ti3 Ti5A O5 Ti15 14.9(15) . . . . ?
Ti3 Ti5A O5 Ti17 -100.9(10) . . . . ?
Ti3 Ti21 O88 Ti19 108.4(8) . . . . ?
Ti3 Ti21 O88 Ti23 20(3) . . . . ?
Ti3 Ti21 O88 Ti9 -28.8(9) . . . . ?
Ti3 Ti21 O75 C96 88(3) . . . . ?
Ti3 Ti21 O11 Ti7 33.6(13) . . . . ?
Ti3 Ti21 O11 Ti19 -115.2(10) . . . . ?
Ti3 Ti21 O11 Ti1A -107(4) . . . . ?
Ti3 Ti11 O83 Ti15 -120.1(11) . . . . ?
Ti3 Ti11 O83 Ti23 116.5(15) . . . . ?
Ti3 Ti11 O3 C77 9(6) . . . . ?
Ti3 O59 C54 C60 1(10) . . . . ?
Ti3 O59 C54 C86 148(6) . . . . ?
Ti3 O71 Ti5B Ti15 118(2) . . . . ?
Ti3 O71 Ti5B O65 -1.6(19) . . . . ?
Ti3 O71 Ti5B O79 -44(4) . . . . ?
Ti3 O71 Ti5B O5 87(2) . . . . ?
Ti3 O71 Ti5B O93 156(2) . . . . ?
Ti3 O25 Ti9 Ti21 83.6(16) . . . . ?
Ti3 O25 Ti9 Ti23 39(4) . . . . ?
Ti3 O25 Ti9 O88 82(2) . . . . ?
Ti3 O25 Ti9 O71 -42.9(14) . . . . ?
Ti3 O25 Ti9 O83 -13(3) . . . . ?
Ti3 O25 Ti9 O85 -126(4) . . . . ?
Ti13 Ti17 O63 Ti2 -19(3) . . . . ?
Ti13 Ti17 O63 Ti5A -107.5(8) . . . . ?
Ti13 Ti17 O63 Ti9B 30.3(9) . . . . ?
Ti13 Ti17 O39 C55 -21(7) . . . . ?
Ti13 Ti17 O5 Ti15 -24.7(12) . . . . ?
Ti13 Ti17 O5 Ti5A 110.6(9) . . . . ?
Ti13 Ti17 O5 Ti5B 95.3(19) . . . . ?
Ti13 Ti17 O99 Ti9A -115(2) . . . . ?
Ti13 Ti17 O99 Ti9B -135(2) . . . . ?
Ti13 Ti9A O77 C67 -3(3) . . . . ?
Ti13 Ti19 O81 C59 93(5) . . . . ?
Ti13 Ti19 O51 Ti23 -137.8(18) . . . . ?
Ti13 Ti23 O19 C21 40(4) . . . . ?
Ti13 Ti23 O83 Ti15 70.2(9) . . . . ?
Ti13 Ti23 O83 Ti11 -170.3(17) . . . . ?
Ti13 Ti23 O83 Ti9 -134.1(9) . . . . ?
Ti13 Ti23 O51 Ti19 120(2) . . . . ?
Ti13 O67 C89 C45 171(4) . . . . ?
Ti13 O67 C89 C91 42(5) . . . . ?
Ti13 O99 Ti9B Ti2 -102.0(18) . . . . ?
Ti13 O99 Ti9B Ti17 -130(2) . . . . ?
Ti13 O99 Ti9B O63 -126.3(18) . . . . ?
Ti13 O99 Ti9B O77 64.1(18) . . . . ?
Ti13 O99 Ti9B O95 -52(2) . . . . ?
Ti13 O99 Ti9B O49 164(5) . . . . ?
Ti13 O103 Ti1A Ti7 -79.1(19) . . . . ?
Ti13 O103 Ti1A Ti21 -13(2) . . . . ?
Ti13 O103 Ti1A O37 -122.6(18) . . . . ?
Ti13 O103 Ti1A O81 74(2) . . . . ?
Ti13 O103 Ti1A O11 -25(3) . . . . ?
Ti7 Ti2 O63 Ti17 9(3) . . . . ?
Ti7 Ti2 O63 Ti5A 97.1(10) . . . . ?
Ti7 Ti2 O63 Ti9B -40.6(11) . . . . ?
Ti7 Ti2 O9 C5 170(5) . . . . ?
Ti7 Ti9A O77 C67 134(2) . . . . ?
Ti7 Ti21 O88 Ti19 28.0(14) . . . . ?
Ti7 Ti21 O88 Ti23 -60(3) . . . . ?
Ti7 Ti21 O88 Ti9 -109.2(8) . . . . ?
Ti7 Ti21 O75 C96 173(3) . . . . ?
Ti7 Ti21 O11 Ti19 -149(2) . . . . ?
Ti7 Ti21 O11 Ti1A -141(4) . . . . ?
Ti7 O21 C75 C37 55(4) . . . . ?
Ti7 O21 C75 C19 -79(3) . . . . ?
Ti7 O11 Ti1A Ti13 -99.5(10) . . . . ?
Ti7 O11 Ti1A Ti21 -142(4) . . . . ?
Ti7 O11 Ti1A O37 18.0(11) . . . . ?
Ti7 O11 Ti1A O81 166.7(10) . . . . ?
Ti7 O11 Ti1A O103 -90.8(15) . . . . ?
Ti15 Ti17 O63 Ti2 63(3) . . . . ?
Ti15 Ti17 O63 Ti5A -25.4(12) . . . . ?
Ti15 Ti17 O63 Ti9B 112.3(7) . . . . ?
Ti15 Ti17 O39 C55 -109(6) . . . . ?
Ti15 Ti17 O5 Ti5A 135.3(18) . . . . ?
Ti15 Ti17 O5 Ti5B 120(3) . . . . ?
Ti15 Ti17 O99 Ti13 7.0(14) . . . . ?
Ti15 Ti17 O99 Ti9A -107.7(15) . . . . ?
Ti15 Ti17 O99 Ti9B -127.5(11) . . . . ?
Ti15 Ti11 O83 Ti23 -123(2) . . . . ?
Ti15 Ti11 O3 C77 -125(6) . . . . ?
Ti15 Ti23 O19 C21 126(4) . . . . ?
Ti15 Ti23 O83 Ti11 120(2) . . . . ?
Ti15 Ti23 O83 Ti9 155.8(16) . . . . ?
Ti15 Ti23 O51 Ti13 10.0(18) . . . . ?
Ti15 Ti23 O51 Ti19 130.1(10) . . . . ?
Ti15 O41 C95 C3 -84(4) . . . . ?
Ti15 O41 C95 C97 101(3) . . . . ?
Ti15 O23 C98 C100 75(5) . . . . ?
Ti15 O23 C98 C27 -58(5) . . . . ?
Ti15 O93 C49 C99 -98(4) . . . . ?
Ti15 O93 C49 C25 54(5) . . . . ?
Ti2 Ti3 O59 C54 -152(8) . . . . ?
Ti2 Ti3 O65 Ti5A 122(2) . . . . ?
Ti2 Ti3 O65 Ti5B 133.0(17) . . . . ?
Ti2 Ti3 O97 Ti7 -0.4(15) . . . . ?
Ti2 Ti3 O97 Ti21 -126.7(11) . . . . ?
Ti2 Ti7 O37 Ti9A -27.1(11) . . . . ?
Ti2 Ti7 O37 Ti1A -99.1(8) . . . . ?
Ti2 Ti7 O21 C75 177(4) . . . . ?
Ti2 Ti9A O77 C67 -123(2) . . . . ?
Ti2 Ti5A O65 Ti3 -132(2) . . . . ?
Ti2 Ti5A O79 C47 98(3) . . . . ?
Ti2 Ti5A O5 Ti15 97.4(10) . . . . ?
Ti2 Ti5A O5 Ti17 -18.3(14) . . . . ?
Ti2 O9 C5 C81 178(5) . . . . ?
Ti2 O9 C5 C41 0(7) . . . . ?
Ti2 O21 C75 C37 -130(2) . . . . ?
Ti2 O21 C75 C19 97(3) . . . . ?
Ti2 O49 C43 C87 134(2) . . . . ?
Ti2 O49 C43 C11 -92(3) . . . . ?
Ti2 O49 Ti9B Ti13 -105(3) . . . . ?
Ti2 O49 Ti9B Ti17 49.7(11) . . . . ?
Ti2 O49 Ti9B O63 34.0(8) . . . . ?
Ti2 O49 Ti9B O77 -155.5(8) . . . . ?
Ti2 O49 Ti9B O95 -42.2(9) . . . . ?
Ti2 O49 Ti9B O99 104(6) . . . . ?
Ti17 Ti13 O67 C89 -52(5) . . . . ?
Ti17 Ti13 O99 Ti9A 135.9(17) . . . . ?
Ti17 Ti13 O99 Ti9B 124(3) . . . . ?
Ti17 Ti13 O101 Ti15 -112(2) . . . . ?
Ti17 Ti13 O51 Ti19 -99.5(9) . . . . ?
Ti17 Ti13 O51 Ti23 18(2) . . . . ?
Ti17 Ti13 O103 Ti9A -23.3(9) . . . . ?
Ti17 Ti13 O103 Ti19 108.2(6) . . . . ?
Ti17 Ti13 O103 Ti1A 82.8(19) . . . . ?
Ti17 Ti15 O83 Ti11 116.5(11) . . . . ?
Ti17 Ti15 O83 Ti23 -114.6(10) . . . . ?
Ti17 Ti15 O83 Ti9 116(3) . . . . ?
Ti17 Ti15 O23 C98 -6(5) . . . . ?
Ti17 Ti15 O93 Ti11 -84.7(12) . . . . ?
Ti17 Ti15 O93 C49 109(3) . . . . ?
Ti17 Ti15 O93 Ti5B -16.1(11) . . . . ?
Ti17 Ti5A O65 Ti3 -107.5(13) . . . . ?
Ti17 Ti5A O65 Ti2 24.0(15) . . . . ?
Ti17 Ti5A O79 C47 9(4) . . . . ?
Ti17 Ti5A O5 Ti15 115.7(19) . . . . ?
Ti17 O39 C55 C7 -11(7) . . . . ?
Ti17 O39 C55 C57 -131(6) . . . . ?
Ti17 O99 Ti9B Ti13 130(2) . . . . ?
Ti17 O99 Ti9B Ti2 28.4(17) . . . . ?
Ti17 O99 Ti9B O63 4.1(12) . . . . ?
Ti17 O99 Ti9B O77 -165.4(11) . . . . ?
Ti17 O99 Ti9B O95 78.1(15) . . . . ?
Ti17 O99 Ti9B O49 -66(7) . . . . ?
Ti9A Ti13 O67 C89 -141(4) . . . . ?
Ti9A Ti13 O99 Ti17 -135.9(17) . . . . ?
Ti9A Ti13 O101 Ti15 -100.2(17) . . . . ?
Ti9A Ti13 O101 Ti17 12.1(13) . . . . ?
Ti9A Ti13 O51 Ti19 -12.4(12) . . . . ?
Ti9A Ti13 O51 Ti23 105.0(17) . . . . ?
Ti9A Ti13 O103 Ti19 131.5(12) . . . . ?
Ti9A Ti7 O21 Ti2 47.5(11) . . . . ?
Ti9A Ti7 O21 C75 -136(3) . . . . ?
Ti9A Ti2 O63 Ti17 42(3) . . . . ?
Ti9A Ti2 O63 Ti5A 129.8(8) . . . . ?
Ti9A Ti2 O9 C5 95(6) . . . . ?
Ti9A O77 C67 C65 -99(3) . . . . ?
Ti9A O77 C67 C33 135(3) . . . . ?
Ti9A O49 C43 C87 -48(3) . . . . ?
Ti9A O49 C43 C11 86(3) . . . . ?
Ti19 Ti13 O67 C89 133(4) . . . . ?
Ti19 Ti13 O99 Ti17 -102.2(13) . . . . ?
Ti19 Ti13 O99 Ti9A 33.8(12) . . . . ?
Ti19 Ti13 O101 Ti15 -13(2) . . . . ?
Ti19 Ti13 O101 Ti17 99.1(11) . . . . ?
Ti19 Ti13 O51 Ti23 117(2) . . . . ?
Ti19 Ti13 O103 Ti9A -131.5(12) . . . . ?
Ti19 Ti21 O88 Ti23 -88(3) . . . . ?
Ti19 Ti21 O75 C96 -91(3) . . . . ?
Ti19 Ti21 O11 Ti7 149(2) . . . . ?
Ti19 Ti23 O19 C21 -16(4) . . . . ?
Ti19 Ti23 O83 Ti15 120.9(10) . . . . ?
Ti19 Ti23 O83 Ti11 -119.6(15) . . . . ?
Ti19 Ti23 O51 Ti13 -120(2) . . . . ?
Ti19 O81 C59 C29 -54(7) . . . . ?
Ti19 O81 C59 C15 101(5) . . . . ?
Ti5A Ti3 O59 C54 144(8) . . . . ?
Ti5A Ti3 O65 Ti2 -122(2) . . . . ?
Ti5A Ti3 O97 Ti7 32(2) . . . . ?
Ti5A Ti3 O97 Ti21 -94.1(11) . . . . ?
Ti5A Ti2 O63 Ti17 -88(3) . . . . ?
Ti5A Ti2 O9 C5 -43(6) . . . . ?
Ti5A Ti17 O63 Ti2 88(3) . . . . ?
Ti5A Ti17 O39 C55 162(6) . . . . ?
Ti5A Ti17 O5 Ti15 -135.3(18) . . . . ?
Ti5A Ti17 O99 Ti13 88.0(14) . . . . ?
Ti5A Ti17 O99 Ti9A -27(2) . . . . ?
Ti5A O79 C47 C23 -178(3) . . . . ?
Ti5A O79 C47 C93 46(4) . . . . ?
Ti21 Ti3 O59 C54 -25(8) . . . . ?
Ti21 Ti3 O65 Ti2 -36.6(18) . . . . ?
Ti21 Ti3 O65 Ti5A 85.6(16) . . . . ?
Ti21 Ti3 O65 Ti5B 96.3(9) . . . . ?
Ti21 Ti3 O97 Ti7 126(2) . . . . ?
Ti21 Ti7 O37 Ti9A 90.4(9) . . . . ?
Ti21 Ti7 O37 Ti1A 18.4(11) . . . . ?
Ti21 Ti7 O21 Ti2 -66.8(13) . . . . ?
Ti21 Ti7 O21 C75 110(3) . . . . ?
Ti21 Ti19 O81 C59 -91(5) . . . . ?
Ti21 Ti19 O51 Ti13 108.1(8) . . . . ?
Ti21 Ti19 O51 Ti23 -29.7(13) . . . . ?
Ti21 O75 C96 C94 -123(4) . . . . ?
Ti21 O75 C96 C61 104(3) . . . . ?
Ti21 O11 Ti1A Ti13 43(4) . . . . ?
Ti21 O11 Ti1A Ti7 142(4) . . . . ?
Ti21 O11 Ti1A O37 160(4) . . . . ?
Ti21 O11 Ti1A O81 -51(4) . . . . ?
Ti21 O11 Ti1A O103 52(4) . . . . ?
Ti21 O25 Ti9 Ti3 -83.6(16) . . . . ?
Ti21 O25 Ti9 Ti23 -45(3) . . . . ?
Ti21 O25 Ti9 O88 -1.3(14) . . . . ?
Ti21 O25 Ti9 O71 -126.5(9) . . . . ?
Ti21 O25 Ti9 O83 -97.1(14) . . . . ?
Ti21 O25 Ti9 O85 150(4) . . . . ?
Ti11 Ti3 O59 C54 63(8) . . . . ?
Ti11 Ti3 O65 Ti2 -116.9(12) . . . . ?
Ti11 Ti3 O65 Ti5A 5.4(15) . . . . ?
Ti11 Ti3 O97 Ti7 110.0(16) . . . . ?
Ti11 Ti3 O97 Ti21 -16.2(13) . . . . ?
Ti11 Ti15 O83 Ti23 129(2) . . . . ?
Ti11 Ti15 O23 C98 122(4) . . . . ?
Ti11 Ti15 O93 C49 -166(4) . . . . ?
Ti11 Ti23 O19 C21 -153(4) . . . . ?
Ti11 Ti23 O83 Ti15 -120(2) . . . . ?
Ti11 Ti23 O51 Ti13 -37(2) . . . . ?
Ti11 Ti23 O51 Ti19 82.8(13) . . . . ?
Ti11 O93 C49 C99 100(4) . . . . ?
Ti11 O93 C49 C25 -109(3) . . . . ?
Ti11 O3 C77 C39 173(5) . . . . ?
Ti11 O3 C77 C79 46(6) . . . . ?
Ti23 Ti13 O67 C89 71(4) . . . . ?
Ti23 Ti13 O99 Ti17 -40.2(17) . . . . ?
Ti23 Ti13 O99 Ti9A 95.7(10) . . . . ?
Ti23 Ti13 O99 Ti9B 84(2) . . . . ?
Ti23 Ti13 O101 Ti15 11.0(15) . . . . ?
Ti23 Ti13 O101 Ti17 123.3(10) . . . . ?
Ti23 Ti13 O51 Ti19 -117(2) . . . . ?
Ti23 Ti13 O103 Ti9A -124.7(6) . . . . ?
Ti23 Ti13 O103 Ti19 6.8(7) . . . . ?
Ti23 Ti13 O103 Ti1A -19(2) . . . . ?
Ti23 Ti15 O83 Ti11 -129(2) . . . . ?
Ti23 Ti15 O83 Ti9 -129(4) . . . . ?
Ti23 Ti15 O23 C98 -128(4) . . . . ?
Ti23 Ti15 O93 Ti11 33.2(11) . . . . ?
Ti23 Ti15 O93 C49 -133(3) . . . . ?
Ti23 Ti15 O93 Ti5B 101.8(7) . . . . ?
Ti23 Ti19 O81 C59 178(100) . . . . ?
Ti23 Ti19 O51 Ti13 137.8(18) . . . . ?
Ti23 Ti11 O83 Ti15 123(2) . . . . ?
Ti23 Ti11 O3 C77 138(6) . . . . ?
Ti23 O19 C21 C83 -131(4) . . . . ?
Ti23 O19 C21 C85 111(4) . . . . ?
Ti23 O41 C95 C3 113(4) . . . . ?
Ti23 O41 C95 C97 -63(4) . . . . ?
O1 W1 O8 W8 -27(2) . . . . ?
O1 W1 O40 W10 -15(3) . . . . ?
O1 W1 O78 W12 86.6(12) . . . . ?
O1 W4 O6 W8 27(2) . . . . ?
O1 W4 O14 W7 -86.1(12) . . . . ?
O1 W4 O38 W6 11(3) . . . . ?
O4 W6 O58 W9 30(2) . . . . ?
O4 W3 O30 W9 -28(2) . . . . ?
O4 W3 O36 W8 87.3(12) . . . . ?
O4 W3 O44 W2 -10(3) . . . . ?
O6 W4 O1 W1 -27(2) . . . . ?
O6 W4 O14 W7 -9(3) . . . . ?
O6 W4 O38 W6 87.4(13) . . . . ?
O6 W8 O8 W1 28(2) . . . . ?
O6 W8 O68 W2 7(3) . . . . ?
O8 W1 O1 W4 27(2) . . . . ?
O8 W1 O40 W10 -87.8(13) . . . . ?
O8 W1 O78 W12 13(3) . . . . ?
O8 W8 O6 W4 -27(2) . . . . ?
O8 W8 O68 W2 85.4(12) . . . . ?
O10 Ti1 O48 C22 64(9) . . . . ?
O10 Ti8 O18 Ti4 15.6(15) . . . . ?
O10 Ti8 O18 Ti10 132.9(9) . . . . ?
O10 Ti8 O13 C4 93(6) . . . . ?
O10 Ti12 O24 Ti8 6.8(8) . . . . ?
O10 Ti12 O24 Ti24 124.0(16) . . . . ?
O10 Ti12 O82 Ti18 -64.0(19) . . . . ?
O10 Ti12 O82 Ti20 50.8(16) . . . . ?
O12 W12 O74 W10 13(3) . . . . ?
O12 W12 O78 W1 -86.8(12) . . . . ?
O12 W12 O96 W11 26(2) . . . . ?
O12 W7 O14 W4 86.2(12) . . . . ?
O12 W7 O66 W6 -8(3) . . . . ?
O12 W7 O104 W11 -33(2) . . . . ?
O14 W4 O1 W1 130(2) . . . . ?
O14 W4 O6 W8 -51(3) . . . . ?
O14 W4 O38 W6 -69.3(12) . . . . ?
O14 W7 O12 W12 -128(3) . . . . ?
O14 W7 O66 W6 69.9(12) . . . . ?
O14 W7 O104 W11 41(4) . . . . ?
O16 Ti6 O22 Ti4 83.3(9) . . . . ?
O16 Ti6 O62 C14 28(13) . . . . ?
O16 Ti14 O50 Ti16 -6.6(8) . . . . ?
O16 Ti14 O50 Ti22 -122.8(16) . . . . ?
O16 Ti14 O69 C72 -90(3) . . . . ?
O16 Ti16 O32 Ti4 -13.8(14) . . . . ?
O16 Ti16 O32 Ti10 -129.9(8) . . . . ?
O16 Ti16 O31 C56 -10(5) . . . . ?
O18 Ti4 O22 Ti6 -29(3) . . . . ?
O18 Ti4 O76 C12 -170(5) . . . . ?
O18 Ti8 O10 Ti1 -14.4(15) . . . . ?
O18 Ti8 O10 Ti12 -132.4(9) . . . . ?
O18 Ti8 O13 C4 -11(6) . . . . ?
O18 Ti10 O26 Ti8 -6.0(8) . . . . ?
O18 Ti10 O26 Ti24 -123.9(16) . . . . ?
O18 Ti10 O72 Ti16 -52.7(16) . . . . ?
O18 Ti10 O72 Ti22 66(2) . . . . ?
O18 Ti10 O35 C68 70(9) . . . . ?
O20 W4 O1 W1 58(2) . . . . ?
O20 W4 O6 W8 -57(2) . . . . ?
O20 W4 O14 W7 -2.8(10) . . . . ?
O20 W4 O38 W6 3.0(11) . . . . ?
O20 W6 O4 W3 57(2) . . . . ?
O20 W6 O58 W9 -54(2) . . . . ?
O20 W7 O12 W12 -57(2) . . . . ?
O20 W7 O14 W4 2.8(10) . . . . ?
O20 W7 O66 W6 -1.4(10) . . . . ?
O20 W7 O104 W11 51(2) . . . . ?
O20 P1 O80 W9 61.1(16) . . . . ?
O20 P1 O80 W5 -179.7(11) . . . . ?
O20 P1 O80 W11 -62.0(14) . . . . ?
O20 P1 O86 W8 59.9(14) . . . . ?
O20 P1 O86 W3 -60.3(14) . . . . ?
O20 P1 O86 W2 179.7(11) . . . . ?
O20 P1 O7 W1 -60.9(16) . . . . ?
O20 P1 O7 W10 179.3(11) . . . . ?
O20 P1 O7 W12 61.7(15) . . . . ?
O22 Ti4 O76 C12 0(5) . . . . ?
O22 Ti6 O62 C14 -66(13) . . . . ?
O24 Ti8 O10 Ti1 124.7(15) . . . . ?
O24 Ti8 O10 Ti12 6.8(8) . . . . ?
O24 Ti8 O18 Ti4 -63(2) . . . . ?
O24 Ti8 O18 Ti10 53.9(15) . . . . ?
O24 Ti12 O82 Ti18 17.3(15) . . . . ?
O24 Ti12 O82 Ti20 132.2(9) . . . . ?
O24 Ti24 O53 C62 -68(6) . . . . ?
O26 Ti8 O10 Ti1 66(2) . . . . ?
O26 Ti8 O10 Ti12 -52.2(15) . . . . ?
O26 Ti8 O18 Ti4 -123.3(15) . . . . ?
O26 Ti8 O18 Ti10 -6.0(8) . . . . ?
O26 Ti8 O13 C4 -95(6) . . . . ?
O26 Ti10 O72 Ti16 -132.8(9) . . . . ?
O26 Ti10 O72 Ti22 -14.6(16) . . . . ?
O26 Ti10 O35 C68 155(9) . . . . ?
O26 Ti24 O53 C62 -148(6) . . . . ?
O28 Ti4 O22 Ti6 2.9(9) . . . . ?
O28 Ti6 O22 Ti4 -2.8(8) . . . . ?
O30 W3 O4 W6 28(2) . . . . ?
O30 W3 O36 W8 13(3) . . . . ?
O30 W3 O44 W2 -87.0(14) . . . . ?
O30 W9 O84 W5 86.9(14) . . . . ?
O30 W9 O2 W11 -13(3) . . . . ?
O32 Ti4 O22 Ti6 -85.4(10) . . . . ?
O32 Ti4 O76 C12 -91(5) . . . . ?
O32 Ti10 O26 Ti8 53.3(16) . . . . ?
O32 Ti10 O26 Ti24 -65(2) . . . . ?
O32 Ti10 O72 Ti16 7.5(8) . . . . ?
O32 Ti10 O72 Ti22 125.8(16) . . . . ?
O32 Ti10 O35 C68 -16(9) . . . . ?
O32 Ti16 O31 C56 97(5) . . . . ?
O34 Ti6 O22 Ti4 31(3) . . . . ?
O34 Ti6 O62 C14 103(13) . . . . ?
O34 Ti14 O16 Ti6 0.5(8) . . . . ?
O34 Ti14 O16 Ti16 -139.1(10) . . . . ?
O34 Ti14 O50 Ti16 53.9(15) . . . . ?
O34 Ti14 O50 Ti22 -62(2) . . . . ?
O34 Ti14 O69 C72 -175(3) . . . . ?
O34 Ti20 O70 Ti1 15.7(15) . . . . ?
O34 Ti20 O70 Ti12 134.4(9) . . . . ?
O34 Ti20 O29 C31 26(7) . . . . ?
O36 W8 O6 W4 129(2) . . . . ?
O36 W8 O8 W1 -47(3) . . . . ?
O36 W8 O68 W2 -70.3(12) . . . . ?
O36 W3 O4 W6 -130(2) . . . . ?
O36 W3 O30 W9 47(4) . . . . ?
O36 W3 O44 W2 69.7(14) . . . . ?
O38 W4 O1 W1 50(4) . . . . ?
O38 W4 O6 W8 -130(2) . . . . ?
O38 W4 O14 W7 70.0(12) . . . . ?
O38 W6 O4 W3 129(2) . . . . ?
O38 W6 O58 W9 -44(4) . . . . ?
O40 W1 O1 W4 -47(4) . . . . ?
O40 W1 O8 W8 129(2) . . . . ?
O40 W1 O78 W12 -69.1(12) . . . . ?
O40 W10 O56 W2 -130(2) . . . . ?
O40 W10 O74 W12 69.1(13) . . . . ?
O40 W10 O102 W5 48(4) . . . . ?
O44 W3 O4 W6 -50(3) . . . . ?
O44 W3 O30 W9 127(2) . . . . ?
O44 W3 O36 W8 -68.2(12) . . . . ?
O44 W2 O52 W5 -126(2) . . . . ?
O44 W2 O56 W10 49(3) . . . . ?
O44 W2 O68 W8 69.9(12) . . . . ?
O46 W4 O1 W1 -126(2) . . . . ?
O46 W4 O6 W8 132(2) . . . . ?
O46 W4 O14 W7 167.9(11) . . . . ?
O46 W4 O38 W6 -173.0(12) . . . . ?
O50 Ti14 O16 Ti6 146.5(10) . . . . ?
O50 Ti14 O16 Ti16 6.8(9) . . . . ?
O50 Ti14 O69 C72 -3(3) . . . . ?
O50 Ti16 O32 Ti4 66.5(19) . . . . ?
O50 Ti16 O32 Ti10 -49.6(16) . . . . ?
O50 Ti16 O31 C56 -93(5) . . . . ?
O50 Ti22 O57 C10 -35(8) . . . . ?
O52 W2 O44 W3 87.0(14) . . . . ?
O52 W2 O56 W10 -27(2) . . . . ?
O52 W2 O68 W8 -8(3) . . . . ?
O52 W5 O84 W9 -86.7(14) . . . . ?
O52 W5 O102 W10 28(2) . . . . ?
O52 W5 O91 W11 13(3) . . . . ?
O54 Ti1 O48 C22 157(9) . . . . ?
O54 Ti4 O22 Ti6 78.0(10) . . . . ?
O54 Ti4 O76 C12 98(5) . . . . ?
O56 W10 O40 W1 87.8(13) . . . . ?
O56 W10 O74 W12 -10(3) . . . . ?
O56 W10 O102 W5 -28(2) . . . . ?
O56 W2 O44 W3 12(3) . . . . ?
O56 W2 O52 W5 29(2) . . . . ?
O56 W2 O68 W8 -85.3(12) . . . . ?
O58 W6 O4 W3 -28(2) . . . . ?
O58 W9 O30 W3 29(2) . . . . ?
O58 W9 O84 W5 13(3) . . . . ?
O58 W9 O2 W11 -86.5(12) . . . . ?
O60 Ti14 O16 Ti6 57.7(16) . . . . ?
O60 Ti14 O16 Ti16 -81.9(15) . . . . ?
O60 Ti14 O50 Ti16 133.5(9) . . . . ?
O60 Ti14 O50 Ti22 17.4(16) . . . . ?
O60 Ti14 O69 C72 100(3) . . . . ?
O60 Ti18 O90 C20 54(6) . . . . ?
O60 Ti20 O34 Ti6 124.6(15) . . . . ?
O60 Ti20 O34 Ti14 8.0(8) . . . . ?
O60 Ti20 O70 Ti1 -66(2) . . . . ?
O60 Ti20 O70 Ti12 52.4(16) . . . . ?
O60 Ti20 O29 C31 113(7) . . . . ?
O62 Ti6 O22 Ti4 -179.8(9) . . . . ?
O64 Ti1 O48 C22 -106(9) . . . . ?
O64 Ti6 O22 Ti4 -77.2(10) . . . . ?
O64 Ti6 O62 C14 -163(13) . . . . ?
O66 W6 O4 W3 51(3) . . . . ?
O66 W6 O58 W9 -126(2) . . . . ?
O66 W7 O12 W12 -50(4) . . . . ?
O66 W7 O14 W4 -70.3(12) . . . . ?
O66 W7 O104 W11 124(2) . . . . ?
O68 W8 O6 W4 51(3) . . . . ?
O68 W8 O8 W1 -129(2) . . . . ?
O68 W2 O44 W3 -70.2(13) . . . . ?
O68 W2 O52 W5 -48(4) . . . . ?
O68 W2 O56 W10 130(2) . . . . ?
O70 Ti1 O48 C22 -15(9) . . . . ?
O70 Ti12 O24 Ti8 -54.4(15) . . . . ?
O70 Ti12 O24 Ti24 63(2) . . . . ?
O70 Ti12 O82 Ti18 -122.0(15) . . . . ?
O70 Ti12 O82 Ti20 -7.1(8) . . . . ?
O70 Ti20 O34 Ti6 -15.2(15) . . . . ?
O70 Ti20 O34 Ti14 -131.8(9) . . . . ?
O70 Ti20 O29 C31 -77(7) . . . . ?
O72 Ti10 O26 Ti8 134.2(9) . . . . ?
O72 Ti10 O26 Ti24 16.3(16) . . . . ?
O72 Ti10 O35 C68 -102(9) . . . . ?
O72 Ti16 O32 Ti4 123.6(14) . . . . ?
O72 Ti16 O32 Ti10 7.4(8) . . . . ?
O72 Ti22 O57 C10 43(8) . . . . ?
O74 W10 O40 W1 -67.2(12) . . . . ?
O74 W10 O56 W2 -52(3) . . . . ?
O74 W10 O102 W5 128(2) . . . . ?
O74 W12 O12 W7 48(4) . . . . ?
O74 W12 O78 W1 68.1(12) . . . . ?
O74 W12 O96 W11 -129(3) . . . . ?
O76 Ti4 O22 Ti6 178.4(10) . . . . ?
O78 W1 O1 W4 -130(2) . . . . ?
O78 W1 O8 W8 47(3) . . . . ?
O78 W1 O40 W10 68.3(12) . . . . ?
O78 W12 O12 W7 130(2) . . . . ?
O78 W12 O74 W10 -69.1(12) . . . . ?
O78 W12 O96 W11 -50(4) . . . . ?
O80 W9 O30 W3 -55(2) . . . . ?
O80 W9 O84 W5 3.4(12) . . . . ?
O80 W9 O2 W11 -3.5(10) . . . . ?
O80 W5 O84 W9 -3.4(12) . . . . ?
O80 W5 O102 W10 -56(2) . . . . ?
O80 W5 O91 W11 2.4(11) . . . . ?
O80 W11 O96 W12 57(2) . . . . ?
O80 W11 O104 W7 -51(2) . . . . ?
O80 P1 O20 W4 -179.7(11) . . . . ?
O80 P1 O20 W6 -59.1(15) . . . . ?
O80 P1 O20 W7 60.5(14) . . . . ?
O80 P1 O86 W8 178.7(11) . . . . ?
O80 P1 O86 W3 58.6(15) . . . . ?
O80 P1 O86 W2 -61.4(15) . . . . ?
O80 P1 O7 W1 -179.9(12) . . . . ?
O80 P1 O7 W10 60.3(16) . . . . ?
O80 P1 O7 W12 -57.3(15) . . . . ?
O82 Ti12 O24 Ti8 -134.0(9) . . . . ?
O82 Ti12 O24 Ti24 -16.8(16) . . . . ?
O82 Ti18 O90 C20 -25(6) . . . . ?
O82 Ti20 O34 Ti6 65(2) . . . . ?
O82 Ti20 O34 Ti14 -51.8(16) . . . . ?
O82 Ti20 O70 Ti1 -125.9(15) . . . . ?
O82 Ti20 O70 Ti12 -7.3(8) . . . . ?
O82 Ti20 O29 C31 -162(7) . . . . ?
O84 W9 O30 W3 -127(2) . . . . ?
O84 W9 O2 W11 69.2(12) . . . . ?
O84 W5 O102 W10 -50(4) . . . . ?
O84 W5 O91 W11 -69.4(13) . . . . ?
O86 W8 O6 W4 56(2) . . . . ?
O86 W8 O8 W1 -56(2) . . . . ?
O86 W8 O68 W2 2.0(10) . . . . ?
O86 W3 O4 W6 -57(2) . . . . ?
O86 W3 O30 W9 56(2) . . . . ?
O86 W3 O36 W8 3.5(10) . . . . ?
O86 W3 O44 W2 -2.7(11) . . . . ?
O86 W2 O44 W3 2.7(11) . . . . ?
O86 W2 O52 W5 -54(2) . . . . ?
O86 W2 O56 W10 57(2) . . . . ?
O86 W2 O68 W8 -2.0(10) . . . . ?
O86 P1 O20 W4 -59.8(14) . . . . ?
O86 P1 O20 W6 60.7(15) . . . . ?
O86 P1 O20 W7 -179.7(11) . . . . ?
O86 P1 O80 W9 -58.4(16) . . . . ?
O86 P1 O80 W5 60.8(14) . . . . ?
O86 P1 O80 W11 178.4(11) . . . . ?
O86 P1 O7 W1 58.4(16) . . . . ?
O86 P1 O7 W10 -61.4(15) . . . . ?
O86 P1 O7 W12 -178.9(11) . . . . ?
O88 Ti19 O81 C59 -134(5) . . . . ?
O88 Ti19 O51 Ti13 133.2(12) . . . . ?
O88 Ti19 O51 Ti23 -4.7(12) . . . . ?
O88 Ti21 O75 C96 -41(4) . . . . ?
O88 Ti21 O11 Ti7 146.1(14) . . . . ?
O88 Ti21 O11 Ti19 -2.6(13) . . . . ?
O88 Ti21 O11 Ti1A 5(4) . . . . ?
O88 Ti23 O19 C21 -66(4) . . . . ?
O88 Ti23 O83 Ti15 169.5(12) . . . . ?
O88 Ti23 O83 Ti11 -71.0(17) . . . . ?
O88 Ti23 O83 Ti9 -34.7(11) . . . . ?
O88 Ti23 O51 Ti13 -115.0(19) . . . . ?
O88 Ti23 O51 Ti19 5.1(13) . . . . ?
O92 Ti22 O57 C10 137(8) . . . . ?
O92 Ti24 O53 C62 120(6) . . . . ?
O94 Ti18 O90 C20 -118(6) . . . . ?
O94 Ti24 O53 C62 25(6) . . . . ?
O96 W12 O12 W7 -27(3) . . . . ?
O96 W12 O74 W10 87.0(13) . . . . ?
O96 W12 O78 W1 -11(3) . . . . ?
O96 W11 O104 W7 33(2) . . . . ?
O98 W8 O6 W4 -129(2) . . . . ?
O98 W8 O8 W1 130(2) . . . . ?
O98 W8 O68 W2 -172.7(12) . . . . ?
O100 Ti18 O90 C20 146(6) . . . . ?
O100 Ti22 O57 C10 -126(8) . . . . ?
O102 W10 O40 W1 13(3) . . . . ?
O102 W10 O56 W2 27(2) . . . . ?
O102 W10 O74 W12 -88.0(13) . . . . ?
O102 W5 O84 W9 -10(3) . . . . ?
O102 W5 O91 W11 87.5(13) . . . . ?
O104 W7 O12 W12 28(2) . . . . ?
O104 W7 O14 W4 13(3) . . . . ?
O104 W7 O66 W6 -85.8(12) . . . . ?
O104 W11 O96 W12 -28(3) . . . . ?
O13 Ti8 O10 Ti1 -126.8(14) . . . . ?
O13 Ti8 O10 Ti12 115.3(10) . . . . ?
O13 Ti8 O18 Ti4 131.0(14) . . . . ?
O13 Ti8 O18 Ti10 -111.7(9) . . . . ?
O27 W1 O1 W4 127(2) . . . . ?
O27 W1 O8 W8 -129(2) . . . . ?
O27 W1 O40 W10 170.7(12) . . . . ?
O27 W1 O78 W12 -171.3(12) . . . . ?
O55 Ti12 O24 Ti8 114.1(10) . . . . ?
O55 Ti12 O24 Ti24 -128.6(15) . . . . ?
O55 Ti12 O82 Ti18 130.2(14) . . . . ?
O55 Ti12 O82 Ti20 -114.9(10) . . . . ?
O7 W1 O1 W4 -57(2) . . . . ?
O7 W1 O8 W8 55(2) . . . . ?
O7 W1 O40 W10 -4.4(11) . . . . ?
O7 W1 O78 W12 4.2(10) . . . . ?
O7 W10 O40 W1 4.3(10) . . . . ?
O7 W10 O56 W2 -58(2) . . . . ?
O7 W10 O74 W12 -2.9(11) . . . . ?
O7 W10 O102 W5 56(2) . . . . ?
O7 W12 O12 W7 57(2) . . . . ?
O7 W12 O74 W10 3.0(11) . . . . ?
O7 W12 O78 W1 -4.2(10) . . . . ?
O7 W12 O96 W11 -57(2) . . . . ?
O7 P1 O20 W4 59.5(15) . . . . ?
O7 P1 O20 W6 -179.9(12) . . . . ?
O7 P1 O20 W7 -60.3(15) . . . . ?
O7 P1 O80 W9 -179.8(12) . . . . ?
O7 P1 O80 W5 -60.6(15) . . . . ?
O7 P1 O80 W11 57.0(16) . . . . ?
O7 P1 O86 W8 -58.9(15) . . . . ?
O7 P1 O86 W3 -179.0(11) . . . . ?
O7 P1 O86 W2 61.0(15) . . . . ?
O29 Ti20 O34 Ti6 -127.6(14) . . . . ?
O29 Ti20 O34 Ti14 115.8(10) . . . . ?
O29 Ti20 O70 Ti1 127.8(15) . . . . ?
O29 Ti20 O70 Ti12 -113.5(10) . . . . ?
O59 Ti3 O65 Ti2 120.7(15) . . . . ?
O59 Ti3 O65 Ti5A -117.0(16) . . . . ?
O59 Ti3 O65 Ti5B -106.3(12) . . . . ?
O59 Ti3 O97 Ti7 -121.0(17) . . . . ?
O59 Ti3 O97 Ti21 112.8(13) . . . . ?
O15 W12 O12 W7 -129(2) . . . . ?
O15 W12 O74 W10 -170.4(13) . . . . ?
O15 W12 O78 W1 169.0(12) . . . . ?
O15 W12 O96 W11 130(2) . . . . ?
O61 W7 O12 W12 128(2) . . . . ?
O61 W7 O14 W4 -171.7(12) . . . . ?
O61 W7 O66 W6 172.9(12) . . . . ?
O61 W7 O104 W11 -134(2) . . . . ?
O31 Ti16 O32 Ti4 -128.3(14) . . . . ?
O31 Ti16 O32 Ti10 115.5(9) . . . . ?
O63 Ti2 O9 C5 7(6) . . . . ?
O63 Ti17 O39 C55 110(6) . . . . ?
O63 Ti17 O5 Ti15 -139.1(13) . . . . ?
O63 Ti17 O5 Ti5A -3.9(13) . . . . ?
O63 Ti17 O5 Ti5B -19(2) . . . . ?
O63 Ti17 O99 Ti13 129.5(14) . . . . ?
O63 Ti17 O99 Ti9A 14.8(18) . . . . ?
O63 Ti17 O99 Ti9B -5.0(14) . . . . ?
O63 Ti5A O65 Ti3 -131.3(15) . . . . ?
O63 Ti5A O65 Ti2 0.2(12) . . . . ?
O63 Ti5A O79 C47 53(4) . . . . ?
O63 Ti5A O5 Ti15 119.1(14) . . . . ?
O63 Ti5A O5 Ti17 3.4(11) . . . . ?
O2 W9 O30 W3 -46(4) . . . . ?
O2 W9 O84 W5 -69.9(14) . . . . ?
O2 W11 O96 W12 51(4) . . . . ?
O2 W11 O104 W7 -124(2) . . . . ?
O65 Ti3 O59 C54 177(8) . . . . ?
O65 Ti3 O97 Ti7 1(2) . . . . ?
O65 Ti3 O97 Ti21 -125.7(12) . . . . ?
O65 Ti2 O63 Ti17 -88(3) . . . . ?
O65 Ti2 O63 Ti5A 0.2(10) . . . . ?
O65 Ti2 O63 Ti9B -137.5(10) . . . . ?
O65 Ti2 O9 C5 -79(6) . . . . ?
O65 Ti5A O79 C47 143(3) . . . . ?
O65 Ti5A O5 Ti15 54(2) . . . . ?
O65 Ti5A O5 Ti17 -61(3) . . . . ?
O33 W5 O84 W9 169.5(14) . . . . ?
O33 W5 O102 W10 131(2) . . . . ?
O33 W5 O91 W11 -170.5(13) . . . . ?
O67 Ti13 O99 Ti17 115.6(14) . . . . ?
O67 Ti13 O99 Ti9A -108.5(11) . . . . ?
O67 Ti13 O99 Ti9B -120.0(19) . . . . ?
O67 Ti13 O101 Ti15 130.6(17) . . . . ?
O67 Ti13 O101 Ti17 -117.1(12) . . . . ?
O67 Ti13 O51 Ti19 115.4(13) . . . . ?
O67 Ti13 O51 Ti23 -127.2(18) . . . . ?
O67 Ti13 O103 Ti9A 111.1(11) . . . . ?
O67 Ti13 O103 Ti19 -117.5(11) . . . . ?
O67 Ti13 O103 Ti1A -143(2) . . . . ?
O17 W9 O30 W3 131(2) . . . . ?
O17 W9 O84 W5 -171.8(14) . . . . ?
O17 W9 O2 W11 170.3(12) . . . . ?
O69 Ti14 O16 Ti6 -106.8(10) . . . . ?
O69 Ti14 O16 Ti16 113.5(9) . . . . ?
O69 Ti14 O50 Ti16 -113.7(9) . . . . ?
O69 Ti14 O50 Ti22 130.1(15) . . . . ?
O35 Ti10 O26 Ti8 -113.7(10) . . . . ?
O35 Ti10 O26 Ti24 128.4(15) . . . . ?
O35 Ti10 O72 Ti16 114.9(10) . . . . ?
O35 Ti10 O72 Ti22 -126.8(15) . . . . ?
O71 Ti3 O59 C54 101(8) . . . . ?
O71 Ti3 O65 Ti2 -133.7(16) . . . . ?
O71 Ti3 O65 Ti5A -11.4(13) . . . . ?
O71 Ti3 O65 Ti5B -0.7(8) . . . . ?
O71 Ti3 O97 Ti7 81(2) . . . . ?
O71 Ti3 O97 Ti21 -45.6(17) . . . . ?
O71 Ti5A O65 Ti3 11.5(13) . . . . ?
O71 Ti5A O65 Ti2 143.0(14) . . . . ?
O71 Ti5A O79 C47 -135(3) . . . . ?
O71 Ti5A O5 Ti15 -18.0(15) . . . . ?
O71 Ti5A O5 Ti17 -133.8(13) . . . . ?
O71 Ti11 O83 Ti15 -83.5(14) . . . . ?
O71 Ti11 O83 Ti23 153.1(17) . . . . ?
O71 Ti11 O3 C77 -28(6) . . . . ?
O9 Ti2 O63 Ti17 173(3) . . . . ?
O9 Ti2 O63 Ti5A -99.6(13) . . . . ?
O9 Ti2 O63 Ti9B 122.8(12) . . . . ?
O73 W2 O44 W3 -171.2(13) . . . . ?
O73 W2 O52 W5 131(2) . . . . ?
O73 W2 O56 W10 -128(2) . . . . ?
O73 W2 O68 W8 171.8(12) . . . . ?
O37 Ti7 O21 Ti2 89.9(14) . . . . ?
O37 Ti7 O21 C75 -94(3) . . . . ?
O37 Ti9A O77 C67 123(3) . . . . ?
O75 Ti21 O88 Ti19 -117.3(13) . . . . ?
O75 Ti21 O88 Ti23 154(3) . . . . ?
O75 Ti21 O88 Ti9 105.5(12) . . . . ?
O75 Ti21 O11 Ti7 -105.7(14) . . . . ?
O75 Ti21 O11 Ti19 105.5(14) . . . . ?
O75 Ti21 O11 Ti1A 114(4) . . . . ?
O19 Ti23 O83 Ti15 -69(3) . . . . ?
O19 Ti23 O83 Ti11 51(4) . . . . ?
O19 Ti23 O83 Ti9 87(3) . . . . ?
O19 Ti23 O51 Ti13 144.7(19) . . . . ?
O19 Ti23 O51 Ti19 -95.1(13) . . . . ?
O39 Ti17 O63 Ti2 -156(3) . . . . ?
O39 Ti17 O63 Ti5A 115.9(12) . . . . ?
O39 Ti17 O63 Ti9B -106.3(11) . . . . ?
O39 Ti17 O5 Ti15 114.2(13) . . . . ?
O39 Ti17 O5 Ti5A -110.6(13) . . . . ?
O39 Ti17 O5 Ti5B -126(2) . . . . ?
O39 Ti17 O99 Ti13 -124.0(14) . . . . ?
O39 Ti17 O99 Ti9A 121.2(16) . . . . ?
O39 Ti17 O99 Ti9B 101.5(15) . . . . ?
O79 Ti5A O65 Ti3 120.8(15) . . . . ?
O79 Ti5A O65 Ti2 -107.7(14) . . . . ?
O79 Ti5A O5 Ti15 -133.0(14) . . . . ?
O79 Ti5A O5 Ti17 111.3(13) . . . . ?
O5 Ti15 O83 Ti11 80.3(12) . . . . ?
O5 Ti15 O83 Ti23 -150.8(10) . . . . ?
O5 Ti15 O83 Ti9 80(3) . . . . ?
O5 Ti15 O23 C98 30(5) . . . . ?
O5 Ti15 O93 Ti11 -91.8(12) . . . . ?
O5 Ti15 O93 C49 102(3) . . . . ?
O5 Ti15 O93 Ti5B -23.2(10) . . . . ?
O5 Ti17 O63 Ti2 91(3) . . . . ?
O5 Ti17 O63 Ti5A 3.4(11) . . . . ?
O5 Ti17 O63 Ti9B 141.2(10) . . . . ?
O5 Ti17 O39 C55 -152(6) . . . . ?
O5 Ti17 O99 Ti13 34(2) . . . . ?
O5 Ti17 O99 Ti9A -81(2) . . . . ?
O5 Ti17 O99 Ti9B -100.8(19) . . . . ?
O5 Ti5A O65 Ti3 -67(3) . . . . ?
O5 Ti5A O65 Ti2 65(2) . . . . ?
O5 Ti5A O79 C47 -33(4) . . . . ?
O81 Ti19 O51 Ti13 -116.1(13) . . . . ?
O81 Ti19 O51 Ti23 106.1(13) . . . . ?
O41 Ti15 O83 Ti11 -113.6(15) . . . . ?
O41 Ti15 O83 Ti23 15.3(12) . . . . ?
O41 Ti15 O83 Ti9 -114(3) . . . . ?
O41 Ti15 O23 C98 -137(5) . . . . ?
O41 Ti15 O93 Ti11 73.4(11) . . . . ?
O41 Ti15 O93 C49 -93(3) . . . . ?
O41 Ti15 O93 Ti5B 142.0(7) . . . . ?
O41 Ti23 O19 C21 123(4) . . . . ?
O41 Ti23 O83 Ti15 -15.3(11) . . . . ?
O41 Ti23 O83 Ti11 104.2(18) . . . . ?
O41 Ti23 O83 Ti9 140.5(12) . . . . ?
O41 Ti23 O51 Ti13 49.6(19) . . . . ?
O41 Ti23 O51 Ti19 169.7(10) . . . . ?
O83 Ti15 O93 Ti11 5.0(12) . . . . ?
O83 Ti15 O93 C49 -161(3) . . . . ?
O83 Ti15 O93 Ti5B 73.6(11) . . . . ?
O83 Ti11 O3 C77 173(6) . . . . ?
O83 Ti23 O19 C21 173(4) . . . . ?
O83 Ti23 O51 Ti13 -25(2) . . . . ?
O83 Ti23 O51 Ti19 95.5(13) . . . . ?
O21 Ti7 O37 Ti9A -70.0(12) . . . . ?
O21 Ti7 O37 Ti1A -142.1(9) . . . . ?
O21 Ti2 O63 Ti17 34(6) . . . . ?
O21 Ti2 O63 Ti5A 122(3) . . . . ?
O21 Ti2 O63 Ti9B -16(4) . . . . ?
O21 Ti2 O9 C5 174(6) . . . . ?
O85 Ti11 O83 Ti15 110.4(15) . . . . ?
O85 Ti11 O83 Ti23 -13.0(15) . . . . ?
O85 Ti11 O3 C77 141(6) . . . . ?
O85 Ti23 O19 C21 -152(4) . . . . ?
O85 Ti23 O83 Ti15 -106.8(14) . . . . ?
O85 Ti23 O83 Ti11 12.8(14) . . . . ?
O85 Ti23 O83 Ti9 49.0(10) . . . . ?
O85 Ti23 O51 Ti13 -50(5) . . . . ?
O85 Ti23 O51 Ti19 70(5) . . . . ?
O43 W6 O4 W3 -129(2) . . . . ?
O43 W6 O58 W9 131(2) . . . . ?
O87 W11 O96 W12 -129(2) . . . . ?
O87 W11 O104 W7 135(2) . . . . ?
O11 Ti7 O37 Ti9A 88.8(11) . . . . ?
O11 Ti7 O37 Ti1A 16.8(10) . . . . ?
O11 Ti7 O21 Ti2 -33(3) . . . . ?
O11 Ti7 O21 C75 144(3) . . . . ?
O11 Ti19 O81 C59 -51(5) . . . . ?
O11 Ti19 O51 Ti13 70.1(16) . . . . ?
O11 Ti19 O51 Ti23 -67.7(19) . . . . ?
O11 Ti21 O88 Ti19 2.4(12) . . . . ?
O11 Ti21 O88 Ti23 -86(3) . . . . ?
O11 Ti21 O88 Ti9 -134.8(11) . . . . ?
O11 Ti21 O75 C96 -140(3) . . . . ?
O89 W3 O4 W6 131(2) . . . . ?
O89 W3 O30 W9 -130(2) . . . . ?
O89 W3 O36 W8 -170.3(12) . . . . ?
O89 W3 O44 W2 169.3(13) . . . . ?
O45 W10 O40 W1 -169.3(12) . . . . ?
O45 W10 O56 W2 128(2) . . . . ?
O45 W10 O74 W12 170.5(12) . . . . ?
O45 W10 O102 W5 -130(2) . . . . ?
O91 W5 O84 W9 68.5(14) . . . . ?
O91 W5 O102 W10 -128(2) . . . . ?
O91 W11 O96 W12 128(3) . . . . ?
O91 W11 O104 W7 -42(4) . . . . ?
O23 Ti15 O93 Ti11 175.0(12) . . . . ?
O23 Ti15 O93 C49 9(3) . . . . ?
O23 Ti15 O93 Ti5B -116.5(10) . . . . ?
O93 Ti15 O83 Ti11 -5.4(13) . . . . ?
O93 Ti15 O83 Ti23 123.5(14) . . . . ?
O93 Ti15 O83 Ti9 -6(3) . . . . ?
O93 Ti15 O23 C98 117(5) . . . . ?
O93 Ti11 O83 Ti15 5.2(12) . . . . ?
O93 Ti11 O83 Ti23 -118.2(18) . . . . ?
O93 Ti11 O3 C77 -118(6) . . . . ?
O47 Ti7 O37 Ti9A 174.3(12) . . . . ?
O47 Ti7 O37 Ti1A 102.3(12) . . . . ?
O47 Ti7 O21 Ti2 -163.5(12) . . . . ?
O47 Ti7 O21 C75 13(3) . . . . ?
O95 Ti7 O37 Ti9A 6.8(11) . . . . ?
O95 Ti7 O37 Ti1A -65.3(11) . . . . ?
O95 Ti7 O21 Ti2 8.0(12) . . . . ?
O95 Ti7 O21 C75 -175(3) . . . . ?
O95 Ti2 O63 Ti17 9(3) . . . . ?
O95 Ti2 O63 Ti5A 96.6(11) . . . . ?
O95 Ti2 O63 Ti9B -41.1(10) . . . . ?
O95 Ti2 O9 C5 124(6) . . . . ?
O3 Ti11 O83 Ti15 76(6) . . . . ?
O3 Ti11 O83 Ti23 -48(7) . . . . ?
O97 Ti3 O59 C54 -63(8) . . . . ?
O97 Ti3 O65 Ti2 -1.8(18) . . . . ?
O97 Ti3 O65 Ti5A 120.4(15) . . . . ?
O97 Ti3 O65 Ti5B 131.1(10) . . . . ?
O97 Ti7 O37 Ti9A 75(2) . . . . ?
O97 Ti7 O37 Ti1A 2(3) . . . . ?
O97 Ti7 O21 Ti2 -74.0(12) . . . . ?
O97 Ti7 O21 C75 103(3) . . . . ?
O97 Ti21 O88 Ti19 81.7(18) . . . . ?
O97 Ti21 O88 Ti23 -7(4) . . . . ?
O97 Ti21 O88 Ti9 -55.5(17) . . . . ?
O97 Ti21 O75 C96 124(3) . . . . ?
O97 Ti21 O11 Ti7 10.2(12) . . . . ?
O97 Ti21 O11 Ti19 -138.6(13) . . . . ?
O97 Ti21 O11 Ti1A -131(4) . . . . ?
O49 Ti2 O63 Ti17 79(3) . . . . ?
O49 Ti2 O63 Ti5A 167.0(10) . . . . ?
O49 Ti2 O63 Ti9B 29.3(7) . . . . ?
O49 Ti2 O9 C5 91(6) . . . . ?
O49 Ti9A O77 C67 -132(2) . . . . ?
O99 Ti13 O67 C89 -85(5) . . . . ?
O99 Ti13 O101 Ti15 -125(2) . . . . ?
O99 Ti13 O101 Ti17 -12.7(10) . . . . ?
O99 Ti13 O51 Ti19 -66(2) . . . . ?
O99 Ti13 O51 Ti23 52(3) . . . . ?
O99 Ti13 O103 Ti9A 0.6(11) . . . . ?
O99 Ti13 O103 Ti19 132.0(10) . . . . ?
O99 Ti13 O103 Ti1A 107(2) . . . . ?
O99 Ti17 O63 Ti2 -46(3) . . . . ?
O99 Ti17 O63 Ti5A -134.3(10) . . . . ?
O99 Ti17 O63 Ti9B 3.5(10) . . . . ?
O99 Ti17 O39 C55 12(6) . . . . ?
O99 Ti17 O5 Ti15 -43(2) . . . . ?
O99 Ti17 O5 Ti5A 92.2(18) . . . . ?
O99 Ti17 O5 Ti5B 77(3) . . . . ?
O99 Ti9A O77 C67 -40(3) . . . . ?
O25 Ti3 O59 C54 27(8) . . . . ?
O25 Ti3 O65 Ti2 -100.4(16) . . . . ?
O25 Ti3 O65 Ti5A 22(2) . . . . ?
O25 Ti3 O65 Ti5B 32.6(15) . . . . ?
O25 Ti3 O97 Ti7 134.5(18) . . . . ?
O25 Ti3 O97 Ti21 8.3(11) . . . . ?
O25 Ti21 O88 Ti19 136.6(9) . . . . ?
O25 Ti21 O88 Ti23 48(3) . . . . ?
O25 Ti21 O88 Ti9 -0.6(7) . . . . ?
O25 Ti21 O75 C96 47(3) . . . . ?
O25 Ti21 O11 Ti7 65.8(17) . . . . ?
O25 Ti21 O11 Ti19 -83.0(15) . . . . ?
O25 Ti21 O11 Ti1A -75(4) . . . . ?
O25 Ti11 O83 Ti15 -157.0(11) . . . . ?
O25 Ti11 O83 Ti23 79.6(16) . . . . ?
O25 Ti11 O3 C77 46(6) . . . . ?
O101 Ti13 O67 C89 -12(5) . . . . ?
O101 Ti13 O99 Ti17 15.2(12) . . . . ?
O101 Ti13 O99 Ti9A 151.1(12) . . . . ?
O101 Ti13 O99 Ti9B 140(2) . . . . ?
O101 Ti13 O51 Ti19 -134.0(11) . . . . ?
O101 Ti13 O51 Ti23 -17(2) . . . . ?
O101 Ti13 O103 Ti9A -54.8(19) . . . . ?
O101 Ti13 O103 Ti19 76.7(18) . . . . ?
O101 Ti13 O103 Ti1A 51(3) . . . . ?
O101 Ti15 O83 Ti11 157.4(13) . . . . ?
O101 Ti15 O83 Ti23 -73.7(12) . . . . ?
O101 Ti15 O83 Ti9 157(3) . . . . ?
O101 Ti15 O23 C98 -47(5) . . . . ?
O101 Ti15 O93 Ti11 -62(4) . . . . ?
O101 Ti15 O93 C49 132(4) . . . . ?
O101 Ti15 O93 Ti5B 6(4) . . . . ?
O101 Ti17 O63 Ti2 11(4) . . . . ?
O101 Ti17 O63 Ti5A -76.9(19) . . . . ?
O101 Ti17 O63 Ti9B 60.8(19) . . . . ?
O101 Ti17 O39 C55 -61(6) . . . . ?
O101 Ti17 O5 Ti15 0.9(12) . . . . ?
O101 Ti17 O5 Ti5A 136.2(13) . . . . ?
O101 Ti17 O5 Ti5B 121(2) . . . . ?
O101 Ti17 O99 Ti13 -14.5(12) . . . . ?
O101 Ti17 O99 Ti9A -129.2(18) . . . . ?
O101 Ti17 O99 Ti9B -149.0(16) . . . . ?
O51 Ti13 O67 C89 94(4) . . . . ?
O51 Ti13 O99 Ti17 -63(2) . . . . ?
O51 Ti13 O99 Ti9A 72(2) . . . . ?
O51 Ti13 O99 Ti9B 61(3) . . . . ?
O51 Ti13 O101 Ti15 18(2) . . . . ?
O51 Ti13 O101 Ti17 130.2(12) . . . . ?
O51 Ti13 O103 Ti9A -143.0(10) . . . . ?
O51 Ti13 O103 Ti19 -11.6(9) . . . . ?
O51 Ti13 O103 Ti1A -37(2) . . . . ?
O51 Ti19 O81 C59 133(5) . . . . ?
O51 Ti23 O19 C21 24(4) . . . . ?
O51 Ti23 O83 Ti15 80.2(13) . . . . ?
O51 Ti23 O83 Ti11 -160.3(16) . . . . ?
O51 Ti23 O83 Ti9 -124.0(11) . . . . ?
O103 Ti13 O67 C89 175(4) . . . . ?
O103 Ti13 O99 Ti17 -136.4(13) . . . . ?
O103 Ti13 O99 Ti9A -0.5(9) . . . . ?
O103 Ti13 O99 Ti9B -12.0(19) . . . . ?
O103 Ti13 O101 Ti15 -64(3) . . . . ?
O103 Ti13 O101 Ti17 49(2) . . . . ?
O103 Ti13 O51 Ti19 12.8(9) . . . . ?
O103 Ti13 O51 Ti23 130(2) . . . . ?
O103 Ti9A O77 C67 35(3) . . . . ?
O103 Ti19 O81 C59 51(5) . . . . ?
O103 Ti19 O51 Ti13 -12.6(9) . . . . ?
O103 Ti19 O51 Ti23 -150.5(12) . . . . ?
C43 O49 Ti9B Ti13 115(3) . . . . ?
C43 O49 Ti9B Ti2 -140(3) . . . . ?
C43 O49 Ti9B Ti17 -90(2) . . . . ?
C43 O49 Ti9B O63 -106(2) . . . . ?
C43 O49 Ti9B O77 64(2) . . . . ?
C43 O49 Ti9B O95 178(2) . . . . ?
C43 O49 Ti9B O99 -36(8) . . . . ?
Ti9 Ti3 O59 C54 31(8) . . . . ?
Ti9 Ti3 O65 Ti2 -94.5(14) . . . . ?
Ti9 Ti3 O65 Ti5B 38.5(11) . . . . ?
Ti9 Ti3 O97 Ti7 121.0(17) . . . . ?
Ti9 Ti3 O97 Ti21 -5.2(10) . . . . ?
Ti9 Ti21 O88 Ti23 49(3) . . . . ?
Ti9 Ti21 O75 C96 23(3) . . . . ?
Ti9 Ti21 O11 Ti7 95.1(13) . . . . ?
Ti9 Ti21 O11 Ti1A -46(4) . . . . ?
Ti9 Ti23 O19 C21 -116(4) . . . . ?
Ti9 Ti23 O83 Ti15 -155.8(16) . . . . ?
Ti9 Ti23 O51 Ti13 -72(2) . . . . ?
Ti9 O71 Ti5B Ti3 -119(4) . . . . ?
Ti9 O71 Ti5B Ti15 0(3) . . . . ?
Ti9 O71 Ti5B O65 -120(3) . . . . ?
Ti9 O71 Ti5B O79 -162.9(14) . . . . ?
Ti9 O71 Ti5B O5 -32(3) . . . . ?
Ti9 O71 Ti5B O93 37(2) . . . . ?
Ti9B Ti13 O67 C89 -112(4) . . . . ?
Ti9B Ti13 O99 Ti17 -124(3) . . . . ?
Ti9B Ti13 O101 Ti15 -108.4(17) . . . . ?
Ti9B Ti13 O101 Ti17 3.9(10) . . . . ?
Ti9B Ti13 O51 Ti23 80(2) . . . . ?
Ti9B Ti13 O103 Ti1A 101(2) . . . . ?
Ti9B Ti2 O63 Ti17 50(3) . . . . ?
Ti9B Ti2 O9 C5 65(6) . . . . ?
Ti9B Ti17 O63 Ti2 -50(3) . . . . ?
Ti9B Ti17 O39 C55 50(6) . . . . ?
Ti9B Ti17 O5 Ti15 -93.9(13) . . . . ?
Ti9B Ti17 O5 Ti5B 26(3) . . . . ?
Ti9B Ti17 O99 Ti13 135(2) . . . . ?
Ti9B O77 C67 C65 -138.5(18) . . . . ?
Ti9B O77 C67 C33 95(2) . . . . ?
Ti9B O49 C43 C87 -105(3) . . . . ?
Ti9B O49 C43 C11 30(3) . . . . ?
Ti1A Ti13 O67 C89 166(4) . . . . ?
Ti1A Ti13 O99 Ti17 -122.9(12) . . . . ?
Ti1A Ti13 O99 Ti9B 1.5(19) . . . . ?
Ti1A Ti13 O101 Ti15 -47(2) . . . . ?
Ti1A Ti13 O101 Ti17 64.9(16) . . . . ?
Ti1A Ti13 O51 Ti23 121(2) . . . . ?
Ti1A Ti7 O21 Ti2 41(2) . . . . ?
Ti1A Ti7 O21 C75 -142(2) . . . . ?
Ti1A Ti21 O88 Ti23 -85(3) . . . . ?
Ti1A Ti21 O88 Ti9 -133.4(7) . . . . ?
Ti1A Ti21 O75 C96 -124(3) . . . . ?
Ti1A Ti21 O11 Ti7 141(4) . . . . ?
Ti1A O81 C59 C29 -48(4) . . . . ?
Ti1A O81 C59 C15 106(3) . . . . ?
Ti5B Ti3 O59 C54 118(8) . . . . ?
Ti5B Ti3 O65 Ti2 -133.0(17) . . . . ?
Ti5B Ti3 O97 Ti7 58(2) . . . . ?
Ti5B Ti3 O97 Ti21 -67.9(15) . . . . ?
Ti5B Ti15 O83 Ti23 178.9(12) . . . . ?
Ti5B Ti15 O83 Ti9 50(3) . . . . ?
Ti5B Ti15 O23 C98 62(5) . . . . ?
Ti5B Ti15 O93 C49 126(3) . . . . ?
Ti5B O79 C47 C23 120(2) . . . . ?
Ti5B O79 C47 C93 -16(3) . . . . ?
Ti5B O93 C49 C99 17(5) . . . . ?
Ti5B O93 C49 C25 168(2) . . . . ?

loop_
_smtbx_masks_void_nr
_smtbx_masks_void_average_x
_smtbx_masks_void_average_y
_smtbx_masks_void_average_z
_smtbx_masks_void_volume
_smtbx_masks_void_count_electrons
_smtbx_masks_void_content
1 -0.883 0.000 0.000 1011.0 94.6 '2.8 C3H8O'
2 -0.024 0.137 0.655 79.3 21.3 '2 H2O'
3 -0.725 0.500 0.500 1011.0 94.6 '2.8 C3H8O'
4 0.000 0.500 0.000 84.9 34.4 '3.2 H2O'
5 0.024 0.863 0.345 79.3 21.1 '2 H2O'
6 0.214 0.119 0.561 31.3 0.0 ?
7 0.200 0.723 0.791 10.9 0.0 ?
8 0.219 0.089 0.444 7.3 0.0 ?
9 0.229 0.556 0.159 7.3 0.7 ?
10 0.286 0.619 0.939 31.3 0.0 ?
11 0.271 0.056 0.341 7.3 0.3 ?
12 0.281 0.589 0.056 7.3 0.3 ?
13 0.300 0.223 0.709 10.9 0.0 ?
14 0.500 0.000 0.500 84.9 34.4 '3.2 H2O'
15 0.476 0.363 0.155 79.3 23.2 '2 H2O'
16 0.524 0.637 0.845 79.3 19.2 '2 H2O'
17 0.714 0.381 0.061 31.3 0.0 ?
18 0.700 0.777 0.291 10.9 0.0 ?
19 0.719 0.411 0.944 7.3 0.0 ?
20 0.729 0.944 0.659 7.3 0.6 ?
21 0.786 0.881 0.439 31.3 0.0 ?
22 0.771 0.444 0.841 7.3 0.3 ?
23 0.781 0.911 0.556 7.3 0.0 ?
24 0.800 0.277 0.209 10.9 0.0 ?
